data_4106583
loop_
_publ_author_name
'Shinnosuke Horiuchi'
'Takashi Murase'
'Makoto Fujita'

_publ_contact_author 'Makoto Fujita'
_publ_contact_author_email mfujita@appchem.t.u-tokyo.ac.jp
_publ_section_title
;
 Noncovalent Trapping and Stabilization of Dinuclear Ruthenium Complexes
 within a Coordination Cage
;
_journal_name_full 'Journal of the American Chemical Society'
_journal_page_first 12445
_journal_page_last 12447
_journal_paper_doi 10.1021/ja205450a
_journal_volume 133
_journal_year 2011
_chemical_formula_sum 'C260 H316 N78.89 O120.31 Pd12 Ru4'
_chemical_formula_weight 8152.34
_chemical_name_systematic
; 
 ? 
;
_space_group_IT_number 2
_symmetry_cell_setting triclinic
_symmetry_space_group_name_Hall '-P 1'
_symmetry_space_group_name_H-M 'P -1'
_atom_sites_solution_hydrogens geom
_atom_sites_solution_primary direct
_atom_sites_solution_secondary difmap
_audit_creation_method SHELXL-97
_cell_angle_alpha 100.987(4)
_cell_angle_beta 92.098(4)
_cell_angle_gamma 107.123(4)
_cell_formula_units_Z 2
_cell_length_a 27.580(9)
_cell_length_b 27.638(9)
_cell_length_c 32.095(11)
_cell_measurement_reflns_used 8356
_cell_measurement_temperature 90(2)
_cell_measurement_theta_max 24.396
_cell_measurement_theta_min 3.761
_cell_volume 22839(13)
_computing_cell_refinement 'Bruker SAINT'
_computing_data_collection 'Bruker APEX-II'
_computing_data_reduction 'Bruker SAINT'
_computing_molecular_graphics 'Bruker XP'
_computing_publication_material 'Bruker SHELXTL'
_computing_structure_refinement 'SHELXL-97 (Sheldrick, 1997)'
_computing_structure_solution 'SHELXS-97 (Sheldrick, 1990)'
_diffrn_ambient_temperature 90(2)
_diffrn_measured_fraction_theta_full 0.976
_diffrn_measured_fraction_theta_max 0.976
_diffrn_measurement_device_type 'CCD area detector'
_diffrn_measurement_method 'omega scan'
_diffrn_radiation_monochromator 'focusing mirror'
_diffrn_radiation_source 'fine-focus rotating anode'
_diffrn_radiation_type MoK\a
_diffrn_radiation_wavelength 0.71073
_diffrn_reflns_av_R_equivalents 0.0634
_diffrn_reflns_av_sigmaI/netI 0.1047
_diffrn_reflns_limit_h_max 37
_diffrn_reflns_limit_h_min -37
_diffrn_reflns_limit_k_max 37
_diffrn_reflns_limit_k_min -37
_diffrn_reflns_limit_l_max 43
_diffrn_reflns_limit_l_min -43
_diffrn_reflns_number 279318
_diffrn_reflns_theta_full 28.69
_diffrn_reflns_theta_max 28.69
_diffrn_reflns_theta_min 3.70
_diffrn_standards_decay_% none
_exptl_absorpt_coefficient_mu 0.661
_exptl_absorpt_correction_T_max 0.9614
_exptl_absorpt_correction_T_min 0.8574
_exptl_absorpt_correction_type multi-scan
_exptl_absorpt_process_details SADABS
_exptl_crystal_colour purple
_exptl_crystal_density_diffrn 1.185
_exptl_crystal_description Needle
_exptl_crystal_F_000 8237
_exptl_crystal_size_max 0.24
_exptl_crystal_size_mid 0.11
_exptl_crystal_size_min 0.06
_refine_diff_density_max 4.229
_refine_diff_density_min -2.813
_refine_diff_density_rms 0.187
_refine_ls_extinction_method none
_refine_ls_goodness_of_fit_ref 1.176
_refine_ls_hydrogen_treatment constr
_refine_ls_matrix_type full
_refine_ls_number_parameters 3885
_refine_ls_number_reflns 115205
_refine_ls_number_restraints 449
_refine_ls_restrained_S_all 1.177
_refine_ls_R_factor_all 0.2206
_refine_ls_R_factor_gt 0.1153
_refine_ls_shift/su_max 0.002
_refine_ls_shift/su_mean 0.000
_refine_ls_structure_factor_coef Fsqd
_refine_ls_weighting_details 'calc w=1/[\s^2^(Fo^2^)+(0.2000P)^2^+0.0000P] where P=(Fo^2^+2Fc^2^)/3'
_refine_ls_weighting_scheme calc
_refine_ls_wR_factor_gt 0.3170
_refine_ls_wR_factor_ref 0.3926
_reflns_number_gt 50838
_reflns_number_total 115205
_reflns_threshold_expression >2sigma(I)
_cod_data_source_file ja205450a_si_002.cif
_cod_data_source_block p-1
_cod_database_code 4106583

loop_
_symmetry_equiv_pos_as_xyz
'x, y, z'
'-x, -y, -z'

loop_
_atom_site_label
_atom_site_type_symbol
_atom_site_fract_x
_atom_site_fract_y
_atom_site_fract_z
_atom_site_U_iso_or_equiv
_atom_site_adp_type
_atom_site_occupancy
_atom_site_symmetry_multiplicity
_atom_site_calc_flag
_atom_site_refinement_flags
_atom_site_disorder_assembly
_atom_site_disorder_group
Pd1 Pd 0.75312(2) 0.71459(2) 0.17773(2) 0.04826(16) Uani 1 1 d . . .
Pd2 Pd 0.35310(2) 0.31781(2) 0.18068(2) 0.04751(16) Uani 1 1 d . A .
Pd3 Pd 0.55363(3) 0.65407(3) 0.53902(2) 0.05222(18) Uani 1 1 d . . .
Pd4 Pd 0.31219(2) 0.68600(3) 0.001565(19) 0.04914(16) Uani 1 1 d . A .
Pd5 Pd 0.50707(2) 1.02166(2) 0.35784(2) 0.04426(15) Uani 1 1 d . B .
Pd6 Pd 0.11094(3) 0.62926(3) 0.36604(3) 0.0641(2) Uani 1 1 d . C .
Pd7 Pd -0.17116(2) 0.60782(3) 0.53830(2) 0.04747(16) Uani 1 1 d . . .
Pd8 Pd 0.28202(2) 0.60203(3) 0.68765(2) 0.04768(16) Uani 1 1 d . . .
Pd9 Pd -0.06809(3) 0.64633(3) 0.93925(2) 0.0689(2) Uani 1 1 d . . .
Pd10 Pd 0.33158(3) 1.04681(3) 0.93946(3) 0.0653(2) Uani 1 1 d . . .
Pd11 Pd -0.11731(4) 1.04812(4) 0.80840(4) 0.1078(4) Uani 1 1 d D . .
Pd12 Pd 0.22143(3) 0.99441(3) 0.53425(3) 0.0810(3) Uani 1 1 d . . .
C1A C 0.7171(3) 0.7171(3) 0.2632(3) 0.054(2) Uani 1 1 d . . .
H1AA H 0.7318 0.6901 0.2631 0.065 Uiso 1 1 calc R . .
C2A C 0.6930(3) 0.7335(3) 0.2990(3) 0.057(2) Uani 1 1 d . . .
H2AA H 0.6905 0.7170 0.3226 0.068 Uiso 1 1 calc R . .
C3A C 0.6732(3) 0.7741(3) 0.2988(3) 0.0483(19) Uani 1 1 d . . .
C4A C 0.6764(4) 0.7962(3) 0.2639(3) 0.056(2) Uani 1 1 d . . .
H4AA H 0.6624 0.8236 0.2630 0.067 Uiso 1 1 calc R . .
C5A C 0.7003(3) 0.7782(3) 0.2301(3) 0.055(2) Uani 1 1 d . . .
H5AA H 0.7031 0.7943 0.2062 0.066 Uiso 1 1 calc R . .
C6A C 0.5767(3) 0.9601(3) 0.3359(3) 0.0458(18) Uani 1 1 d . . .
H6AA H 0.5823 0.9783 0.3133 0.055 Uiso 1 1 calc R . .
C7A C 0.5985(3) 0.9206(3) 0.3363(2) 0.0469(18) Uani 1 1 d . . .
H7AA H 0.6200 0.9130 0.3152 0.056 Uiso 1 1 calc R . .
C8A C 0.5883(3) 0.8926(3) 0.3682(2) 0.0444(18) Uani 1 1 d . . .
C9A C 0.5586(3) 0.9057(3) 0.3991(2) 0.0501(19) Uani 1 1 d . . .
H9AA H 0.5513 0.8870 0.4213 0.060 Uiso 1 1 calc R . .
C10A C 0.5394(3) 0.9462(3) 0.3979(3) 0.051(2) Uani 1 1 d . . .
H10A H 0.5195 0.9554 0.4197 0.061 Uiso 1 1 calc R . .
C11A C 0.5670(4) 0.7425(4) 0.4984(3) 0.065(3) Uani 1 1 d . . .
H11A H 0.5478 0.7526 0.5205 0.078 Uiso 1 1 calc R . .
C12A C 0.5791(4) 0.7729(4) 0.4664(3) 0.060(2) Uani 1 1 d . . .
H12A H 0.5694 0.8034 0.4675 0.072 Uiso 1 1 calc R . .
C13A C 0.6055(3) 0.7556(3) 0.4338(3) 0.053(2) Uani 1 1 d . . .
C14A C 0.6214(4) 0.7129(4) 0.4348(3) 0.063(2) Uani 1 1 d . . .
H14A H 0.6407 0.7017 0.4132 0.076 Uiso 1 1 calc R . .
C15A C 0.6093(4) 0.6861(4) 0.4677(3) 0.058(2) Uani 1 1 d . . .
H15A H 0.6207 0.6570 0.4685 0.070 Uiso 1 1 calc R . .
C16A C 0.6481(3) 0.7921(3) 0.3360(2) 0.0451(18) Uani 1 1 d . . .
C17A C 0.6085(3) 0.8477(3) 0.3676(2) 0.0430(17) Uani 1 1 d . . .
C18A C 0.6172(3) 0.7843(3) 0.3995(3) 0.0494(19) Uani 1 1 d . . .
C19A C 0.6529(4) 0.6873(4) 0.1284(3) 0.064(2) Uani 1 1 d . . .
H19A H 0.6663 0.7212 0.1232 0.077 Uiso 1 1 calc R . .
C20A C 0.6036(3) 0.6582(4) 0.1125(3) 0.060(2) Uani 1 1 d . . .
H20A H 0.5835 0.6721 0.0965 0.072 Uiso 1 1 calc R . .
C21A C 0.5836(3) 0.6093(3) 0.1198(3) 0.0506(19) Uani 1 1 d . . .
C22A C 0.6138(3) 0.5908(3) 0.1430(3) 0.054(2) Uani 1 1 d . . .
H22A H 0.6013 0.5569 0.1483 0.065 Uiso 1 1 calc R . .
C23A C 0.6631(3) 0.6219(3) 0.1589(3) 0.055(2) Uani 1 1 d . . .
H23A H 0.6834 0.6091 0.1759 0.066 Uiso 1 1 calc R . .
C24A C 0.4393(3) 0.3979(3) 0.1594(3) 0.055(2) Uani 1 1 d . . .
H24A H 0.4584 0.3832 0.1758 0.066 Uiso 1 1 calc R . .
C25A C 0.4645(3) 0.4419(3) 0.1438(3) 0.058(2) Uani 1 1 d . . .
H25A H 0.5005 0.4566 0.1490 0.070 Uiso 1 1 calc R . .
C26A C 0.4366(3) 0.4636(3) 0.1208(3) 0.052(2) Uani 1 1 d . . .
C27A C 0.3841(3) 0.4409(4) 0.1135(3) 0.061(2) Uani 1 1 d . . .
H27A H 0.3640 0.4556 0.0982 0.073 Uiso 1 1 calc R . .
C28A C 0.3611(3) 0.3964(3) 0.1287(3) 0.054(2) Uani 1 1 d . . .
H28A H 0.3253 0.3802 0.1228 0.065 Uiso 1 1 calc R . .
C29A C 0.3406(4) 0.5989(4) 0.0240(3) 0.061(2) Uani 1 1 d . . .
H29A H 0.3052 0.5816 0.0172 0.074 Uiso 1 1 calc R . .
C30A C 0.3695(3) 0.5738(4) 0.0415(3) 0.061(2) Uani 1 1 d . . .
H30A H 0.3540 0.5404 0.0471 0.073 Uiso 1 1 calc R . .
C31A C 0.4209(3) 0.5973(3) 0.0509(3) 0.052(2) Uani 1 1 d . . .
C32A C 0.4418(4) 0.6455(4) 0.0412(3) 0.062(2) Uani 1 1 d . . .
H32A H 0.4774 0.6629 0.0462 0.074 Uiso 1 1 calc R . .
C33A C 0.4086(4) 0.6678(4) 0.0237(3) 0.063(2) Uani 1 1 d . . .
H33A H 0.4226 0.7008 0.0170 0.075 Uiso 1 1 calc R . .
C34A C 0.5295(3) 0.5800(3) 0.1051(3) 0.051(2) Uani 1 1 d . . .
C35A C 0.4602(3) 0.5115(3) 0.1059(3) 0.0499(19) Uani 1 1 d . . .
C36A C 0.4529(3) 0.5748(3) 0.0736(3) 0.053(2) Uani 1 1 d . . .
C37A C 0.3071(3) 0.3889(4) 0.2327(3) 0.059(2) Uani 1 1 d . . .
H37A H 0.2796 0.3727 0.2110 0.071 Uiso 1 1 calc R . .
C38A C 0.3019(3) 0.4266(4) 0.2651(3) 0.067(3) Uani 1 1 d . . .
H38A H 0.2719 0.4369 0.2654 0.081 Uiso 1 1 calc R . .
C39A C 0.3417(3) 0.4497(4) 0.2979(3) 0.055(2) Uani 1 1 d . . .
C40A C 0.3860(3) 0.4354(3) 0.2945(3) 0.051(2) Uani 1 1 d . . .
H40A H 0.4147 0.4517 0.3150 0.061 Uiso 1 1 calc R . .
C41A C 0.3872(3) 0.3971(3) 0.2604(2) 0.0449(18) Uani 1 1 d . . .
H41A H 0.4171 0.3867 0.2585 0.054 Uiso 1 1 calc R . .
C42A C 0.4994(4) 0.5837(3) 0.4580(3) 0.060(2) Uani 1 1 d . . .
H42A H 0.5306 0.5760 0.4556 0.072 Uiso 1 1 calc R . .
C43A C 0.4606(4) 0.5600(4) 0.4263(3) 0.063(2) Uani 1 1 d . . .
H43A H 0.4652 0.5361 0.4025 0.075 Uiso 1 1 calc R . .
C44A C 0.4134(4) 0.5706(4) 0.4285(3) 0.063(2) Uani 1 1 d . . .
C45A C 0.4109(4) 0.6082(4) 0.4657(3) 0.073(3) Uani 1 1 d . . .
H45A H 0.3808 0.6180 0.4689 0.088 Uiso 1 1 calc R . .
C46A C 0.4499(4) 0.6290(4) 0.4955(3) 0.070(3) Uani 1 1 d . . .
H46A H 0.4462 0.6528 0.5198 0.084 Uiso 1 1 calc R . .
C47A C 0.2020(5) 0.6115(4) 0.4014(3) 0.073(3) Uani 1 1 d . . .
H47A H 0.1991 0.6377 0.4242 0.087 Uiso 1 1 calc R . .
C48A C 0.2469(5) 0.5968(4) 0.4027(3) 0.079(3) Uani 1 1 d . . .
H48A H 0.2752 0.6143 0.4233 0.094 Uiso 1 1 calc R . .
C49A C 0.2459(4) 0.5539(4) 0.3707(3) 0.067(3) Uani 1 1 d . . .
C50A C 0.2051(4) 0.5321(4) 0.3393(3) 0.062(2) Uani 1 1 d . . .
H50A H 0.2048 0.5034 0.3175 0.074 Uiso 1 1 calc R . .
C51A C 0.1655(4) 0.5521(3) 0.3399(3) 0.062(2) Uani 1 1 d . . .
H51A H 0.1383 0.5378 0.3178 0.074 Uiso 1 1 calc R . .
C52A C 0.3376(4) 0.4886(4) 0.3337(3) 0.059(2) Uani 1 1 d . . .
C53A C 0.3731(4) 0.5458(4) 0.3960(3) 0.062(2) Uani 1 1 d . . .
C54A C 0.2921(4) 0.5356(4) 0.3680(3) 0.058(2) Uani 1 1 d . . .
C55A C 0.3467(3) 0.7503(3) 0.0882(3) 0.060(2) Uani 1 1 d . . .
H55A H 0.3717 0.7700 0.0733 0.072 Uiso 1 1 calc R . .
C56A C 0.3494(4) 0.7657(4) 0.1309(3) 0.063(2) Uani 1 1 d . . .
H56A H 0.3764 0.7948 0.1457 0.076 Uiso 1 1 calc R . .
C57A C 0.3121(3) 0.7383(3) 0.1529(3) 0.054(2) Uani 1 1 d . . .
C58A C 0.2759(4) 0.6952(4) 0.1306(3) 0.062(2) Uani 1 1 d . . .
H58A H 0.2508 0.6746 0.1448 0.074 Uiso 1 1 calc R . .
C59A C 0.2765(4) 0.6822(4) 0.0871(3) 0.061(2) Uani 1 1 d . . .
H59A H 0.2509 0.6523 0.0716 0.073 Uiso 1 1 calc R . .
C60A C 0.4181(3) 0.9295(3) 0.3448(3) 0.055(2) Uani 1 1 d . . .
H60A H 0.4165 0.9426 0.3742 0.066 Uiso 1 1 calc R . .
C61A C 0.3835(3) 0.8828(3) 0.3257(3) 0.053(2) Uani 1 1 d . . .
H61A H 0.3592 0.8638 0.3416 0.063 Uiso 1 1 calc R . .
C62A C 0.3846(3) 0.8640(3) 0.2830(3) 0.057(2) Uani 1 1 d . . .
C63A C 0.4216(4) 0.8919(4) 0.2623(3) 0.062(2) Uani 1 1 d . . .
H63A H 0.4241 0.8788 0.2331 0.074 Uiso 1 1 calc R . .
C64A C 0.4552(3) 0.9385(3) 0.2829(3) 0.057(2) Uani 1 1 d . . .
H64A H 0.4801 0.9579 0.2677 0.068 Uiso 1 1 calc R . .
C65A C 0.1591(4) 0.6529(4) 0.2884(3) 0.063(2) Uani 1 1 d . . .
H65A H 0.1319 0.6233 0.2746 0.076 Uiso 1 1 calc R . .
C66A C 0.1971(4) 0.6759(4) 0.2642(3) 0.068(3) Uani 1 1 d . . .
H66A H 0.1971 0.6614 0.2349 0.081 Uiso 1 1 calc R . .
C67A C 0.2347(3) 0.7207(4) 0.2848(3) 0.061(2) Uani 1 1 d . . .
C68A C 0.2342(4) 0.7394(4) 0.3280(3) 0.065(2) Uani 1 1 d . . .
H68A H 0.2595 0.7702 0.3425 0.079 Uiso 1 1 calc R . .
C69A C 0.1967(4) 0.7131(4) 0.3495(3) 0.063(2) Uani 1 1 d . . .
H69A H 0.1971 0.7256 0.3793 0.075 Uiso 1 1 calc R . .
C70A C 0.3125(3) 0.7561(3) 0.2005(3) 0.057(2) Uani 1 1 d . . .
C71A C 0.3456(3) 0.8149(4) 0.2602(3) 0.059(2) Uani 1 1 d . . .
C72A C 0.2768(3) 0.7481(4) 0.2602(3) 0.058(2) Uani 1 1 d . . .
C73A C -0.1404(3) 0.5935(3) 0.6229(3) 0.054(2) Uani 1 1 d . . .
H73A H -0.1738 0.5944 0.6280 0.065 Uiso 1 1 calc R . .
C74A C -0.1082(3) 0.5917(3) 0.6563(3) 0.052(2) Uani 1 1 d . . .
H74A H -0.1190 0.5918 0.6841 0.062 Uiso 1 1 calc R . .
C75A C -0.0594(3) 0.5897(3) 0.6480(3) 0.051(2) Uani 1 1 d . . .
C76A C -0.0450(3) 0.5896(3) 0.6068(3) 0.0497(19) Uani 1 1 d . . .
H76A H -0.0122 0.5876 0.6004 0.060 Uiso 1 1 calc R . .
C77A C -0.0789(3) 0.5925(3) 0.5759(3) 0.053(2) Uani 1 1 d . . .
H77A H -0.0687 0.5934 0.5480 0.063 Uiso 1 1 calc R . .
C78A C 0.1733(3) 0.5845(4) 0.6573(3) 0.055(2) Uani 1 1 d . . .
H78A H 0.1850 0.5812 0.6297 0.066 Uiso 1 1 calc R . .
C79A C 0.1227(3) 0.5835(4) 0.6615(3) 0.056(2) Uani 1 1 d . . .
H79A H 0.1000 0.5797 0.6372 0.067 Uiso 1 1 calc R . .
C80A C 0.1068(3) 0.5882(4) 0.7018(3) 0.054(2) Uani 1 1 d . . .
C81A C 0.1405(3) 0.5924(4) 0.7362(3) 0.063(3) Uani 1 1 d . . .
H81A H 0.1299 0.5949 0.7642 0.076 Uiso 1 1 calc R . .
C82A C 0.1890(3) 0.5930(4) 0.7295(3) 0.065(3) Uani 1 1 d . . .
H82A H 0.2117 0.5955 0.7534 0.078 Uiso 1 1 calc R . .
C83A C -0.0036(3) 0.6207(4) 0.8729(3) 0.064(2) Uani 1 1 d . . .
H83A H 0.0189 0.6230 0.8968 0.077 Uiso 1 1 calc R . .
C84A C 0.0115(3) 0.6100(4) 0.8326(3) 0.064(2) Uani 1 1 d . . .
H84A H 0.0429 0.6030 0.8288 0.077 Uiso 1 1 calc R . .
C85A C -0.0195(3) 0.6097(3) 0.7981(3) 0.053(2) Uani 1 1 d . . .
C86A C -0.0649(3) 0.6182(4) 0.8039(3) 0.066(3) Uani 1 1 d . . .
H86A H -0.0869 0.6179 0.7803 0.079 Uiso 1 1 calc R . .
C87A C -0.0791(3) 0.6277(5) 0.8459(3) 0.070(3) Uani 1 1 d . . .
H87A H -0.1107 0.6340 0.8506 0.084 Uiso 1 1 calc R . .
C88A C -0.0227(3) 0.5908(3) 0.6834(3) 0.0468(18) Uani 1 1 d . . .
C89A C 0.0539(3) 0.5894(3) 0.7095(3) 0.0484(19) Uani 1 1 d . . .
C90A C -0.0046(3) 0.5997(3) 0.7540(3) 0.053(2) Uani 1 1 d . . .
C91A C -0.0920(3) 0.7067(4) 0.5479(3) 0.064(2) Uani 1 1 d . . .
H91A H -0.0812 0.6876 0.5242 0.077 Uiso 1 1 calc R . .
C92A C -0.0626(4) 0.7575(4) 0.5655(3) 0.070(3) Uani 1 1 d . . .
H92A H -0.0322 0.7734 0.5540 0.085 Uiso 1 1 calc R . .
C93A C -0.0789(3) 0.7837(4) 0.5999(3) 0.061(2) Uani 1 1 d . . .
C94A C -0.1243(4) 0.7608(4) 0.6148(3) 0.063(2) Uani 1 1 d . . .
H94A H -0.1367 0.7796 0.6376 0.076 Uiso 1 1 calc R . .
C95A C -0.1519(3) 0.7101(4) 0.5963(3) 0.056(2) Uani 1 1 d . . .
H95A H -0.1827 0.6938 0.6071 0.067 Uiso 1 1 calc R . .
C96A C -0.1192(5) 0.9548(5) 0.7459(4) 0.098(4) Uani 1 1 d . . .
H96A H -0.1510 0.9398 0.7559 0.117 Uiso 1 1 calc R . .
C97A C -0.1005(5) 0.9258(5) 0.7148(4) 0.085(3) Uani 1 1 d . . .
H97A H -0.1202 0.8909 0.7035 0.102 Uiso 1 1 calc R . .
C98A C -0.0552(4) 0.9444(4) 0.6996(4) 0.077(3) Uani 1 1 d . . .
C99A C -0.0269(5) 0.9949(4) 0.7165(4) 0.087(3) Uani 1 1 d . . .
H99A H 0.0052 1.0097 0.7069 0.104 Uiso 1 1 calc R . .
C100 C -0.0475(6) 1.0252(5) 0.7495(5) 0.099(4) Uani 1 1 d . . .
H10D H -0.0281 1.0600 0.7617 0.119 Uiso 1 1 calc R . .
C101 C 0.1403(4) 0.9983(4) 0.5935(5) 0.089(4) Uani 1 1 d . . .
H10E H 0.1609 1.0332 0.6036 0.107 Uiso 1 1 calc R . .
C102 C 0.0985(4) 0.9805(4) 0.6140(4) 0.084(3) Uani 1 1 d . . .
H10F H 0.0907 1.0023 0.6377 0.101 Uiso 1 1 calc R . .
C103 C 0.0684(4) 0.9313(4) 0.6001(4) 0.075(3) Uani 1 1 d . . .
C104 C 0.0824(5) 0.9009(5) 0.5649(4) 0.094(4) Uani 1 1 d . . .
H10G H 0.0621 0.8660 0.5542 0.112 Uiso 1 1 calc R . .
C105 C 0.1262(4) 0.9223(4) 0.5461(4) 0.085(3) Uani 1 1 d . . .
H10H H 0.1355 0.9014 0.5226 0.102 Uiso 1 1 calc R . .
C106 C -0.0486(4) 0.8381(4) 0.6191(4) 0.074(3) Uani 1 1 d . . .
C107 C -0.0367(4) 0.9138(4) 0.6649(4) 0.074(3) Uani 1 1 d . . .
C108 C 0.0222(5) 0.9079(5) 0.6192(4) 0.083(3) Uani 1 1 d . . .
C109 C 0.2965(4) 0.7095(4) 0.7325(3) 0.068(3) Uani 1 1 d . . .
H10I H 0.3021 0.6957 0.7566 0.082 Uiso 1 1 calc R . .
C110 C 0.2975(4) 0.7593(4) 0.7390(3) 0.073(3) Uani 1 1 d . . .
H11E H 0.3015 0.7791 0.7672 0.088 Uiso 1 1 calc R . .
C111 C 0.2927(3) 0.7819(4) 0.7044(3) 0.056(2) Uani 1 1 d . . .
C112 C 0.2845(4) 0.7501(4) 0.6631(3) 0.063(2) Uani 1 1 d . . .
H11F H 0.2804 0.7637 0.6386 0.075 Uiso 1 1 calc R . .
C113 C 0.2828(4) 0.6994(4) 0.6592(3) 0.072(3) Uani 1 1 d . . .
H11G H 0.2778 0.6780 0.6315 0.087 Uiso 1 1 calc R . .
C114 C 0.3139(4) 1.0226(4) 0.8455(3) 0.069(3) Uani 1 1 d . . .
H11H H 0.3120 1.0569 0.8497 0.083 Uiso 1 1 calc R . .
C115 C 0.3049(4) 0.9932(3) 0.8054(3) 0.067(3) Uani 1 1 d . . .
H11I H 0.2954 1.0065 0.7823 0.081 Uiso 1 1 calc R . .
C116 C 0.3095(4) 0.9440(4) 0.7980(3) 0.061(2) Uani 1 1 d . . .
C117 C 0.3227(4) 0.9260(4) 0.8335(3) 0.069(3) Uani 1 1 d . . .
H11J H 0.3264 0.8924 0.8297 0.083 Uiso 1 1 calc R . .
C118 C 0.3302(4) 0.9566(3) 0.8733(3) 0.064(2) Uani 1 1 d . . .
H11K H 0.3391 0.9439 0.8970 0.076 Uiso 1 1 calc R . .
C119 C 0.2471(4) 0.9165(4) 0.5736(3) 0.075(3) Uani 1 1 d . . .
H11L H 0.2362 0.8951 0.5460 0.091 Uiso 1 1 calc R . .
C120 C 0.2601(4) 0.8957(4) 0.6081(3) 0.071(3) Uani 1 1 d . . .
H12E H 0.2581 0.8602 0.6033 0.085 Uiso 1 1 calc R . .
C121 C 0.2748(3) 0.9252(4) 0.6468(3) 0.061(2) Uani 1 1 d . . .
C122 C 0.2777(4) 0.9781(4) 0.6534(3) 0.063(2) Uani 1 1 d . . .
H12F H 0.2875 1.0002 0.6808 0.076 Uiso 1 1 calc R . .
C123 C 0.2657(4) 0.9968(4) 0.6180(3) 0.065(2) Uani 1 1 d . . .
H12G H 0.2688 1.0325 0.6215 0.078 Uiso 1 1 calc R . .
C124 C 0.2940(4) 0.8358(4) 0.7104(3) 0.058(2) Uani 1 1 d . . .
C125 C 0.3015(4) 0.9122(4) 0.7549(3) 0.063(2) Uani 1 1 d . . .
C126 C 0.2853(4) 0.9027(4) 0.6843(3) 0.064(2) Uani 1 1 d . . .
C127 C -0.0664(4) 0.7482(5) 0.9231(4) 0.084(3) Uani 1 1 d . . .
H12H H -0.1021 0.7316 0.9180 0.101 Uiso 1 1 calc R . .
C128 C -0.0480(4) 0.7992(4) 0.9168(4) 0.076(3) Uani 1 1 d . . .
H12I H -0.0700 0.8163 0.9070 0.091 Uiso 1 1 calc R . .
C129 C 0.0042(4) 0.8231(4) 0.9258(3) 0.067(3) Uani 1 1 d . . .
C130 C 0.0341(4) 0.7954(5) 0.9387(4) 0.083(3) Uani 1 1 d . . .
H13D H 0.0700 0.8108 0.9442 0.099 Uiso 1 1 calc R . .
C131 C 0.0123(4) 0.7458(4) 0.9435(4) 0.077(3) Uani 1 1 d . . .
H13E H 0.0337 0.7280 0.9530 0.092 Uiso 1 1 calc R . .
C132 C -0.0293(5) 1.0466(5) 0.8631(4) 0.084(3) Uani 1 1 d . . .
H13F H -0.0157 1.0807 0.8583 0.101 Uiso 1 1 calc R . .
C133 C 0.0031(5) 1.0259(5) 0.8809(3) 0.080(3) Uani 1 1 d . . .
H13G H 0.0386 1.0437 0.8865 0.096 Uiso 1 1 calc R . .
C134 C -0.0183(4) 0.9770(5) 0.8906(3) 0.077(3) Uani 1 1 d . . .
C135 C -0.0706(4) 0.9523(5) 0.8813(3) 0.079(3) Uani 1 1 d . . .
H13H H -0.0868 0.9201 0.8888 0.095 Uiso 1 1 calc R . .
C136 C -0.0979(4) 0.9773(5) 0.8604(4) 0.079(3) Uani 1 1 d . . .
H13J H -0.1330 0.9597 0.8518 0.094 Uiso 1 1 calc R . .
C137 C 0.2352(5) 0.9692(4) 0.9464(4) 0.086(3) Uani 1 1 d . . .
H13K H 0.2571 0.9531 0.9578 0.103 Uiso 1 1 calc R . .
C138 C 0.1823(4) 0.9443(4) 0.9399(4) 0.086(3) Uani 1 1 d . . .
H13L H 0.1691 0.9101 0.9444 0.103 Uiso 1 1 calc R . .
C139 C 0.1498(4) 0.9690(4) 0.9273(3) 0.070(3) Uani 1 1 d . . .
C140 C 0.1703(4) 1.0184(4) 0.9192(4) 0.075(3) Uani 1 1 d . . .
H14E H 0.1489 1.0368 0.9105 0.090 Uiso 1 1 calc R . .
C141 C 0.2236(4) 1.0400(4) 0.9242(3) 0.075(3) Uani 1 1 d . . .
H14F H 0.2381 1.0736 0.9186 0.090 Uiso 1 1 calc R . .
C142 C 0.0254(5) 0.8769(4) 0.9214(3) 0.078(3) Uani 1 1 d . . .
C143 C 0.0147(4) 0.9496(4) 0.9052(3) 0.068(3) Uani 1 1 d . . .
C144 C 0.0939(4) 0.9466(4) 0.9220(4) 0.075(3) Uani 1 1 d . . .
C1BC C 0.8278(6) 0.8143(6) 0.2054(5) 0.128(5) Uiso 1 1 d . . .
H1BA H 0.8594 0.8317 0.1942 0.192 Uiso 1 1 calc R . .
H1BB H 0.8276 0.8317 0.2349 0.192 Uiso 1 1 calc R . .
H1BC H 0.7985 0.8157 0.1880 0.192 Uiso 1 1 calc R . .
C2BB C 0.8391(6) 0.7505(6) 0.2434(5) 0.119(5) Uiso 1 1 d . . .
H2BA H 0.8635 0.7818 0.2608 0.179 Uiso 1 1 calc R . .
H2BB H 0.8548 0.7227 0.2381 0.179 Uiso 1 1 calc R . .
H2BC H 0.8088 0.7398 0.2585 0.179 Uiso 1 1 calc R . .
C3BB C 0.8620(7) 0.7427(7) 0.1764(6) 0.138(6) Uiso 1 1 d . . .
H3BA H 0.8928 0.7724 0.1767 0.165 Uiso 1 1 calc R . .
H3BB H 0.8727 0.7167 0.1887 0.165 Uiso 1 1 calc R . .
C4BB C 0.8413(5) 0.7206(5) 0.1341(4) 0.095(4) Uiso 1 1 d . . .
H4BA H 0.8611 0.6977 0.1217 0.114 Uiso 1 1 calc R . .
H4BB H 0.8476 0.7491 0.1184 0.114 Uiso 1 1 calc R . .
C5BB C 0.7662(6) 0.6953(6) 0.0866(5) 0.126(5) Uiso 1 1 d . . .
H5BA H 0.7713 0.6691 0.0634 0.189 Uiso 1 1 calc R . .
H5BB H 0.7826 0.7299 0.0812 0.189 Uiso 1 1 calc R . .
H5BC H 0.7297 0.6900 0.0880 0.189 Uiso 1 1 calc R . .
C6BB C 0.7825(6) 0.6384(6) 0.1166(5) 0.128(5) Uiso 1 1 d . . .
H6BA H 0.7800 0.6255 0.0857 0.192 Uiso 1 1 calc R . .
H6BB H 0.7517 0.6197 0.1280 0.192 Uiso 1 1 calc R . .
H6BC H 0.8124 0.6329 0.1301 0.192 Uiso 1 1 calc R . .
C7BA C 0.3464(12) 0.2683(11) 0.0892(9) 0.082(8) Uiso 0.50(2) 1 d P A 1
H7BZ H 0.3497 0.2391 0.0679 0.124 Uiso 0.50(2) 1 calc PR A 1
H7BX H 0.3708 0.3005 0.0852 0.124 Uiso 0.50(2) 1 calc PR A 1
H7BY H 0.3117 0.2703 0.0857 0.124 Uiso 0.50(2) 1 calc PR A 1
C8BA C 0.4129(8) 0.2610(8) 0.1297(7) 0.057(5) Uiso 0.50(2) 1 d P A 1
H8BZ H 0.4155 0.2341 0.1059 0.086 Uiso 0.50(2) 1 calc PR A 1
H8BX H 0.4243 0.2540 0.1566 0.086 Uiso 0.50(2) 1 calc PR A 1
H8BY H 0.4343 0.2949 0.1261 0.086 Uiso 0.50(2) 1 calc PR A 1
C9BA C 0.3361(11) 0.2104(10) 0.1398(8) 0.073(7) Uiso 0.50(2) 1 d P A 1
H9BZ H 0.3632 0.1935 0.1392 0.088 Uiso 0.50(2) 1 calc PR A 1
H9BX H 0.3083 0.1888 0.1176 0.088 Uiso 0.50(2) 1 calc PR A 1
C10B C 0.3163(12) 0.2133(10) 0.1818(9) 0.085(8) Uiso 0.50(2) 1 d P A 1
H10Z H 0.2801 0.1918 0.1765 0.101 Uiso 0.50(2) 1 calc PR A 1
H10X H 0.3340 0.1949 0.1977 0.101 Uiso 0.50(2) 1 calc PR A 1
C11B C 0.3427(13) 0.2600(14) 0.2494(12) 0.093(12) Uiso 0.50(2) 1 d P A 1
H11Z H 0.3178 0.2512 0.2700 0.140 Uiso 0.50(2) 1 calc PR A 1
H11X H 0.3662 0.2949 0.2603 0.140 Uiso 0.50(2) 1 calc PR A 1
H11Y H 0.3619 0.2351 0.2453 0.140 Uiso 0.50(2) 1 calc PR A 1
C12B C 0.2626(8) 0.2565(10) 0.2168(9) 0.070(6) Uiso 0.50(2) 1 d P A 1
H12Z H 0.2414 0.2204 0.2134 0.105 Uiso 0.50(2) 1 calc PR A 1
H12X H 0.2499 0.2722 0.1956 0.105 Uiso 0.50(2) 1 calc PR A 1
H12Y H 0.2611 0.2757 0.2455 0.105 Uiso 0.50(2) 1 calc PR A 1
C7C C 0.3243(12) 0.2662(11) 0.0900(9) 0.085(8) Uiso 0.50(2) 1 d P A 2
H7BD H 0.3340 0.2481 0.0639 0.127 Uiso 0.50(2) 1 calc PR A 2
H7BE H 0.3314 0.3029 0.0894 0.127 Uiso 0.50(2) 1 calc PR A 2
H7BF H 0.2879 0.2508 0.0921 0.127 Uiso 0.50(2) 1 calc PR A 2
C8C C 0.3996(15) 0.2643(14) 0.1140(13) 0.123(12) Uiso 0.50(2) 1 d P A 2
H8BD H 0.4078 0.2320 0.1129 0.185 Uiso 0.50(2) 1 calc PR A 2
H8BE H 0.4267 0.2931 0.1317 0.185 Uiso 0.50(2) 1 calc PR A 2
H8BF H 0.3967 0.2705 0.0851 0.185 Uiso 0.50(2) 1 calc PR A 2
C9C C 0.3175(12) 0.2154(11) 0.1396(9) 0.086(9) Uiso 0.50(2) 1 d P A 2
H9BD H 0.3153 0.1836 0.1183 0.103 Uiso 0.50(2) 1 calc PR A 2
H9BE H 0.2836 0.2208 0.1399 0.103 Uiso 0.50(2) 1 calc PR A 2
C10C C 0.3387(11) 0.2120(9) 0.1873(8) 0.075(7) Uiso 0.50(2) 1 d P A 2
H10M H 0.3222 0.1784 0.1950 0.090 Uiso 0.50(2) 1 calc PR A 2
H10N H 0.3763 0.2209 0.1915 0.090 Uiso 0.50(2) 1 calc PR A 2
C11C C 0.3357(10) 0.2696(11) 0.2559(9) 0.063(7) Uiso 0.50(2) 1 d P A 2
H11M H 0.3225 0.2384 0.2675 0.094 Uiso 0.50(2) 1 calc PR A 2
H11P H 0.3238 0.2974 0.2715 0.094 Uiso 0.50(2) 1 calc PR A 2
H11Q H 0.3730 0.2805 0.2591 0.094 Uiso 0.50(2) 1 calc PR A 2
C12C C 0.2631(9) 0.2415(11) 0.1978(10) 0.082(7) Uiso 0.50(2) 1 d P A 2
H12B H 0.2461 0.2131 0.2115 0.123 Uiso 0.50(2) 1 calc PR A 2
H12C H 0.2570 0.2295 0.1667 0.123 Uiso 0.50(2) 1 calc PR A 2
H12D H 0.2495 0.2705 0.2065 0.123 Uiso 0.50(2) 1 calc PR A 2
C13B C 0.4835(4) 0.6160(4) 0.6007(3) 0.064(2) Uiso 1 1 d . . .
H13A H 0.4717 0.5914 0.6192 0.096 Uiso 1 1 calc R . .
H13B H 0.4553 0.6127 0.5797 0.096 Uiso 1 1 calc R . .
H13C H 0.4951 0.6513 0.6180 0.096 Uiso 1 1 calc R . .
C14B C 0.5071(4) 0.5486(4) 0.5561(4) 0.082(3) Uiso 1 1 d . . .
H14B H 0.4948 0.5274 0.5770 0.123 Uiso 1 1 calc R . .
H14C H 0.5349 0.5384 0.5425 0.123 Uiso 1 1 calc R . .
H14D H 0.4792 0.5435 0.5343 0.123 Uiso 1 1 calc R . .
C15B C 0.5702(4) 0.6112(4) 0.6091(3) 0.073(3) Uiso 1 1 d . . .
H15B H 0.5932 0.5928 0.5954 0.087 Uiso 1 1 calc R . .
H15C H 0.5578 0.5959 0.6337 0.087 Uiso 1 1 calc R . .
C16B C 0.5987(4) 0.6674(4) 0.6242(4) 0.080(3) Uiso 1 1 d . . .
H16A H 0.6298 0.6717 0.6428 0.096 Uiso 1 1 calc R . .
H16B H 0.5772 0.6853 0.6409 0.096 Uiso 1 1 calc R . .
C17B C 0.6596(4) 0.6828(4) 0.5702(3) 0.070(3) Uiso 1 1 d . . .
H17A H 0.6880 0.7001 0.5925 0.105 Uiso 1 1 calc R . .
H17B H 0.6668 0.6974 0.5447 0.105 Uiso 1 1 calc R . .
H17C H 0.6555 0.6457 0.5631 0.105 Uiso 1 1 calc R . .
C18B C 0.6232(5) 0.7470(5) 0.5976(4) 0.087(3) Uiso 1 1 d . . .
H18A H 0.6519 0.7618 0.6199 0.130 Uiso 1 1 calc R . .
H18B H 0.5928 0.7543 0.6085 0.130 Uiso 1 1 calc R . .
H18C H 0.6316 0.7623 0.5727 0.130 Uiso 1 1 calc R . .
C19B C 0.2788(10) 0.6082(9) -0.0766(7) 0.070(6) Uiso 0.50(2) 1 d P A 1
H19B H 0.2784 0.5955 -0.1073 0.105 Uiso 0.50(2) 1 calc PR A 1
H19C H 0.2444 0.6079 -0.0698 0.105 Uiso 0.50(2) 1 calc PR A 1
H19D H 0.2903 0.5858 -0.0609 0.105 Uiso 0.50(2) 1 calc PR A 1
C20B C 0.3638(9) 0.6680(11) -0.0774(8) 0.065(6) Uiso 0.50(2) 1 d P A 1
H20B H 0.3616 0.6397 -0.1018 0.097 Uiso 0.50(2) 1 calc PR A 1
H21C H 0.3868 0.6664 -0.0541 0.097 Uiso 0.50(2) 1 calc PR A 1
H22D H 0.3770 0.7012 -0.0860 0.097 Uiso 0.50(2) 1 calc PR A 1
C21B C 0.2966(9) 0.7042(9) -0.0829(6) 0.060(6) Uiso 0.50(2) 1 d P A 1
H21A H 0.3232 0.7385 -0.0762 0.072 Uiso 0.50(2) 1 calc PR A 1
H21B H 0.2890 0.6930 -0.1142 0.072 Uiso 0.50(2) 1 calc PR A 1
C22B C 0.2493(8) 0.7068(9) -0.0620(6) 0.052(5) Uiso 0.50(2) 1 d P A 1
H22B H 0.2238 0.6720 -0.0674 0.063 Uiso 0.50(2) 1 calc PR A 1
H22C H 0.2341 0.7303 -0.0737 0.063 Uiso 0.50(2) 1 calc PR A 1
C23C C 0.2934(9) 0.7829(9) -0.0070(9) 0.070(7) Uiso 0.50(2) 1 d P A 1
H23B H 0.2705 0.8037 0.0009 0.105 Uiso 0.50(2) 1 calc PR A 1
H23C H 0.3079 0.7903 -0.0334 0.105 Uiso 0.50(2) 1 calc PR A 1
H23D H 0.3210 0.7917 0.0159 0.105 Uiso 0.50(2) 1 calc PR A 1
C24B C 0.2162(9) 0.7179(11) 0.0069(9) 0.067(7) Uiso 0.50(2) 1 d P A 1
H24B H 0.1898 0.7231 -0.0114 0.101 Uiso 0.50(2) 1 calc PR A 1
H24C H 0.2217 0.7422 0.0345 0.101 Uiso 0.50(2) 1 calc PR A 1
H24D H 0.2052 0.6823 0.0114 0.101 Uiso 0.50(2) 1 calc PR A 1
C19C C 0.3027(13) 0.6098(11) -0.0777(9) 0.096(9) Uiso 0.50(2) 1 d P A 2
H19Z H 0.2803 0.5989 -0.1044 0.145 Uiso 0.50(2) 1 calc PR A 2
H19X H 0.2852 0.5925 -0.0560 0.145 Uiso 0.50(2) 1 calc PR A 2
H19Y H 0.3340 0.6006 -0.0824 0.145 Uiso 0.50(2) 1 calc PR A 2
C20C C 0.3676(13) 0.6889(15) -0.0723(12) 0.112(12) Uiso 0.50(2) 1 d P A 2
H20Z H 0.3708 0.6797 -0.1029 0.168 Uiso 0.50(2) 1 calc PR A 2
H20X H 0.3916 0.6775 -0.0563 0.168 Uiso 0.50(2) 1 calc PR A 2
H20Y H 0.3752 0.7265 -0.0635 0.168 Uiso 0.50(2) 1 calc PR A 2
C21C C 0.2745(11) 0.6807(11) -0.0844(8) 0.079(7) Uiso 0.50(2) 1 d P A 2
H21Z H 0.2826 0.6840 -0.1137 0.095 Uiso 0.50(2) 1 calc PR A 2
H21X H 0.2410 0.6538 -0.0865 0.095 Uiso 0.50(2) 1 calc PR A 2
C22C C 0.2704(12) 0.7305(12) -0.0608(8) 0.088(8) Uiso 0.50(2) 1 d P A 2
H22Z H 0.2404 0.7375 -0.0733 0.106 Uiso 0.50(2) 1 calc PR A 2
H22X H 0.3013 0.7590 -0.0628 0.106 Uiso 0.50(2) 1 calc PR A 2
C23B C 0.2845(9) 0.7816(9) 0.0085(9) 0.068(6) Uiso 0.50(2) 1 d P A 2
H23Z H 0.2618 0.8005 0.0009 0.102 Uiso 0.50(2) 1 calc PR A 2
H23X H 0.3186 0.7968 0.0002 0.102 Uiso 0.50(2) 1 calc PR A 2
H23Y H 0.2866 0.7837 0.0394 0.102 Uiso 0.50(2) 1 calc PR A 2
C24C C 0.2147(12) 0.7012(13) -0.0042(10) 0.090(9) Uiso 0.50(2) 1 d P A 2
H24Z H 0.1913 0.7202 -0.0103 0.135 Uiso 0.50(2) 1 calc PR A 2
H24X H 0.2157 0.6995 0.0260 0.135 Uiso 0.50(2) 1 calc PR A 2
H24Y H 0.2030 0.6660 -0.0218 0.135 Uiso 0.50(2) 1 calc PR A 2
C25B C 0.5601(6) 1.0863(5) 0.4394(4) 0.054(4) Uiso 0.70(2) 1 d P B 1
H25B H 0.5862 1.1172 0.4556 0.081 Uiso 0.70(2) 1 calc PR B 1
H25C H 0.5668 1.0552 0.4452 0.081 Uiso 0.70(2) 1 calc PR B 1
H25D H 0.5264 1.0868 0.4479 0.081 Uiso 0.70(2) 1 calc PR B 1
C26B C 0.6158(5) 1.0891(6) 0.3848(5) 0.065(4) Uiso 0.70(2) 1 d P B 1
H26A H 0.6392 1.1205 0.4029 0.098 Uiso 0.70(2) 1 calc PR B 1
H26B H 0.6199 1.0902 0.3547 0.098 Uiso 0.70(2) 1 calc PR B 1
H26C H 0.6235 1.0587 0.3911 0.098 Uiso 0.70(2) 1 calc PR B 1
C27B C 0.5508(7) 1.1323(6) 0.3849(6) 0.069(4) Uiso 0.70(2) 1 d P B 1
H27B H 0.5630 1.1395 0.3574 0.083 Uiso 0.70(2) 1 calc PR B 1
H27C H 0.5680 1.1628 0.4078 0.083 Uiso 0.70(2) 1 calc PR B 1
C28B C 0.4925(6) 1.1203(6) 0.3832(6) 0.069(4) Uiso 0.70(2) 1 d P B 1
H28B H 0.4812 1.1152 0.4114 0.083 Uiso 0.70(2) 1 calc PR B 1
H28C H 0.4827 1.1498 0.3764 0.083 Uiso 0.70(2) 1 calc PR B 1
C29B C 0.4694(7) 1.0816(7) 0.3071(5) 0.071(4) Uiso 0.70(2) 1 d P B 1
H29B H 0.4366 1.0840 0.2966 0.107 Uiso 0.70(2) 1 calc PR B 1
H29C H 0.4775 1.0533 0.2882 0.107 Uiso 0.70(2) 1 calc PR B 1
H29D H 0.4961 1.1143 0.3077 0.107 Uiso 0.70(2) 1 calc PR B 1
C30B C 0.4159(7) 1.0581(7) 0.3658(6) 0.069(5) Uiso 0.70(2) 1 d P B 1
H30B H 0.3959 1.0785 0.3560 0.103 Uiso 0.70(2) 1 calc PR B 1
H30C H 0.4202 1.0658 0.3971 0.103 Uiso 0.70(2) 1 calc PR B 1
H30D H 0.3982 1.0211 0.3552 0.103 Uiso 0.70(2) 1 calc PR B 1
C25C C 0.5806(17) 1.0779(15) 0.4337(12) 0.074(11) Uiso 0.30(2) 1 d P B 2
H25Z H 0.5876 1.1098 0.4555 0.111 Uiso 0.30(2) 1 calc PR B 2
H25X H 0.6121 1.0687 0.4299 0.111 Uiso 0.30(2) 1 calc PR B 2
H25Y H 0.5552 1.0498 0.4428 0.111 Uiso 0.30(2) 1 calc PR B 2
C26C C 0.6050(12) 1.1022(13) 0.3675(11) 0.059(9) Uiso 0.30(2) 1 d P B 2
H26Z H 0.6365 1.1188 0.3866 0.088 Uiso 0.30(2) 1 calc PR B 2
H26X H 0.5989 1.1267 0.3511 0.088 Uiso 0.30(2) 1 calc PR B 2
H26Y H 0.6083 1.0717 0.3479 0.088 Uiso 0.30(2) 1 calc PR B 2
C27C C 0.5308(18) 1.1286(15) 0.3984(14) 0.074(11) Uiso 0.30(2) 1 d P B 2
H27Z H 0.5087 1.1239 0.4219 0.089 Uiso 0.30(2) 1 calc PR B 2
H27X H 0.5558 1.1636 0.4064 0.089 Uiso 0.30(2) 1 calc PR B 2
C28C C 0.4961(17) 1.1247(17) 0.3556(17) 0.093(14) Uiso 0.30(2) 1 d P B 2
H28Z H 0.4747 1.1480 0.3602 0.111 Uiso 0.30(2) 1 calc PR B 2
H28X H 0.5168 1.1317 0.3316 0.111 Uiso 0.30(2) 1 calc PR B 2
C29C C 0.4505(13) 1.0572(15) 0.2932(11) 0.059(9) Uiso 0.30(2) 1 d P B 2
H29Z H 0.4312 1.0796 0.2860 0.089 Uiso 0.30(2) 1 calc PR B 2
H29X H 0.4298 1.0209 0.2839 0.089 Uiso 0.30(2) 1 calc PR B 2
H29Y H 0.4818 1.0632 0.2787 0.089 Uiso 0.30(2) 1 calc PR B 2
C30C C 0.4076(13) 1.0529(14) 0.3511(13) 0.055(9) Uiso 0.30(2) 1 d P B 2
H30Z H 0.3933 1.0799 0.3457 0.083 Uiso 0.30(2) 1 calc PR B 2
H30X H 0.4000 1.0457 0.3793 0.083 Uiso 0.30(2) 1 calc PR B 2
H30Y H 0.3925 1.0212 0.3292 0.083 Uiso 0.30(2) 1 calc PR B 2
C31B C 0.0797(9) 0.7206(9) 0.3911(10) 0.075(8) Uiso 0.46(2) 1 d PD C 1
H31A H 0.0544 0.7389 0.3895 0.113 Uiso 0.46(2) 1 calc PR C 1
H31B H 0.1111 0.7391 0.3802 0.113 Uiso 0.46(2) 1 calc PR C 1
H31C H 0.0872 0.7190 0.4208 0.113 Uiso 0.46(2) 1 calc PR C 1
C32B C 0.0458(12) 0.6674(12) 0.3066(10) 0.089(9) Uiso 0.46(2) 1 d P C 1
H32B H 0.0209 0.6857 0.3034 0.133 Uiso 0.46(2) 1 calc PR C 1
H32C H 0.0320 0.6314 0.2908 0.133 Uiso 0.46(2) 1 calc PR C 1
H32D H 0.0774 0.6844 0.2952 0.133 Uiso 0.46(2) 1 calc PR C 1
C33B C 0.0146(7) 0.6365(8) 0.3834(7) 0.070(7) Uiso 0.46(2) 1 d PD C 1
H33B H -0.0060 0.6081 0.3601 0.084 Uiso 0.46(2) 1 calc PR C 1
H33C H -0.0068 0.6586 0.3936 0.084 Uiso 0.46(2) 1 calc PR C 1
C34B C 0.0276(13) 0.6130(11) 0.4199(9) 0.102(10) Uiso 0.46(2) 1 d PD C 1
H34A H 0.0408 0.6402 0.4461 0.123 Uiso 0.46(2) 1 calc PR C 1
H34B H -0.0030 0.5867 0.4259 0.123 Uiso 0.46(2) 1 calc PR C 1
C35B C 0.0567(9) 0.5353(8) 0.3983(8) 0.072(7) Uiso 0.46(2) 1 d PD C 1
H35A H 0.0201 0.5173 0.3916 0.108 Uiso 0.46(2) 1 calc PR C 1
H35B H 0.0691 0.5258 0.4236 0.108 Uiso 0.46(2) 1 calc PR C 1
H35C H 0.0749 0.5251 0.3741 0.108 Uiso 0.46(2) 1 calc PR C 1
C36B C 0.0957(14) 0.6065(14) 0.4559(11) 0.095(10) Uiso 0.46(2) 1 d P C 1
H36A H 0.0764 0.5838 0.4736 0.142 Uiso 0.46(2) 1 calc PR C 1
H36B H 0.0983 0.6425 0.4684 0.142 Uiso 0.46(2) 1 calc PR C 1
H36C H 0.1300 0.6029 0.4546 0.142 Uiso 0.46(2) 1 calc PR C 1
C31C C 0.0749(9) 0.7209(9) 0.3748(9) 0.077(7) Uiso 0.54(2) 1 d P C 2
H31Z H 0.0506 0.7330 0.3921 0.116 Uiso 0.54(2) 1 calc PR C 2
H31X H 0.0763 0.7338 0.3483 0.116 Uiso 0.54(2) 1 calc PR C 2
H31Y H 0.1088 0.7339 0.3907 0.116 Uiso 0.54(2) 1 calc PR C 2
C32C C 0.0392(10) 0.6607(10) 0.3267(9) 0.083(7) Uiso 0.54(2) 1 d P C 2
H32Z H 0.0353 0.6931 0.3213 0.124 Uiso 0.54(2) 1 calc PR C 2
H32X H 0.0056 0.6344 0.3230 0.124 Uiso 0.54(2) 1 calc PR C 2
H32Y H 0.0611 0.6487 0.3065 0.124 Uiso 0.54(2) 1 calc PR C 2
C33C C 0.0338(10) 0.6567(10) 0.4073(9) 0.096(8) Uiso 0.54(2) 1 d P C 2
H33Z H 0.0594 0.6689 0.4325 0.116 Uiso 0.54(2) 1 calc PR C 2
H33X H 0.0071 0.6738 0.4125 0.116 Uiso 0.54(2) 1 calc PR C 2
C34C C 0.0139(8) 0.6058(8) 0.3993(8) 0.070(6) Uiso 0.54(2) 1 d P C 2
H34Z H -0.0026 0.5920 0.3697 0.084 Uiso 0.54(2) 1 calc PR C 2
H34X H -0.0110 0.5943 0.4196 0.084 Uiso 0.54(2) 1 calc PR C 2
C35C C 0.0301(10) 0.5304(9) 0.3711(8) 0.095(8) Uiso 0.54(2) 1 d P C 2
H35Z H 0.0142 0.5048 0.3878 0.142 Uiso 0.54(2) 1 calc PR C 2
H35X H 0.0532 0.5175 0.3527 0.142 Uiso 0.54(2) 1 calc PR C 2
H35Y H 0.0037 0.5365 0.3534 0.142 Uiso 0.54(2) 1 calc PR C 2
C36C C 0.0802(14) 0.5934(14) 0.4412(13) 0.113(11) Uiso 0.54(2) 1 d P C 2
H36Z H 0.0517 0.5902 0.4590 0.170 Uiso 0.54(2) 1 calc PR C 2
H36X H 0.1059 0.6273 0.4514 0.170 Uiso 0.54(2) 1 calc PR C 2
H36Y H 0.0955 0.5660 0.4429 0.170 Uiso 0.54(2) 1 calc PR C 2
C37B C -0.2460(5) 0.6546(5) 0.5087(4) 0.087(3) Uiso 1 1 d . . .
H37B H -0.2666 0.6590 0.4851 0.130 Uiso 1 1 calc R . .
H37C H -0.2235 0.6885 0.5239 0.130 Uiso 1 1 calc R . .
H37D H -0.2685 0.6383 0.5284 0.130 Uiso 1 1 calc R . .
C38B C -0.1863(4) 0.6423(5) 0.4590(4) 0.084(3) Uiso 1 1 d . . .
H38B H -0.2091 0.6480 0.4376 0.126 Uiso 1 1 calc R . .
H38C H -0.1700 0.6171 0.4454 0.126 Uiso 1 1 calc R . .
H38D H -0.1601 0.6751 0.4716 0.126 Uiso 1 1 calc R . .
C39B C -0.2523(6) 0.5685(6) 0.4714(5) 0.108(4) Uiso 1 1 d . . .
H39A H -0.2845 0.5635 0.4850 0.129 Uiso 1 1 calc R . .
H39B H -0.2603 0.5681 0.4410 0.129 Uiso 1 1 calc R . .
C40B C -0.2362(5) 0.5299(5) 0.4733(4) 0.097(4) Uiso 1 1 d . . .
H40B H -0.2152 0.5258 0.4493 0.116 Uiso 1 1 calc R . .
H40C H -0.2663 0.4985 0.4682 0.116 Uiso 1 1 calc R . .
C41B C -0.1702(5) 0.5007(5) 0.5044(5) 0.103(4) Uiso 1 1 d . . .
H41B H -0.1890 0.4644 0.4922 0.154 Uiso 1 1 calc R . .
H41C H -0.1507 0.5032 0.5312 0.154 Uiso 1 1 calc R . .
H41D H -0.1468 0.5147 0.4843 0.154 Uiso 1 1 calc R . .
C42B C -0.2414(6) 0.5081(6) 0.5426(5) 0.119(5) Uiso 1 1 d . . .
H42B H -0.2584 0.4713 0.5307 0.178 Uiso 1 1 calc R . .
H42C H -0.2671 0.5263 0.5472 0.178 Uiso 1 1 calc R . .
H42D H -0.2220 0.5120 0.5699 0.178 Uiso 1 1 calc R . .
C43B C 0.2459(4) 0.5011(4) 0.7136(3) 0.073(3) Uiso 1 1 d . . .
H43B H 0.2451 0.4648 0.7093 0.109 Uiso 1 1 calc R . .
H43C H 0.2111 0.5029 0.7096 0.109 Uiso 1 1 calc R . .
H43D H 0.2610 0.5193 0.7425 0.109 Uiso 1 1 calc R . .
C44B C 0.2545(4) 0.4972(4) 0.6387(3) 0.079(3) Uiso 1 1 d . . .
H44A H 0.2515 0.4604 0.6357 0.119 Uiso 1 1 calc R . .
H44B H 0.2769 0.5116 0.6182 0.119 Uiso 1 1 calc R . .
H44C H 0.2207 0.5008 0.6332 0.119 Uiso 1 1 calc R . .
C45B C 0.3297(4) 0.5234(4) 0.6891(4) 0.076(3) Uiso 1 1 d . . .
H45B H 0.3400 0.5293 0.7200 0.091 Uiso 1 1 calc R . .
H45C H 0.3310 0.4886 0.6755 0.091 Uiso 1 1 calc R . .
C46B C 0.3655(4) 0.5628(4) 0.6705(3) 0.071(3) Uiso 1 1 d . . .
H46B H 0.3590 0.5535 0.6390 0.085 Uiso 1 1 calc R . .
H46C H 0.4009 0.5638 0.6783 0.085 Uiso 1 1 calc R . .
C47B C 0.3844(5) 0.6500(5) 0.6598(4) 0.087(3) Uiso 1 1 d . . .
H47B H 0.4209 0.6537 0.6615 0.131 Uiso 1 1 calc R . .
H47C H 0.3797 0.6840 0.6698 0.131 Uiso 1 1 calc R . .
H47D H 0.3694 0.6361 0.6302 0.131 Uiso 1 1 calc R . .
C48B C 0.3842(4) 0.6356(5) 0.7317(4) 0.083(3) Uiso 1 1 d . . .
H48B H 0.4210 0.6418 0.7318 0.124 Uiso 1 1 calc R . .
H48C H 0.3702 0.6103 0.7493 0.124 Uiso 1 1 calc R . .
H48D H 0.3774 0.6682 0.7434 0.124 Uiso 1 1 calc R . .
C49B C -0.0451(7) 0.6818(8) 1.0314(6) 0.151(7) Uiso 1 1 d . . .
H49A H -0.0562 0.6903 1.0597 0.227 Uiso 1 1 calc R . .
H49B H -0.0199 0.7125 1.0256 0.227 Uiso 1 1 calc R . .
H49C H -0.0297 0.6539 1.0303 0.227 Uiso 1 1 calc R . .
C50B C -0.1122(7) 0.7084(7) 1.0086(6) 0.140(6) Uiso 1 1 d . . .
H50B H -0.1207 0.7129 1.0382 0.210 Uiso 1 1 calc R . .
H50C H -0.1432 0.7001 0.9893 0.210 Uiso 1 1 calc R . .
H50D H -0.0877 0.7406 1.0045 0.210 Uiso 1 1 calc R . .
C51B C -0.1242(7) 0.6180(7) 1.0077(6) 0.138(6) Uiso 1 1 d . . .
H51B H -0.1236 0.6202 1.0389 0.165 Uiso 1 1 calc R . .
H51C H -0.1593 0.6145 0.9966 0.165 Uiso 1 1 calc R . .
C52B C -0.1108(7) 0.5742(7) 0.9883(5) 0.129(5) Uiso 1 1 d . . .
H52A H -0.1382 0.5428 0.9912 0.155 Uiso 1 1 calc R . .
H52B H -0.0794 0.5743 1.0043 0.155 Uiso 1 1 calc R . .
C53B C -0.1495(7) 0.5496(7) 0.9158(6) 0.133(5) Uiso 1 1 d . . .
H53A H -0.1653 0.5134 0.9174 0.199 Uiso 1 1 calc R . .
H53B H -0.1438 0.5517 0.8861 0.199 Uiso 1 1 calc R . .
H53C H -0.1720 0.5699 0.9261 0.199 Uiso 1 1 calc R . .
C54B C -0.0700(6) 0.5363(6) 0.9300(5) 0.107(4) Uiso 1 1 d . . .
H54A H -0.0887 0.5008 0.9318 0.161 Uiso 1 1 calc R . .
H54B H -0.0387 0.5488 0.9496 0.161 Uiso 1 1 calc R . .
H54C H -0.0611 0.5369 0.9007 0.161 Uiso 1 1 calc R . .
C55B C 0.3012(8) 1.1161(8) 1.0083(7) 0.160(7) Uiso 1 1 d . . .
H55B H 0.3062 1.1349 1.0380 0.241 Uiso 1 1 calc R . .
H55C H 0.2668 1.0912 1.0023 0.241 Uiso 1 1 calc R . .
H55D H 0.3053 1.1407 0.9894 0.241 Uiso 1 1 calc R . .
C56B C 0.3360(6) 1.0589(6) 1.0314(5) 0.117(5) Uiso 1 1 d . . .
H56B H 0.3390 1.0806 1.0599 0.175 Uiso 1 1 calc R . .
H56C H 0.3639 1.0437 1.0293 0.175 Uiso 1 1 calc R . .
H56D H 0.3033 1.0312 1.0265 0.175 Uiso 1 1 calc R . .
C57B C 0.3890(6) 1.1280(7) 1.0043(6) 0.132(5) Uiso 1 1 d . . .
H57A H 0.3859 1.1555 0.9896 0.158 Uiso 1 1 calc R . .
H57B H 0.4004 1.1441 1.0347 0.158 Uiso 1 1 calc R . .
C58B C 0.4254(6) 1.1077(6) 0.9868(5) 0.120(5) Uiso 1 1 d . . .
H58B H 0.4324 1.0841 1.0042 0.144 Uiso 1 1 calc R . .
H58C H 0.4574 1.1362 0.9878 0.144 Uiso 1 1 calc R . .
C59B C 0.4353(6) 1.0403(6) 0.9264(5) 0.120(5) Uiso 1 1 d . . .
H59B H 0.4720 1.0579 0.9279 0.180 Uiso 1 1 calc R . .
H59C H 0.4223 1.0226 0.8969 0.180 Uiso 1 1 calc R . .
H59D H 0.4291 1.0149 0.9447 0.180 Uiso 1 1 calc R . .
C60B C 0.4200(6) 1.1212(6) 0.9142(5) 0.120(5) Uiso 1 1 d . . .
H60B H 0.4569 1.1370 0.9149 0.180 Uiso 1 1 calc R . .
H60C H 0.4045 1.1478 0.9264 0.180 Uiso 1 1 calc R . .
H60D H 0.4053 1.1058 0.8847 0.180 Uiso 1 1 calc R . .
C61B C -0.1162(12) 1.1027(14) 0.7430(13) 0.33(2) Uiso 1 1 d D . .
H61B H -0.1314 1.1036 0.7152 0.489 Uiso 1 1 calc R . .
H61C H -0.0893 1.0863 0.7389 0.489 Uiso 1 1 calc R . .
H61D H -0.1017 1.1382 0.7597 0.489 Uiso 1 1 calc R . .
C62B C -0.1972(10) 1.0330(11) 0.7365(10) 0.225(12) Uiso 1 1 d D . .
H62A H -0.2193 1.0497 0.7241 0.337 Uiso 1 1 calc R . .
H62B H -0.2173 1.0080 0.7521 0.337 Uiso 1 1 calc R . .
H62C H -0.1822 1.0150 0.7137 0.337 Uiso 1 1 calc R . .
C63B C -0.1891(16) 1.095(2) 0.7865(11) 0.38(3) Uiso 1 1 d D . .
H63B H -0.2235 1.0689 0.7800 0.459 Uiso 1 1 calc R . .
H63C H -0.1898 1.1243 0.7738 0.459 Uiso 1 1 calc R . .
C64B C -0.1796(11) 1.1132(13) 0.8337(10) 0.281(16) Uiso 1 1 d D . .
H64B H -0.1655 1.1514 0.8401 0.337 Uiso 1 1 calc R . .
H64C H -0.2127 1.1042 0.8460 0.337 Uiso 1 1 calc R . .
C65B C -0.1038(8) 1.1293(9) 0.8848(7) 0.202(10) Uiso 1 1 d D . .
H65B H -0.1154 1.1347 0.9134 0.303 Uiso 1 1 calc R . .
H65C H -0.0929 1.1624 0.8757 0.303 Uiso 1 1 calc R . .
H65D H -0.0750 1.1154 0.8856 0.303 Uiso 1 1 calc R . .
C66B C -0.1751(8) 1.0587(8) 0.8794(7) 0.170(8) Uiso 1 1 d D . .
H66B H -0.1681 1.0754 0.9098 0.254 Uiso 1 1 calc R . .
H66C H -0.1661 1.0265 0.8748 0.254 Uiso 1 1 calc R . .
H66D H -0.2114 1.0509 0.8706 0.254 Uiso 1 1 calc R . .
C67B C 0.3271(7) 1.0586(7) 0.5334(6) 0.144(6) Uiso 1 1 d . . .
H67A H 0.3579 1.0666 0.5185 0.217 Uiso 1 1 calc R . .
H67B H 0.3347 1.0490 0.5602 0.217 Uiso 1 1 calc R . .
H67C H 0.3152 1.0891 0.5395 0.217 Uiso 1 1 calc R . .
C68B C 0.3116(9) 0.9677(10) 0.4957(8) 0.199(10) Uiso 1 1 d . . .
H68B H 0.3435 0.9789 0.4826 0.298 Uiso 1 1 calc R . .
H68C H 0.2872 0.9385 0.4759 0.298 Uiso 1 1 calc R . .
H68D H 0.3185 0.9568 0.5221 0.298 Uiso 1 1 calc R . .
C69B C 0.2747(9) 1.0295(9) 0.4646(7) 0.170(8) Uiso 1 1 d . . .
H69B H 0.3047 1.0560 0.4582 0.204 Uiso 1 1 calc R . .
H69C H 0.2676 0.9982 0.4415 0.204 Uiso 1 1 calc R . .
C70B C 0.2367(7) 1.0463(7) 0.4648(6) 0.135(6) Uiso 1 1 d . . .
H70A H 0.2242 1.0427 0.4348 0.162 Uiso 1 1 calc R . .
H70B H 0.2492 1.0839 0.4776 0.162 Uiso 1 1 calc R . .
C71B C 0.1637(8) 0.9803(8) 0.4546(7) 0.170(8) Uiso 1 1 d . . .
H71A H 0.1487 0.9928 0.4322 0.254 Uiso 1 1 calc R . .
H71B H 0.1364 0.9571 0.4668 0.254 Uiso 1 1 calc R . .
H71C H 0.1865 0.9613 0.4423 0.254 Uiso 1 1 calc R . .
C72B C 0.1671(8) 1.0572(8) 0.5029(7) 0.157(8) Uiso 1 1 d . . .
H72A H 0.1531 1.0687 0.4794 0.235 Uiso 1 1 calc R . .
H72B H 0.1911 1.0872 0.5222 0.235 Uiso 1 1 calc R . .
H72C H 0.1393 1.0406 0.5186 0.235 Uiso 1 1 calc R . .
N1A N 0.7195(2) 0.7394(3) 0.2294(2) 0.0484(16) Uani 1 1 d . . .
N2A N 0.5482(2) 0.9732(2) 0.36634(19) 0.0411(14) Uani 1 1 d . . .
N3A N 0.5816(3) 0.7010(3) 0.4981(2) 0.0532(17) Uani 1 1 d . . .
N4A N 0.6317(3) 0.8341(3) 0.3348(2) 0.0478(15) Uani 1 1 d . . .
N5A N 0.5988(3) 0.8246(3) 0.4004(2) 0.0536(17) Uani 1 1 d . . .
N6A N 0.6420(3) 0.7668(3) 0.3673(2) 0.0520(17) Uani 1 1 d . . .
N7A N 0.6824(3) 0.6684(3) 0.1511(2) 0.0506(16) Uani 1 1 d . . .
N8A N 0.3889(3) 0.3764(3) 0.1516(2) 0.0514(16) Uani 1 1 d . . .
N9A N 0.3591(2) 0.6454(3) 0.0160(2) 0.0480(16) Uani 1 1 d . . .
N10A N 0.5108(3) 0.5355(3) 0.1181(2) 0.0533(17) Uani 1 1 d . . .
N11A N 0.4308(2) 0.5294(3) 0.0841(2) 0.0507(16) Uani 1 1 d . . .
N12A N 0.5032(3) 0.6016(3) 0.0830(2) 0.0546(17) Uani 1 1 d . . .
N13A N -0.1260(2) 0.5941(3) 0.5833(2) 0.0461(15) Uani 1 1 d . . .
N14A N 0.2059(2) 0.5901(3) 0.6916(2) 0.0527(17) Uani 1 1 d . . .
N15A N 0.1640(3) 0.5919(3) 0.3712(3) 0.0578(19) Uani 1 1 d . . .
N16A N 0.0223(2) 0.5862(3) 0.6745(2) 0.0484(16) Uani 1 1 d . . .
N17A N 0.0422(2) 0.5958(3) 0.7491(2) 0.0554(18) Uani 1 1 d . . .
N18A N -0.0386(3) 0.5980(3) 0.7226(2) 0.0523(17) Uani 1 1 d . . .
N19A N 0.3110(3) 0.7092(3) 0.0660(2) 0.0550(17) Uani 1 1 d . . .
N20A N 0.4530(3) 0.9570(3) 0.3250(2) 0.0511(16) Uani 1 1 d . . .
N21A N 0.1595(3) 0.6707(3) 0.3302(3) 0.0573(18) Uani 1 1 d . . .
N22A N 0.3498(3) 0.7995(3) 0.2188(2) 0.0601(19) Uani 1 1 d . . .
N23A N 0.3108(3) 0.7910(3) 0.2830(2) 0.061(2) Uani 1 1 d . . .
N24A N 0.2749(3) 0.7296(3) 0.2194(2) 0.0577(18) Uani 1 1 d . . .
N25A N 0.2880(3) 0.6786(3) 0.6941(2) 0.0519(17) Uani 1 1 d . . .
N26A N 0.3253(3) 1.0049(3) 0.8795(3) 0.064(2) Uani 1 1 d . . .
N27A N 0.2505(3) 0.9669(3) 0.5805(2) 0.063(2) Uani 1 1 d . . .
N28A N 0.3024(3) 0.8633(3) 0.7510(3) 0.068(2) Uani 1 1 d . . .
N29A N 0.2935(3) 0.9340(3) 0.7228(2) 0.0625(19) Uani 1 1 d . . .
N30A N 0.2848(3) 0.8540(3) 0.6763(2) 0.0623(19) Uani 1 1 d . . .
N31A N -0.0377(3) 0.7212(3) 0.9356(2) 0.067(2) Uani 1 1 d . . .
N32A N 0.2547(3) 1.0151(3) 0.9366(3) 0.071(2) Uani 1 1 d . . .
N33A N -0.0791(4) 1.0225(5) 0.8517(3) 0.092(3) Uani 1 1 d . . .
N34A N 0.0775(3) 0.8965(4) 0.9279(3) 0.085(3) Uani 1 1 d . . .
N35A N 0.0655(3) 0.9741(3) 0.9126(3) 0.072(2) Uani 1 1 d . . .
N36A N -0.0065(3) 0.9021(4) 0.9106(3) 0.073(2) Uani 1 1 d . . .
N37A N 0.3483(2) 0.3736(2) 0.2299(2) 0.0463(15) Uani 1 1 d . . .
N38A N 0.4947(3) 0.6185(3) 0.4935(2) 0.0563(18) Uani 1 1 d . . .
N39A N -0.0481(3) 0.6278(3) 0.8794(2) 0.061(2) Uani 1 1 d . . .
N40A N 0.3784(3) 0.5111(3) 0.3636(3) 0.065(2) Uani 1 1 d . . .
N41A N 0.3301(4) 0.5602(3) 0.3998(3) 0.073(2) Uani 1 1 d . . .
N42A N 0.2932(3) 0.5000(3) 0.3354(2) 0.065(2) Uani 1 1 d . . .
N43A N -0.1355(3) 0.6840(3) 0.5637(2) 0.0528(17) Uani 1 1 d . . .
N44A N -0.0918(4) 1.0056(4) 0.7625(3) 0.080(3) Uani 1 1 d . . .
N45A N 0.1548(3) 0.9702(3) 0.5597(3) 0.073(2) Uani 1 1 d . . .
N46A N -0.0666(3) 0.8644(3) 0.6500(3) 0.070(2) Uani 1 1 d . . .
N47A N 0.0069(3) 0.9376(3) 0.6505(3) 0.075(2) Uani 1 1 d . . .
N48A N -0.0054(3) 0.8573(3) 0.6023(3) 0.080(3) Uani 1 1 d . . .
N1B N 0.8248(3) 0.7610(3) 0.2039(3) 0.0610(19) Uani 1 1 d . . .
N2B N 0.7877(3) 0.6910(3) 0.1251(3) 0.066(2) Uani 1 1 d . . .
N3B N 0.3172(3) 0.2583(3) 0.2105(3) 0.066(2) Uani 1 1 d . . .
N4B N 0.3564(3) 0.2608(3) 0.1304(3) 0.069(2) Uani 1 1 d . . .
N5B N 0.6132(3) 0.6907(3) 0.5854(2) 0.0606(19) Uani 1 1 d . . .
N6B N 0.5263(3) 0.6047(3) 0.5782(2) 0.0593(19) Uani 1 1 d . . .
N7B N 0.3148(3) 0.6630(3) -0.0637(2) 0.063(2) Uani 1 1 d . . .
N8B N 0.2645(3) 0.7272(3) -0.0137(2) 0.067(2) Uani 1 1 d . . .
N9B N 0.5611(3) 1.0858(3) 0.3934(3) 0.0591(19) Uani 1 1 d . . .
N10B N 0.4667(3) 1.0716(3) 0.3494(3) 0.076(3) Uani 1 1 d . . .
N11B N 0.0597(3) 0.6684(4) 0.3654(5) 0.103(4) Uani 1 1 d D . .
N12B N 0.0654(4) 0.5898(4) 0.4063(4) 0.097(4) Uani 1 1 d . . .
N13B N -0.2159(3) 0.6223(3) 0.4924(2) 0.0550(18) Uani 1 1 d . . .
N14B N -0.2063(3) 0.5307(3) 0.5125(2) 0.064(2) Uani 1 1 d . . .
N15B N 0.2764(3) 0.5255(3) 0.6828(2) 0.0546(17) Uani 1 1 d . . .
N16B N 0.3593(3) 0.6149(3) 0.6867(2) 0.063(2) Uani 1 1 d . . .
N17B N 0.4092(4) 1.0783(4) 0.9409(3) 0.090(3) Uani 1 1 d . . .
N18B N 0.3383(4) 1.0888(4) 1.0011(4) 0.102(3) Uani 1 1 d . . .
N19B N -0.1561(9) 1.0726(8) 0.7661(8) 0.216(10) Uani 1 1 d . . .
N20B N -0.1455(6) 1.0928(6) 0.8549(5) 0.154(6) Uani 1 1 d D . .
N21B N -0.0890(4) 0.6651(5) 0.9992(3) 0.102(3) Uani 1 1 d . . .
N22B N -0.1020(4) 0.5698(4) 0.9415(3) 0.094(3) Uani 1 1 d . . .
N23B N 0.2876(5) 1.0159(5) 0.5067(3) 0.131(6) Uani 1 1 d . . .
N24B N 0.1917(5) 1.0231(5) 0.4871(4) 0.122(5) Uani 1 1 d . . .
N1N N 0.4737(6) 0.3073(7) 0.2513(6) 0.140(5) Uiso 1 1 d . . .
O1N O 0.4698(4) 0.3270(4) 0.2245(4) 0.128(3) Uiso 1 1 d . . .
O2N O 0.4738(4) 0.3270(4) 0.2918(4) 0.123(3) Uiso 1 1 d . . .
O3N O 0.4885(8) 0.2688(9) 0.2397(7) 0.244(8) Uiso 1 1 d . . .
N2N N 0.5489(6) -0.0006(6) 0.5316(5) 0.128(4) Uiso 1 1 d . . .
O4N O 0.5357(8) -0.0440(8) 0.4962(7) 0.232(7) Uiso 1 1 d . . .
O5N O 0.5645(5) -0.0032(5) 0.5575(5) 0.159(5) Uiso 1 1 d . . .
O6N O 0.5339(7) 0.0372(8) 0.5228(6) 0.225(7) Uiso 1 1 d . . .
N4N N 0.4732(14) 0.7426(13) 0.6128(12) 0.112(10) Uiso 0.364(9) 1 d P D 1
O10N O 0.4302(17) 0.7446(16) 0.6092(13) 0.179(15) Uiso 0.364(9) 1 d P D 1
O11N O 0.5006(10) 0.7411(9) 0.5803(8) 0.073(7) Uiso 0.364(9) 1 d P D 1
O12N O 0.4799(19) 0.7738(19) 0.6533(17) 0.206(18) Uiso 0.364(9) 1 d P D 1
O72Z O 0.1255(14) 0.1216(15) 0.8869(13) 0.161(13) Uiso 0.364(9) 1 d P D 1
O67Z O -0.0148(12) 0.1924(12) 0.9608(10) 0.131(10) Uiso 0.364(9) 1 d P D 1
O62A O 0.5760(16) 0.1293(16) 0.5637(13) 0.178(15) Uiso 0.364(9) 1 d P D 1
O61A O 0.6907(13) 0.8829(15) 0.6298(11) 0.144(11) Uiso 0.364(9) 1 d P D 1
O60Z O 0.8224(18) 0.666(2) 0.7282(16) 0.209(18) Uiso 0.364(9) 1 d P D 1
O55Z O 0.7962(18) 0.6737(17) 0.8753(14) 0.183(15) Uiso 0.364(9) 1 d P D 1
O52Z O 0.1526(15) 0.0833(14) 0.3928(11) 0.150(12) Uiso 0.364(9) 1 d P D 1
O68 O -0.0870(13) 0.0167(14) 0.9794(11) 0.150(12) Uiso 0.364(9) 1 d P D 1
O100 O 0.1141(16) 1.0596(18) 0.7209(14) 0.182(16) Uiso 0.364(9) 1 d P D 1
O101 O 0.0542(14) 1.0974(14) 0.6891(12) 0.154(12) Uiso 0.364(9) 1 d P D 1
N5N N 0.9595(12) 0.4847(12) 0.4675(11) 0.132(9) Uiso 0.534(11) 1 d P E 1
O13N O 0.9910(9) 0.4586(8) 0.4789(7) 0.137(7) Uiso 0.534(11) 1 d P . 1
O14N O 0.9667(10) 0.5286(11) 0.4874(9) 0.159(9) Uiso 0.534(11) 1 d P . 1
O15N O 0.9356(10) 0.4692(9) 0.4407(7) 0.116(6) Uiso 0.534(11) 1 d P E 1
O5Z O 0.9153(9) 0.3752(10) 0.4352(8) 0.158(9) Uiso 0.534(11) 1 d P E 1
O66A O 0.861(2) 0.778(2) 0.4795(18) 0.170(18) Uiso 0.267(5) 1 d P E 1
O64A O 0.1728(9) 0.8044(9) 0.9352(9) 0.148(8) Uiso 0.534(11) 1 d P E 1
O64B O 0.1648(10) 0.8371(11) 1.0053(10) 0.174(10) Uiso 0.534(11) 1 d P E 1
O50A O 0.5231(9) 0.2021(10) 0.4776(9) 0.157(9) Uiso 0.534(11) 1 d P E 1
O50B O 0.5225(12) 0.1641(13) 0.5269(10) 0.195(12) Uiso 0.534(11) 1 d P E 1
O12Z O 0.3208(19) 0.647(2) 0.5054(17) 0.143(16) Uiso 0.267(5) 1 d P E 1
O12W O 0.3495(11) 0.5708(13) 0.5607(10) 0.086(8) Uiso 0.267(5) 1 d P E 1
O32M O 0.2625(5) 0.5910(5) 0.5876(4) 0.072(4) Uiso 0.534(11) 1 d P E 1
N6N N 0.6203(6) 0.5415(7) 0.5095(6) 0.072(4) Uiso 0.549(9) 1 d P F 1
O16N O 0.6216(11) 0.4969(12) 0.4864(11) 0.144(10) Uiso 0.549(9) 1 d P F 1
O17N O 0.6412(6) 0.5407(6) 0.5446(5) 0.096(5) Uiso 0.549(9) 1 d P F 1
O18N O 0.6148(7) 0.5789(7) 0.4974(6) 0.083(5) Uiso 0.549(9) 1 d P F 1
O7A O 0.6139(8) 0.5258(8) 0.4008(7) 0.144(7) Uiso 0.549(9) 1 d P F 1
O7B O 0.7513(9) 0.6232(10) 0.6081(7) 0.121(8) Uiso 0.549(9) 1 d P F 1
O7C O 0.7196(7) 0.6664(8) 0.6668(6) 0.115(6) Uiso 0.549(9) 1 d P F 1
O7D O 0.6841(11) 0.6035(11) 0.6291(9) 0.144(9) Uiso 0.549(9) 1 d P F 1
N12N N 0.707(2) 0.621(3) 0.360(2) 0.16(2) Uiso 0.274(4) 1 d P F 1
O34N O 0.6770(11) 0.6230(11) 0.4085(9) 0.081(7) Uiso 0.274(4) 1 d P F 1
O35N O 0.7245(13) 0.6785(14) 0.3842(10) 0.100(9) Uiso 0.274(4) 1 d P F 1
O36N O 0.657(2) 0.617(2) 0.3456(17) 0.175(18) Uiso 0.274(4) 1 d P F 1
O7F O 0.666(2) 0.047(2) 0.763(2) 0.18(2) Uiso 0.274(4) 1 d P F 1
O7G O 0.7247(16) 0.5365(17) 0.9476(15) 0.128(12) Uiso 0.274(4) 1 d P F 1
O7H O 0.2425(18) 0.4714(18) 0.9719(15) 0.146(15) Uiso 0.274(4) 1 d P F 1
O7I O 0.110(3) 0.408(3) 0.894(2) 0.21(2) Uiso 0.274(4) 1 d P F 1
O7J O 0.7631(7) 0.1964(8) 0.8953(6) 0.126(6) Uiso 0.549(9) 1 d P F 1
O7K O 0.7263(18) 0.141(2) 0.7782(17) 0.146(15) Uiso 0.274(4) 1 d P F 1
O7L O 0.2912(6) 0.6079(8) 0.8040(5) 0.096(5) Uiso 0.549(9) 1 d P F 1
O1A O 0.6651(10) 0.5839(11) 0.2610(9) 0.171(9) Uiso 0.549(9) 1 d P F 1
O1B O 0.5898(14) 0.4992(15) 0.2136(12) 0.118(11) Uiso 0.274(4) 1 d P F 1
O1C O 0.5235(12) 0.4427(13) 0.2674(11) 0.209(12) Uiso 0.549(9) 1 d P F 1
O1D O 0.5117(8) 0.4870(9) 0.3421(7) 0.129(7) Uiso 0.549(9) 1 d P F 1
N3N N 0.4263(10) 0.8572(11) 0.7547(10) 0.126(9) Uiso 0.508(14) 1 d P G 1
O7N O 0.4127(8) 0.8609(8) 0.7221(8) 0.127(8) Uiso 0.508(14) 1 d P G 1
O8N O 0.4375(11) 0.9046(12) 0.7854(10) 0.184(11) Uiso 0.508(14) 1 d P G 1
O9N O 0.4567(19) 0.8182(19) 0.7769(16) 0.29(2) Uiso 0.508(14) 1 d P G 1
N8N N 0.4365(12) 0.0289(15) 0.7780(12) 0.149(12) Uiso 0.508(14) 1 d P G 1
O22N O 0.4310(8) -0.0149(11) 0.7473(8) 0.130(8) Uiso 0.508(14) 1 d P G 1
O23N O 0.4338(14) 0.0662(17) 0.7775(13) 0.219(16) Uiso 0.508(14) 1 d P G 1
O24N O 0.4422(12) 0.0180(13) 0.8216(11) 0.195(13) Uiso 0.508(14) 1 d P G 1
O9Z O 0.7640(11) 0.8321(12) 0.3792(10) 0.086(8) Uiso 0.282(7) 1 d P H 1
O9Y O 0.7350(14) 0.8328(14) 0.4424(12) 0.122(12) Uiso 0.282(7) 1 d P H 1
O9X O 0.7922(15) 0.8911(16) 0.3070(14) 0.133(13) Uiso 0.282(7) 1 d P H 1
O68Z O 0.1963(13) 0.5624(14) 0.8304(11) 0.228(14) Uiso 0.565(14) 1 d P H 1
O55 O 0.1492(11) 0.6491(11) 0.8542(9) 0.193(11) Uiso 0.565(14) 1 d P H 1
N10N N 0.7807(18) 0.7958(17) 0.6846(15) 0.132(14) Uiso 0.347(12) 1 d P I 1
O28N O 0.7583(11) 0.7601(12) 0.6539(9) 0.102(9) Uiso 0.347(12) 1 d P I 1
O29N O 0.7748(18) 0.8487(18) 0.7193(15) 0.183(16) Uiso 0.347(12) 1 d P I 1
O30N O 0.8166(19) 0.7934(19) 0.7114(16) 0.199(18) Uiso 0.347(12) 1 d P I 1
O18Z O -0.2261(12) 0.9279(13) 0.8118(10) 0.267(16) Uiso 0.69(2) 1 d P I 1
O70Z O 0.073(2) 0.330(3) 0.848(2) 0.23(2) Uiso 0.347(12) 1 d P I 1
O11X O 0.4887(12) 0.5622(12) 0.9668(10) 0.132(11) Uiso 0.359(14) 1 d P J 1
O11Z O 0.5711(16) 0.5503(17) 1.0097(14) 0.086(13) Uiso 0.179(7) 1 d P J 1
O11Y O 0.0582(11) 0.5300(11) 0.2641(10) 0.103(9) Uiso 0.359(14) 1 d P J 1
O69Z O 0.7951(14) 0.4233(14) 0.8285(12) 0.152(13) Uiso 0.359(14) 1 d P J 1
O65Z O 0.8555(16) 0.4834(15) 0.7682(14) 0.162(14) Uiso 0.359(14) 1 d P J 1
O56Z O 0.9319(13) 0.9162(13) 0.5644(10) 0.129(11) Uiso 0.359(14) 1 d P J 1
O80 O 0.997(2) 1.010(2) 0.5639(17) 0.114(17) Uiso 0.179(7) 1 d P J 1
O79 O 0.097(3) 0.461(3) 0.754(2) 0.29(3) Uiso 0.359(14) 1 d P J 1
O51Z O 0.4344(16) 0.2597(16) 0.9614(14) 0.107(17) Uiso 0.22(2) 1 d P K 1
O71A O 0.4466(11) 0.1321(13) 0.4759(9) 0.060(10) Uiso 0.22(2) 1 d P K 1
O4A O 0.4804(7) 0.7309(7) 0.5750(6) 0.100(6) Uiso 0.636(9) 1 d P D 2
O4B O 0.5103(5) 0.7546(5) 0.6646(4) 0.098(4) Uiso 0.636(9) 1 d P D 2
O4C O 0.3678(12) 0.7427(12) 0.5918(10) 0.112(9) Uiso 0.318(4) 1 d P D 2
O4D O 0.1299(12) 0.0903(13) 0.8555(11) 0.117(10) Uiso 0.318(4) 1 d P D 2
O67A O 0.0138(15) 0.1602(15) 0.9579(13) 0.283(16) Uiso 0.636(9) 1 d P D 2
O62Z O 0.6175(12) 0.0995(12) 0.5560(10) 0.237(12) Uiso 0.636(9) 1 d P D 2
O61Y O 0.7083(7) 0.9289(7) 0.6361(6) 0.129(6) Uiso 0.636(9) 1 d P D 2
O61Z O 0.6948(16) 0.8627(17) 0.6887(14) 0.319(19) Uiso 0.636(9) 1 d P D 2
O60A O 0.7648(18) 0.6791(17) 0.6871(14) 0.166(15) Uiso 0.318(4) 1 d P D 2
O60B O 0.8320(8) 0.6350(8) 0.7503(7) 0.154(7) Uiso 0.636(9) 1 d P D 2
O55A O 0.7581(6) 0.6768(5) 0.8633(5) 0.101(4) Uiso 0.636(9) 1 d P D 2
O55B O 0.8189(6) 0.6559(6) 0.8970(5) 0.110(5) Uiso 0.636(9) 1 d P D 2
O55C O 0.0201(7) 0.6665(7) 0.5249(6) 0.133(6) Uiso 0.636(9) 1 d P D 2
O55D O 0.0570(10) 0.7695(10) 0.5101(9) 0.208(10) Uiso 0.636(9) 1 d P D 2
O52A O 0.2014(11) 0.0808(11) 0.3663(9) 0.213(11) Uiso 0.636(9) 1 d P D 2
O52B O 0.1048(13) 0.0498(13) 0.3874(10) 0.233(12) Uiso 0.636(9) 1 d P D 2
O66 O -0.0428(14) 0.0705(14) 0.9780(11) 0.264(14) Uiso 0.636(9) 1 d P D 2
O300 O 0.0966(11) 1.0868(11) 0.7055(9) 0.203(10) Uiso 0.636(9) 1 d P D 2
O5A O 0.9094(19) 0.4441(19) 0.4443(15) 0.230(19) Uiso 0.466(11) 1 d P E 2
O66Z O 0.8317(8) 0.7808(8) 0.5077(7) 0.114(7) Uiso 0.466(11) 1 d P E 2
O64Z O 0.1651(12) 0.8183(13) 0.9706(13) 0.169(11) Uiso 0.466(11) 1 d P E 2
O50Z O 0.5348(10) 0.2025(11) 0.5122(9) 0.136(8) Uiso 0.466(11) 1 d P E 2
O12B O 0.3331(13) 0.6909(13) 0.4739(11) 0.190(13) Uiso 0.466(11) 1 d P E 2
N11N N 0.2948(14) 0.605(2) 0.5577(18) 0.25(2) Uiso 0.466(11) 1 d PD E 2
O31N O 0.2506(10) 0.6076(12) 0.5709(10) 0.159(10) Uiso 0.466(11) 1 d PD E 2
O32N O 0.3383(9) 0.5956(10) 0.5499(8) 0.125(8) Uiso 0.466(11) 1 d PD E 2
O33N O 0.3012(15) 0.6248(17) 0.5248(15) 0.201(15) Uiso 0.466(11) 1 d PD E 2
N6M N 0.6135(9) 0.5224(10) 0.4761(9) 0.089(7) Uiso 0.451(9) 1 d PD F 2
O16M O 0.6324(9) 0.5150(10) 0.4436(9) 0.131(8) Uiso 0.451(9) 1 d P F 2
O17M O 0.6138(19) 0.4969(19) 0.5044(15) 0.21(2) Uiso 0.451(9) 1 d PD F 2
O18M O 0.6013(8) 0.5614(9) 0.4875(7) 0.080(6) Uiso 0.451(9) 1 d P F 2
N7M N 0.7031(10) 0.5904(9) 0.6052(8) 0.080(6) Uiso 0.451(9) 1 d P F 2
O19M O 0.7093(11) 0.6264(12) 0.6380(9) 0.122(8) Uiso 0.451(9) 1 d P F 2
O20M O 0.6765(10) 0.5597(10) 0.5765(9) 0.132(8) Uiso 0.451(9) 1 d P F 2
O21M O 0.7429(10) 0.5999(10) 0.6016(7) 0.095(7) Uiso 0.451(9) 1 d P F 2
O7Y O 0.7039(10) 0.6409(11) 0.3904(9) 0.117(7) Uiso 0.451(9) 1 d P F 2
O7X O 0.7116(10) 0.1057(11) 0.7453(9) 0.141(9) Uiso 0.451(9) 1 d P F 2
O7W O 0.6661(10) 0.0309(11) 0.7238(10) 0.147(9) Uiso 0.451(9) 1 d P F 2
O7V O 0.7204(9) 0.5138(9) 0.9069(8) 0.127(8) Uiso 0.451(9) 1 d P F 2
O7U O 0.2611(14) 0.4306(15) 1.0230(13) 0.195(13) Uiso 0.451(9) 1 d P F 2
O7T O 0.2168(15) 0.4887(15) 0.9568(13) 0.201(14) Uiso 0.451(9) 1 d P F 2
O7S O 0.7507(17) 0.1811(19) 0.8018(15) 0.233(17) Uiso 0.451(9) 1 d P F 2
O7R O 0.2952(8) 0.6382(10) 0.8067(7) 0.104(7) Uiso 0.451(9) 1 d P F 2
O2A O 0.6500(14) 0.5469(16) 0.2304(13) 0.202(14) Uiso 0.451(9) 1 d P F 2
O2B O 0.5557(10) 0.4582(10) 0.2258(8) 0.135(8) Uiso 0.451(9) 1 d P F 2
O2C O 0.5066(9) 0.4319(9) 0.3016(8) 0.125(8) Uiso 0.451(9) 1 d P F 2
O2D O 0.5330(13) 0.5262(15) 0.3564(11) 0.181(12) Uiso 0.451(9) 1 d P F 2
O8A O 0.4242(8) 0.9516(9) 0.7240(7) 0.115(7) Uiso 0.492(14) 1 d P G 2
O8B O 0.4296(15) 0.0545(17) 0.8131(14) 0.108(12) Uiso 0.246(7) 1 d P G 2
N8M N 0.7550(10) 0.8864(11) 0.3823(10) 0.094(8) Uiso 0.435(14) 1 d P H 2
O22M O 0.7380(9) 0.8970(10) 0.4048(8) 0.112(8) Uiso 0.435(14) 1 d P H 2
O23M O 0.7693(13) 0.8941(13) 0.3444(13) 0.175(13) Uiso 0.435(14) 1 d P H 2
O24M O 0.7485(12) 0.8597(16) 0.3959(11) 0.151(12) Uiso 0.435(14) 1 d P H 2
O68A O 0.1985(10) 0.6158(11) 0.8377(8) 0.134(9) Uiso 0.435(14) 1 d P H 2
O11E O 0.2506(16) 0.2176(18) 0.3378(14) 0.055(11) Uiso 0.153(12) 1 d P I 2
O10A O 0.7480(14) 0.8693(14) 0.7446(12) 0.126(15) Uiso 0.31(2) 1 d P I 2
O70A O 0.0824(15) 0.3571(18) 0.8723(14) 0.129(15) Uiso 0.31(2) 1 d P I 2
O11A O 0.4576(19) 0.4258(19) 1.0160(16) 0.186(18) Uiso 0.321(7) 1 d P J 2
O11B O 0.350(2) 0.422(2) 0.9719(19) 0.22(2) Uiso 0.321(7) 1 d P J 2
O11D O 0.4104(10) 0.5536(11) 0.9347(9) 0.213(11) Uiso 0.641(14) 1 d P J 2
O11F O 0.4822(9) 0.6502(10) 0.9179(8) 0.196(10) Uiso 0.641(14) 1 d P J 2
O11G O 0.0520(8) 0.5344(8) 0.2868(8) 0.150(8) Uiso 0.641(14) 1 d P J 2
O69A O 0.8278(12) 0.4081(12) 0.8451(10) 0.222(12) Uiso 0.641(14) 1 d P J 2
O65A O 0.883(2) 0.4844(19) 0.7921(17) 0.181(17) Uiso 0.321(7) 1 d P J 2
O56A O 0.8902(14) 0.8708(15) 0.5585(11) 0.265(15) Uiso 0.641(14) 1 d P J 2
O56B O 0.9699(16) 0.9345(16) 0.5375(14) 0.161(14) Uiso 0.321(7) 1 d P J 2
O56C O 0.5665(18) 0.4962(19) 1.0257(16) 0.187(18) Uiso 0.321(7) 1 d P J 2
O21 O 0.0445(8) 0.4717(8) 0.7225(7) 0.168(8) Uiso 0.641(14) 1 d P J 2
O51A O 0.4481(11) 0.2459(11) 0.9071(9) 0.134(10) Uiso 0.389(10) 1 d P K 2
O51B O 0.4078(16) 0.2391(16) 0.9965(14) 0.191(15) Uiso 0.389(10) 1 d P K 2
O85 O 0.4298(6) 0.1005(7) 0.4799(5) 0.134(5) Uiso 0.78(2) 1 d P K 2
O1 O 0.6422(4) 0.8656(4) 0.5589(3) 0.114(3) Uiso 1 1 d . . .
O2 O 0.6992(4) 0.8021(4) 0.5236(3) 0.121(3) Uiso 1 1 d . . .
O3 O 0.9296(4) 0.6168(4) 0.4735(4) 0.132(3) Uiso 1 1 d . . .
O4 O 0.8836(5) 0.5338(5) 0.4168(4) 0.146(4) Uiso 1 1 d . . .
O5 O 0.1147(5) 0.4546(5) 0.6657(4) 0.155(4) Uiso 1 1 d . . .
O6 O 0.3036(5) 0.1473(6) 0.8963(5) 0.175(5) Uiso 1 1 d . . .
O7 O 0.0630(5) 0.6559(5) 0.9778(4) 0.155(4) Uiso 1 1 d . . .
O8 O 0.2706(5) 0.1856(5) 0.8708(5) 0.168(5) Uiso 1 1 d . . .
O9 O 0.3049(5) 0.7869(6) 0.5551(5) 0.174(5) Uiso 1 1 d . . .
O10 O 0.3379(5) 0.9306(5) 0.9766(4) 0.167(5) Uiso 1 1 d . . .
O11 O 0.8170(6) 0.2799(6) 0.5423(5) 0.178(5) Uiso 1 1 d . . .
O12 O 0.3554(5) 0.7130(6) 0.8235(5) 0.173(5) Uiso 1 1 d . . .
O13 O 0.3706(6) 0.1077(6) 0.7710(5) 0.191(6) Uiso 1 1 d . . .
O14 O 0.4534(5) 0.7100(5) 0.8350(5) 0.168(5) Uiso 1 1 d . . .
O15 O 0.8114(7) 0.5433(7) 0.7652(6) 0.212(6) Uiso 1 1 d . . .
O16 O 0.4173(7) 0.7765(7) 0.6755(6) 0.228(7) Uiso 1 1 d . . .
O17 O 0.3127(7) 0.8574(8) 0.5077(6) 0.117(6) Uiso 0.50 1 d P . .
O18 O 0.0006(8) 0.1609(9) 0.8189(7) 0.132(7) Uiso 0.50 1 d P . .
O19 O 0.2567(8) 0.9106(9) 0.0305(7) 0.134(7) Uiso 0.50 1 d P . .
O20 O 0.1012(8) 0.7566(9) 0.0313(7) 0.130(7) Uiso 0.50 1 d P . .
O22 O 0.4938(7) 0.7829(8) 0.9067(6) 0.116(6) Uiso 0.50 1 d P . .
O23 O 0.7678(8) 0.6109(8) 0.2253(6) 0.116(6) Uiso 0.50 1 d P . .
O24 O 0.7480(8) 0.7678(8) 0.4519(7) 0.123(6) Uiso 0.50 1 d P . .
O25 O 0.7946(8) 0.4267(8) 0.9955(7) 0.125(6) Uiso 0.50 1 d P . .
O26 O 0.2227(8) 0.1878(8) 0.4129(7) 0.130(7) Uiso 0.50 1 d P . .
O27 O 0.3768(8) 0.1925(8) 0.8388(7) 0.120(6) Uiso 0.50 1 d P . .
O28 O 0.3164(8) 0.7955(8) 0.8528(7) 0.128(7) Uiso 0.50 1 d P . .
O29 O 0.2723(9) 0.0734(9) 0.7367(8) 0.144(8) Uiso 0.50 1 d P . .
O30 O 0.5723(9) 0.1985(9) 0.9840(8) 0.144(8) Uiso 0.50 1 d P . .
O31 O 0.8728(9) 0.2291(9) 0.7119(8) 0.140(7) Uiso 0.50 1 d P . .
O32 O 0.9323(11) 0.7008(11) 0.4239(9) 0.175(10) Uiso 0.50 1 d P . .
O33 O 0.1348(9) -0.0074(9) 0.3502(8) 0.141(8) Uiso 0.50 1 d P . .
O34 O 0.0327(8) 0.1544(9) 0.7423(7) 0.135(7) Uiso 0.50 1 d P . .
O35 O 0.0716(9) 0.0828(9) 0.8046(7) 0.135(7) Uiso 0.50 1 d P . .
O36 O 0.7078(10) 0.1370(11) 0.6004(9) 0.168(9) Uiso 0.50 1 d P . .
O37 O 0.0592(9) 0.1857(9) 0.8931(7) 0.136(7) Uiso 0.50 1 d P . .
O38 O 0.5208(9) 0.1443(9) 0.8343(8) 0.143(8) Uiso 0.50 1 d P . .
O39 O 0.8431(11) 0.8215(12) 0.8665(10) 0.183(11) Uiso 0.50 1 d P . .
O40 O 0.5917(12) 0.8219(12) 0.7056(10) 0.186(11) Uiso 0.50 1 d P . .
O41 O 0.7427(9) 0.4458(9) 0.9124(8) 0.140(7) Uiso 0.50 1 d P . .
O42 O 0.5091(12) 0.7470(12) 0.9744(10) 0.186(11) Uiso 0.50 1 d P . .
O43 O 0.7200(10) 0.2619(11) 0.5578(9) 0.163(9) Uiso 0.50 1 d P . .
O44 O 0.0631(10) 0.8470(10) 0.4459(9) 0.160(9) Uiso 0.50 1 d P . .
O45 O 0.2042(10) -0.0009(10) 0.0389(9) 0.161(9) Uiso 0.50 1 d P . .
O46 O 0.5703(9) 0.8646(9) 0.8860(8) 0.147(8) Uiso 0.50 1 d P . .
O47 O 0.2078(11) 0.7537(11) 0.5664(9) 0.169(9) Uiso 0.50 1 d P . .
O48 O 0.8345(13) 0.8566(13) 0.7956(11) 0.203(12) Uiso 0.50 1 d P . .
O49 O 0.0428(13) 0.9432(13) 0.3670(11) 0.208(13) Uiso 0.50 1 d P . .
O50 O 0.3151(11) 0.4899(12) 0.9134(10) 0.179(10) Uiso 0.50 1 d P . .
O51 O 0.7502(9) 0.5597(10) 0.8347(8) 0.151(8) Uiso 0.50 1 d P . .
O52 O 0.4773(13) 0.7720(14) 0.0876(11) 0.208(13) Uiso 0.50 1 d P . .
O53 O 0.2385(10) 0.0910(11) 0.1058(9) 0.163(9) Uiso 0.50 1 d P . .
O54 O 0.8148(14) 0.3527(15) 0.4291(12) 0.221(14) Uiso 0.50 1 d P . .
O56 O 0.1159(12) 0.7073(13) 0.9094(11) 0.199(12) Uiso 0.50 1 d P . .
O57 O 0.1131(14) 0.6163(14) 0.9257(12) 0.104(10) Uiso 0.25 1 d P . .
O58 O 0.2930(13) 0.9617(13) 0.3468(11) 0.207(13) Uiso 0.50 1 d P . .
O59 O 0.2289(11) 0.0774(11) 0.8226(9) 0.168(9) Uiso 0.50 1 d P . .
O60 O 0.0684(13) 0.8551(13) 0.3647(11) 0.204(12) Uiso 0.50 1 d P . .
O61 O 0.3365(13) 0.5567(13) 0.8128(11) 0.202(12) Uiso 0.50 1 d P . .
O62 O 0.960(3) 0.388(3) 0.794(3) 0.26(3) Uiso 0.25 1 d P . .
O63 O 0.1285(11) 0.3612(12) 0.6589(10) 0.183(11) Uiso 0.50 1 d P . .
O64 O 0.8447(13) 0.4116(13) 0.9465(11) 0.209(13) Uiso 0.50 1 d P . .
O65 O 0.9226(13) 0.8352(14) 0.4956(11) 0.103(10) Uiso 0.25 1 d P . .
O67 O 0.2543(13) 0.8474(14) 0.9099(12) 0.215(13) Uiso 0.50 1 d P . .
O69 O 0.4333(17) 0.9696(17) 1.0280(14) 0.133(14) Uiso 0.25 1 d P . .
O70 O 0.2122(13) 0.3444(14) 0.6746(11) 0.212(13) Uiso 0.50 1 d P . .
O71 O 0.8549(13) 0.7136(14) 0.8316(11) 0.215(13) Uiso 0.50 1 d P . .
O72 O 0.0430(14) 0.5831(15) 1.0324(12) 0.228(15) Uiso 0.50 1 d P . .
O73 O 0.2509(17) 0.4824(18) 0.8381(15) 0.134(14) Uiso 0.25 1 d P . .
O74 O 0.354(2) 0.850(2) 0.9263(17) 0.156(17) Uiso 0.25 1 d P . .
O75 O 0.4118(14) 0.8915(14) 1.0684(12) 0.220(14) Uiso 0.50 1 d P . .
O76 O -0.2151(14) 1.1843(15) 0.7484(12) 0.228(15) Uiso 0.50 1 d P . .
O77 O 0.4349(8) 0.6115(8) 0.8448(7) 0.124(6) Uiso 0.50 1 d P . .
O81 O 0.306(2) 0.882(2) 0.0994(18) 0.172(19) Uiso 0.25 1 d P . .
O82 O 0.4094(19) 1.020(2) 0.2022(17) 0.154(17) Uiso 0.25 1 d P . .
O83 O -0.306(2) 0.940(2) 0.8541(17) 0.159(18) Uiso 0.25 1 d P . .
O84 O 0.1975(10) 0.8604(11) 0.4675(9) 0.170(10) Uiso 0.50 1 d P . .
Ru1B Ru 0.39824(11) 0.61724(11) 0.22304(10) 0.0957(10) Uani 0.378(2) 1 d PD L -1
Ru2B Ru 0.4886(2) 0.6266(2) 0.2616(3) 0.217(3) Uani 0.378(2) 1 d PD L -1
C1H C 0.4176(8) 0.5932(16) 0.2744(9) 0.28(4) Uiso 0.378(2) 1 d PDU L -1
O1H O 0.3986(11) 0.590(2) 0.3070(10) 0.31(3) Uiso 0.378(2) 1 d PDU L -1
C2H C 0.4624(7) 0.6217(9) 0.1984(5) 0.060(6) Uiso 0.378(2) 1 d PDU L -1
O2H O 0.4834(12) 0.615(3) 0.1680(7) 0.31(3) Uiso 0.378(2) 1 d PDU L -1
C3H C 0.3802(12) 0.5447(7) 0.2033(14) 0.19(2) Uiso 0.378(2) 1 d PDU L -1
O3H O 0.362(3) 0.5022(8) 0.208(2) 0.39(4) Uiso 0.378(2) 1 d PDU L -1
C4H C 0.4893(10) 0.5597(8) 0.2389(10) 0.17(2) Uiso 0.378(2) 1 d PDU L -1
O4H O 0.473(3) 0.5156(10) 0.224(3) 0.37(4) Uiso 0.378(2) 1 d PDU L -1
C5H C 0.4081(16) 0.7044(8) 0.2280(17) 0.19(2) Uiso 0.378(2) 1 d PDU L -1
H5HA H 0.4411 0.7330 0.2359 0.228 Uiso 0.378(2) 1 calc PR L -1
C6H C 0.388(2) 0.6763(16) 0.1860(13) 0.24(3) Uiso 0.378(2) 1 d PDU L -1
H6HA H 0.4041 0.6829 0.1592 0.294 Uiso 0.378(2) 1 calc PR L -1
C7H C 0.3395(16) 0.6418(18) 0.1885(12) 0.30(3) Uiso 0.378(2) 1 d PDU L -1
H7HA H 0.3148 0.6199 0.1637 0.356 Uiso 0.378(2) 1 calc PR L -1
C8H C 0.3288(10) 0.6499(15) 0.2322(14) 0.25(2) Uiso 0.378(2) 1 d PDU L -1
C9H C 0.3723(14) 0.6884(11) 0.2561(13) 0.23(3) Uiso 0.378(2) 1 d PDU L -1
C10H C 0.373(2) 0.706(2) 0.3003(13) 0.26(3) Uiso 0.378(2) 1 d PDU L -1
H10L H 0.4000 0.7342 0.3155 0.313 Uiso 0.378(2) 1 calc PR L -1
C11H C 0.332(3) 0.681(3) 0.3220(14) 0.33(3) Uiso 0.378(2) 1 d PDU L -1
H11O H 0.3315 0.6928 0.3518 0.393 Uiso 0.378(2) 1 calc PR L -1
C12H C 0.291(2) 0.639(3) 0.299(2) 0.32(3) Uiso 0.378(2) 1 d PDU L -1
H12L H 0.2664 0.6177 0.3136 0.387 Uiso 0.378(2) 1 calc PR L -1
C13H C 0.2864(15) 0.628(2) 0.254(2) 0.29(3) Uiso 0.378(2) 1 d PDU L -1
H13N H 0.2555 0.6056 0.2377 0.349 Uiso 0.378(2) 1 calc PR L -1
C14H C 0.5546(12) 0.7011(12) 0.2707(11) 0.20(2) Uiso 0.378(2) 1 d PDU L -1
H14I H 0.5631 0.7240 0.2495 0.240 Uiso 0.378(2) 1 calc PR L -1
C15H C 0.5728(6) 0.6584(16) 0.2726(13) 0.27(3) Uiso 0.378(2) 1 d PDU L -1
H15F H 0.5975 0.6472 0.2541 0.321 Uiso 0.378(2) 1 calc PR L -1
C16H C 0.5562(12) 0.6403(15) 0.3101(12) 0.32(3) Uiso 0.378(2) 1 d PDU L -1
H16E H 0.5661 0.6130 0.3215 0.387 Uiso 0.378(2) 1 calc PR L -1
C17H C 0.5266(14) 0.6709(12) 0.3303(7) 0.26(2) Uiso 0.378(2) 1 d PDU L -1
C18H C 0.5264(14) 0.7089(8) 0.3060(9) 0.24(2) Uiso 0.378(2) 1 d PDU L -1
C19H C 0.5028(18) 0.7474(13) 0.3207(14) 0.183(19) Uiso 0.378(2) 1 d PDU L -1
H19G H 0.5034 0.7734 0.3050 0.219 Uiso 0.378(2) 1 calc PR L -1
C20H C 0.4785(17) 0.7471(17) 0.3589(14) 0.18(2) Uiso 0.378(2) 1 d PDU L -1
H20G H 0.4643 0.7738 0.3695 0.220 Uiso 0.378(2) 1 calc PR L -1
C21H C 0.4754(18) 0.7070(19) 0.3808(12) 0.19(2) Uiso 0.378(2) 1 d PDU L -1
H21F H 0.4531 0.7020 0.4026 0.230 Uiso 0.378(2) 1 calc PR L -1
C22H C 0.5062(19) 0.6739(17) 0.3702(10) 0.20(2) Uiso 0.378(2) 1 d PDU L -1
H22G H 0.5130 0.6542 0.3896 0.240 Uiso 0.378(2) 1 calc PR L -1
Ru1C Ru 0.44170(8) 0.69685(8) 0.31702(6) 0.1039(7) Uani 0.622(2) 1 d PD L -3
Ru2C Ru 0.47994(9) 0.70502(8) 0.23727(8) 0.1242(9) Uani 0.622(2) 1 d PD L -3
C1I C 0.4135(6) 0.7033(10) 0.2607(5) 0.114(7) Uiso 0.622(2) 1 d PDU L -3
O1I O 0.3745(5) 0.7046(6) 0.2491(4) 0.109(5) Uiso 0.622(2) 1 d PDU L -3
C2I C 0.5128(6) 0.7199(12) 0.2976(6) 0.151(11) Uiso 0.622(2) 1 d PDU L -3
O2I O 0.5535(6) 0.7163(12) 0.3099(7) 0.234(13) Uiso 0.622(2) 1 d PDU L -3
C3I C 0.4606(14) 0.7667(7) 0.3439(11) 0.173(13) Uiso 0.622(2) 1 d PDU L -3
O3I O 0.4633(10) 0.8102(6) 0.3483(8) 0.193(9) Uiso 0.622(2) 1 d PDU L -3
C4I C 0.5033(17) 0.7756(6) 0.2579(13) 0.212(17) Uiso 0.622(2) 1 d PDU L -3
O4I O 0.5111(8) 0.8197(6) 0.2576(7) 0.167(8) Uiso 0.622(2) 1 d PDU L -3
C5I C 0.4214(9) 0.6704(9) 0.3775(5) 0.183(13) Uiso 0.622(2) 1 d PDU L -3
H5IA H 0.4258 0.6931 0.4065 0.220 Uiso 0.622(2) 1 calc PR L -3
C6I C 0.4576(8) 0.6473(8) 0.3589(8) 0.215(15) Uiso 0.622(2) 1 d PDU L -3
H6IA H 0.4918 0.6509 0.3729 0.258 Uiso 0.622(2) 1 calc PR L -3
C7I C 0.4347(8) 0.6140(6) 0.3191(8) 0.145(10) Uiso 0.622(2) 1 d PDU L -3
H7IA H 0.4504 0.5910 0.3000 0.174 Uiso 0.622(2) 1 calc PR L -3
C8I C 0.3840(6) 0.6158(6) 0.3131(6) 0.131(9) Uiso 0.622(2) 1 d PDU L -3
C9I C 0.3750(6) 0.6492(8) 0.3491(6) 0.189(13) Uiso 0.622(2) 1 d PDU L -3
C10I C 0.3288(11) 0.6617(13) 0.3496(9) 0.259(19) Uiso 0.622(2) 1 d PDU L -3
H10K H 0.3243 0.6874 0.3721 0.311 Uiso 0.622(2) 1 calc PR L -3
C11I C 0.2893(9) 0.6355(14) 0.3163(11) 0.228(17) Uiso 0.622(2) 1 d PDU L -3
H11N H 0.2579 0.6431 0.3171 0.274 Uiso 0.622(2) 1 calc PR L -3
C12I C 0.2957(8) 0.5987(10) 0.2820(8) 0.144(10) Uiso 0.622(2) 1 d PDU L -3
H12K H 0.2679 0.5790 0.2614 0.173 Uiso 0.622(2) 1 calc PR L -3
C13I C 0.3449(10) 0.5914(11) 0.2787(8) 0.210(15) Uiso 0.622(2) 1 d PDU L -3
H13M H 0.3514 0.5705 0.2537 0.252 Uiso 0.622(2) 1 calc PR L -3
C14I C 0.4867(14) 0.6261(9) 0.2036(10) 0.31(2) Uiso 0.622(2) 1 d PDU L -3
H14H H 0.4826 0.5955 0.2171 0.376 Uiso 0.622(2) 1 calc PR L -3
C15I C 0.5331(10) 0.6656(14) 0.2039(9) 0.33(2) Uiso 0.622(2) 1 d PDU L -3
H15E H 0.5675 0.6668 0.2159 0.401 Uiso 0.622(2) 1 calc PR L -3
C16I C 0.5225(10) 0.6994(13) 0.1789(8) 0.255(19) Uiso 0.622(2) 1 d PDU L -3
H16D H 0.5484 0.7288 0.1705 0.306 Uiso 0.622(2) 1 calc PR L -3
C17I C 0.4696(10) 0.6806(10) 0.1640(6) 0.223(16) Uiso 0.622(2) 1 d PDU L -3
C18I C 0.4475(10) 0.6349(8) 0.1796(7) 0.222(16) Uiso 0.622(2) 1 d PDU L -3
C19I C 0.3944(11) 0.6079(11) 0.1686(12) 0.242(17) Uiso 0.622(2) 1 d PDU L -3
H19F H 0.3789 0.5784 0.1801 0.290 Uiso 0.622(2) 1 calc PR L -3
C20I C 0.3654(9) 0.6241(13) 0.1415(10) 0.179(13) Uiso 0.622(2) 1 d PDU L -3
H20F H 0.3309 0.6042 0.1328 0.215 Uiso 0.622(2) 1 calc PR L -3
C21I C 0.3870(14) 0.6706(16) 0.1266(14) 0.40(3) Uiso 0.622(2) 1 d PDU L -3
H21E H 0.3670 0.6817 0.1079 0.476 Uiso 0.622(2) 1 calc PR L -3
C22I C 0.4391(14) 0.7004(13) 0.1401(13) 0.32(2) Uiso 0.622(2) 1 d PDU L -3
H22F H 0.4530 0.7332 0.1329 0.383 Uiso 0.622(2) 1 calc PR L -3
Ru3A Ru 0.0910(3) 0.7938(2) 0.6984(2) 0.266(4) Uani 0.601(3) 1 d PD M -1
Ru4A Ru 0.11836(10) 0.88226(8) 0.75640(7) 0.1228(9) Uani 0.601(3) 1 d PD M -1
C23G C 0.1599(7) 0.8380(9) 0.7308(7) 0.104(9) Uiso 0.601(3) 1 d PDU M -1
O23G O 0.1978(7) 0.8302(10) 0.7385(9) 0.208(11) Uiso 0.601(3) 1 d PDU M -1
C24G C 0.0562(8) 0.8470(11) 0.7149(10) 0.153(13) Uiso 0.601(3) 1 d PDU M -1
O24G O 0.0158(8) 0.8528(11) 0.7092(10) 0.241(17) Uiso 0.601(3) 1 d PDU M -1
C25G C 0.1139(11) 0.8168(12) 0.6541(10) 0.129(9) Uiso 0.601(3) 1 d PU M -1
O25G O 0.1329(11) 0.8363(12) 0.6245(10) 0.206(11) Uiso 0.601(3) 1 d PU M -1
C26G C 0.1455(15) 0.9238(16) 0.7199(14) 0.167(13) Uiso 0.601(3) 1 d PU M -1
O26G O 0.158(2) 0.9559(19) 0.7034(15) 0.29(2) Uiso 0.601(3) 1 d PU M -1
C27G C 0.0683(12) 0.7096(12) 0.6538(7) 0.225(16) Uiso 0.601(3) 1 d PDU M -1
H27D H 0.0658 0.7045 0.6235 0.270 Uiso 0.601(3) 1 calc PR M -1
C28G C 0.1102(9) 0.7091(9) 0.6800(9) 0.160(11) Uiso 0.601(3) 1 d PDU M -1
H28D H 0.1428 0.7044 0.6701 0.192 Uiso 0.601(3) 1 calc PR M -1
C29G C 0.0980(9) 0.7164(10) 0.7232(8) 0.174(12) Uiso 0.601(3) 1 d PDU M -1
H29E H 0.1198 0.7163 0.7487 0.209 Uiso 0.601(3) 1 calc PR M -1
C30G C 0.0479(8) 0.7217(10) 0.7230(6) 0.100(10) Uiso 0.601(3) 1 d PDU M -1
C31G C 0.0306(9) 0.7192(13) 0.6801(7) 0.194(13) Uiso 0.601(3) 1 d PDU M -1
C32G C -0.0191(11) 0.7207(16) 0.6702(9) 0.239(18) Uiso 0.601(3) 1 d PDU M -1
H32E H -0.0330 0.7135 0.6414 0.287 Uiso 0.601(3) 1 calc PR M -1
C33G C -0.0482(11) 0.7331(19) 0.7044(13) 0.28(3) Uiso 0.601(3) 1 d PDU M -1
H33D H -0.0774 0.7435 0.6990 0.342 Uiso 0.601(3) 1 calc PR M -1
C34G C -0.0332(10) 0.7300(14) 0.7460(10) 0.195(15) Uiso 0.601(3) 1 d PDU M -1
H34C H -0.0556 0.7313 0.7677 0.234 Uiso 0.601(3) 1 calc PR M -1
C35G C 0.0158(11) 0.7248(14) 0.7552(7) 0.190(14) Uiso 0.601(3) 1 d PDU M -1
H35D H 0.0265 0.7234 0.7833 0.228 Uiso 0.601(3) 1 calc PR M -1
C36G C 0.1415(8) 0.9414(7) 0.8142(7) 0.152(10) Uiso 0.601(3) 1 d PDU M -1
H36D H 0.1638 0.9777 0.8161 0.182 Uiso 0.601(3) 1 calc PR M -1
C37G C 0.1583(6) 0.9003(9) 0.8239(6) 0.134(9) Uiso 0.601(3) 1 d PDU M -1
H37E H 0.1943 0.9019 0.8316 0.161 Uiso 0.601(3) 1 calc PR M -1
C38G C 0.1137(7) 0.8585(7) 0.8244(6) 0.115(7) Uiso 0.601(3) 1 d PDU M -1
H38E H 0.1132 0.8239 0.8297 0.138 Uiso 0.601(3) 1 calc PR M -1
C39G C 0.0702(6) 0.8732(7) 0.8152(8) 0.109(7) Uiso 0.601(3) 1 d PDU M -1
C40G C 0.0878(6) 0.9251(7) 0.8091(8) 0.116(8) Uiso 0.601(3) 1 d PDU M -1
C41G C 0.0530(8) 0.9509(7) 0.8030(9) 0.139(10) Uiso 0.601(3) 1 d PDU M -1
H41E H 0.0645 0.9873 0.8047 0.167 Uiso 0.601(3) 1 calc PR M -1
C42G C -0.0003(8) 0.9231(9) 0.7943(10) 0.134(9) Uiso 0.601(3) 1 d PDU M -1
H42E H -0.0231 0.9384 0.7830 0.160 Uiso 0.601(3) 1 calc PR M -1
C43G C -0.0183(6) 0.8737(10) 0.8023(10) 0.153(11) Uiso 0.601(3) 1 d PDU M -1
H43E H -0.0539 0.8576 0.8017 0.183 Uiso 0.601(3) 1 calc PR M -1
C44G C 0.0158(8) 0.8472(8) 0.8113(9) 0.135(9) Uiso 0.601(3) 1 d PDU M -1
H44D H 0.0033 0.8124 0.8148 0.161 Uiso 0.601(3) 1 calc PR M -1
Ru3B Ru 0.09380(9) 0.78527(10) 0.69429(9) 0.0502(6) Uani 0.399(3) 1 d PD M -2
Ru4B Ru 0.02246(8) 0.78053(10) 0.75574(8) 0.0787(9) Uani 0.399(3) 1 d PDU M -2
C23H C 0.0593(14) 0.7321(11) 0.7294(11) 0.100(15) Uiso 0.399(3) 1 d PDU M -2
O23H O 0.0675(8) 0.6959(7) 0.7399(7) 0.110(7) Uiso 0.399(3) 1 d PDU M -2
C24H C 0.0482(10) 0.8267(10) 0.7148(8) 0.082(9) Uiso 0.399(3) 1 d PDU M -2
O24H O 0.0308(6) 0.8563(5) 0.7031(5) 0.052(4) Uiso 0.399(3) 1 d PDU M -2
C25H C 0.0419(15) 0.7507(15) 0.6514(13) 0.107(11) Uiso 0.399(3) 1 d PU M -2
O25H O 0.0204(13) 0.7193(13) 0.6245(11) 0.152(11) Uiso 0.399(3) 1 d PU M -2
C26H C -0.0278(14) 0.7415(14) 0.7214(12) 0.092(8) Uiso 0.399(3) 1 d PU M -2
O26H O -0.0643(10) 0.7149(11) 0.6958(8) 0.111(8) Uiso 0.399(3) 1 d PU M -2
C27H C 0.1530(11) 0.8003(9) 0.6588(7) 0.132(12) Uiso 0.399(3) 1 d PDU M -2
H27E H 0.1507 0.7907 0.6270 0.159 Uiso 0.399(3) 1 calc PR M -2
C28H C 0.1623(9) 0.7691(7) 0.6873(8) 0.099(9) Uiso 0.399(3) 1 d PDU M -2
H28E H 0.1661 0.7338 0.6786 0.119 Uiso 0.399(3) 1 calc PR M -2
C29H C 0.1746(10) 0.8004(9) 0.7287(7) 0.104(10) Uiso 0.399(3) 1 d PDU M -2
H29F H 0.1820 0.7888 0.7552 0.125 Uiso 0.399(3) 1 calc PR M -2
C30H C 0.1715(13) 0.8507(8) 0.7264(6) 0.100(12) Uiso 0.399(3) 1 d PDU M -2
C31H C 0.1592(11) 0.8501(7) 0.6830(6) 0.093(8) Uiso 0.399(3) 1 d PDU M -2
C32H C 0.1568(12) 0.8952(9) 0.6702(6) 0.119(11) Uiso 0.399(3) 1 d PDU M -2
H32F H 0.1483 0.8940 0.6410 0.143 Uiso 0.399(3) 1 calc PR M -2
C33H C 0.1669(13) 0.9427(8) 0.7004(8) 0.083(9) Uiso 0.399(3) 1 d PDU M -2
H33E H 0.1682 0.9739 0.6916 0.100 Uiso 0.399(3) 1 calc PR M -2
C34H C 0.1749(14) 0.9419(8) 0.7447(7) 0.126(12) Uiso 0.399(3) 1 d PDU M -2
H34D H 0.1765 0.9717 0.7659 0.152 Uiso 0.399(3) 1 calc PR M -2
C35H C 0.1805(12) 0.8973(9) 0.7571(6) 0.110(10) Uiso 0.399(3) 1 d PDU M -2
H35E H 0.1902 0.8986 0.7860 0.132 Uiso 0.399(3) 1 calc PR M -2
C36H C -0.0133(8) 0.7738(8) 0.8188(8) 0.100(9) Uiso 0.399(3) 1 d PDU M -2
H36E H -0.0458 0.7475 0.8224 0.120 Uiso 0.399(3) 1 calc PR M -2
C37H C 0.0365(10) 0.7697(8) 0.8248(7) 0.117(11) Uiso 0.399(3) 1 d PDU M -2
H37F H 0.0451 0.7398 0.8329 0.140 Uiso 0.399(3) 1 calc PR M -2
C38H C 0.0718(7) 0.8177(9) 0.8218(8) 0.090(8) Uiso 0.399(3) 1 d PDU M -2
H38F H 0.1098 0.8270 0.8265 0.108 Uiso 0.399(3) 1 calc PR M -2
C39H C 0.0442(7) 0.8521(7) 0.8147(10) 0.101(9) Uiso 0.399(3) 1 d PDU M -2
C40H C -0.0084(7) 0.8243(7) 0.8118(10) 0.094(9) Uiso 0.399(3) 1 d PDU M -2
C41H C -0.0472(7) 0.8448(10) 0.8034(12) 0.137(13) Uiso 0.399(3) 1 d PDU M -2
H41F H -0.0822 0.8252 0.8009 0.164 Uiso 0.399(3) 1 calc PR M -2
C42H C -0.0301(9) 0.8996(9) 0.7986(11) 0.102(10) Uiso 0.399(3) 1 d PDU M -2
H42F H -0.0551 0.9159 0.7940 0.123 Uiso 0.399(3) 1 calc PR M -2
C43H C 0.0234(10) 0.9289(8) 0.8007(12) 0.106(10) Uiso 0.399(3) 1 d PDU M -2
H43F H 0.0337 0.9634 0.7964 0.127 Uiso 0.399(3) 1 calc PR M -2
C44H C 0.0591(8) 0.9043(8) 0.8093(9) 0.088(8) Uiso 0.399(3) 1 d PDU M -2
H44E H 0.0944 0.9229 0.8117 0.105 Uiso 0.399(3) 1 calc PR M -2

loop_
_atom_site_aniso_label
_atom_site_aniso_U_11
_atom_site_aniso_U_22
_atom_site_aniso_U_33
_atom_site_aniso_U_23
_atom_site_aniso_U_13
_atom_site_aniso_U_12
Pd1 0.0491(4) 0.0472(3) 0.0501(4) 0.0128(3) 0.0191(3) 0.0140(3)
Pd2 0.0466(3) 0.0420(3) 0.0508(4) 0.0081(3) 0.0048(3) 0.0100(3)
Pd3 0.0662(4) 0.0615(4) 0.0465(4) 0.0267(3) 0.0190(3) 0.0349(3)
Pd4 0.0550(4) 0.0553(4) 0.0379(3) 0.0125(3) 0.0004(3) 0.0169(3)
Pd5 0.0443(3) 0.0371(3) 0.0521(4) 0.0102(3) 0.0145(3) 0.0119(3)
Pd6 0.0570(4) 0.0503(4) 0.1010(6) 0.0282(4) 0.0473(4) 0.0281(3)
Pd7 0.0324(3) 0.0590(4) 0.0493(4) 0.0163(3) 0.0066(3) 0.0080(3)
Pd8 0.0412(3) 0.0650(4) 0.0426(3) 0.0097(3) 0.0059(3) 0.0258(3)
Pd9 0.0522(4) 0.0873(6) 0.0591(4) 0.0177(4) 0.0243(3) 0.0054(4)
Pd10 0.0692(5) 0.0445(4) 0.0656(5) -0.0002(3) -0.0024(4) 0.0008(3)
Pd11 0.1071(8) 0.0994(8) 0.1338(9) -0.0004(7) 0.0026(7) 0.0739(7)
Pd12 0.0791(5) 0.0750(5) 0.0696(5) 0.0403(4) -0.0192(4) -0.0179(4)
C1A 0.074(6) 0.051(5) 0.052(5) 0.023(4) 0.024(4) 0.034(4)
C2A 0.071(6) 0.055(5) 0.060(5) 0.031(4) 0.024(4) 0.029(4)
C3A 0.059(5) 0.047(4) 0.045(4) 0.010(4) 0.016(4) 0.023(4)
C4A 0.084(6) 0.045(5) 0.051(5) 0.018(4) 0.023(5) 0.030(4)
C5A 0.072(6) 0.059(5) 0.050(5) 0.030(4) 0.019(4) 0.028(4)
C6A 0.053(5) 0.036(4) 0.051(5) 0.015(3) 0.020(4) 0.013(3)
C7A 0.058(5) 0.046(4) 0.044(4) 0.013(4) 0.020(4) 0.022(4)
C8A 0.059(5) 0.044(4) 0.036(4) 0.011(3) 0.009(3) 0.022(4)
C9A 0.061(5) 0.060(5) 0.038(4) 0.017(4) 0.014(4) 0.026(4)
C10A 0.058(5) 0.053(5) 0.043(4) 0.007(4) 0.022(4) 0.019(4)
C11A 0.102(8) 0.067(6) 0.044(5) 0.016(4) 0.021(5) 0.049(6)
C12A 0.085(7) 0.066(6) 0.049(5) 0.028(4) 0.028(5) 0.041(5)
C13A 0.070(6) 0.059(5) 0.048(5) 0.026(4) 0.020(4) 0.034(4)
C14A 0.076(6) 0.078(6) 0.058(5) 0.037(5) 0.027(5) 0.041(5)
C15A 0.072(6) 0.064(6) 0.054(5) 0.023(4) 0.018(4) 0.036(5)
C16A 0.060(5) 0.040(4) 0.043(4) 0.017(3) 0.016(4) 0.021(4)
C17A 0.053(4) 0.043(4) 0.037(4) 0.006(3) 0.010(3) 0.021(4)
C18A 0.056(5) 0.052(5) 0.047(5) 0.017(4) 0.018(4) 0.019(4)
C19A 0.062(6) 0.062(6) 0.071(6) 0.033(5) 0.004(5) 0.010(5)
C20A 0.054(5) 0.070(6) 0.065(6) 0.029(5) 0.013(4) 0.023(5)
C21A 0.050(5) 0.056(5) 0.047(5) 0.018(4) 0.009(4) 0.013(4)
C22A 0.054(5) 0.042(4) 0.071(6) 0.016(4) 0.010(4) 0.018(4)
C23A 0.060(5) 0.046(5) 0.062(5) 0.022(4) 0.016(4) 0.015(4)
C24A 0.051(5) 0.051(5) 0.061(5) 0.015(4) -0.004(4) 0.014(4)
C25A 0.047(5) 0.054(5) 0.075(6) 0.024(5) 0.003(4) 0.011(4)
C26A 0.047(5) 0.049(5) 0.064(5) 0.017(4) 0.011(4) 0.016(4)
C27A 0.058(5) 0.059(6) 0.066(6) 0.014(5) -0.004(4) 0.021(4)
C28A 0.043(4) 0.057(5) 0.063(5) 0.022(4) 0.006(4) 0.011(4)
C29A 0.058(5) 0.063(6) 0.057(5) 0.015(5) -0.006(4) 0.010(5)
C30A 0.059(5) 0.062(6) 0.064(6) 0.025(5) -0.001(4) 0.015(4)
C31A 0.056(5) 0.053(5) 0.051(5) 0.017(4) 0.003(4) 0.018(4)
C32A 0.053(5) 0.066(6) 0.071(6) 0.027(5) 0.003(4) 0.016(4)
C33A 0.059(6) 0.062(6) 0.071(6) 0.030(5) 0.014(5) 0.015(5)
C34A 0.050(5) 0.056(5) 0.047(5) 0.014(4) 0.013(4) 0.013(4)
C35A 0.053(5) 0.052(5) 0.047(5) 0.012(4) 0.012(4) 0.019(4)
C36A 0.051(5) 0.052(5) 0.057(5) 0.017(4) 0.001(4) 0.016(4)
C37A 0.041(4) 0.069(6) 0.067(6) 0.005(5) -0.001(4) 0.024(4)
C38A 0.046(5) 0.088(7) 0.075(6) -0.002(5) 0.000(4) 0.043(5)
C39A 0.057(5) 0.065(6) 0.049(5) 0.007(4) 0.004(4) 0.033(4)
C40A 0.054(5) 0.056(5) 0.051(5) 0.011(4) 0.000(4) 0.030(4)
C41A 0.046(4) 0.052(5) 0.042(4) 0.009(4) 0.001(3) 0.024(4)
C42A 0.085(7) 0.058(5) 0.058(5) 0.020(4) 0.029(5) 0.046(5)
C43A 0.090(7) 0.055(5) 0.052(5) 0.003(4) 0.010(5) 0.041(5)
C44A 0.078(6) 0.068(6) 0.054(5) 0.011(5) 0.004(5) 0.041(5)
C45A 0.082(7) 0.088(7) 0.069(6) 0.012(6) 0.010(6) 0.058(6)
C46A 0.084(7) 0.080(7) 0.060(6) 0.005(5) 0.004(5) 0.055(6)
C47A 0.099(8) 0.065(6) 0.069(7) 0.007(5) 0.030(6) 0.051(6)
C48A 0.117(9) 0.084(7) 0.052(6) 0.009(5) 0.004(6) 0.060(7)
C49A 0.075(6) 0.075(7) 0.072(6) 0.027(5) 0.024(5) 0.047(5)
C50A 0.067(6) 0.059(6) 0.069(6) 0.018(5) 0.027(5) 0.031(5)
C51A 0.056(5) 0.052(5) 0.084(7) 0.021(5) 0.023(5) 0.021(4)
C52A 0.068(6) 0.069(6) 0.051(5) 0.010(4) 0.011(4) 0.042(5)
C53A 0.076(6) 0.067(6) 0.054(5) 0.014(5) 0.010(5) 0.039(5)
C54A 0.070(6) 0.059(5) 0.056(5) 0.014(4) 0.012(5) 0.036(5)
C55A 0.064(5) 0.055(5) 0.038(4) 0.000(4) 0.014(4) -0.010(4)
C56A 0.063(6) 0.059(5) 0.048(5) 0.015(4) -0.002(4) -0.012(4)
C57A 0.054(5) 0.063(5) 0.039(4) 0.012(4) 0.007(4) 0.007(4)
C58A 0.060(5) 0.058(5) 0.054(5) 0.013(4) 0.012(4) -0.002(4)
C59A 0.065(6) 0.056(5) 0.048(5) 0.012(4) 0.012(4) -0.003(4)
C60A 0.060(5) 0.060(5) 0.039(4) 0.013(4) 0.020(4) 0.008(4)
C61A 0.054(5) 0.050(5) 0.044(5) 0.008(4) 0.015(4) 0.001(4)
C62A 0.055(5) 0.059(5) 0.050(5) 0.014(4) 0.009(4) 0.006(4)
C63A 0.066(6) 0.064(6) 0.043(5) 0.000(4) 0.010(4) 0.008(5)
C64A 0.051(5) 0.057(5) 0.049(5) 0.009(4) 0.013(4) -0.002(4)
C65A 0.063(6) 0.053(5) 0.071(6) 0.017(5) 0.007(5) 0.010(4)
C66A 0.059(6) 0.066(6) 0.064(6) 0.016(5) 0.003(5) -0.003(5)
C67A 0.057(5) 0.056(5) 0.063(6) 0.014(4) 0.023(4) 0.003(4)
C68A 0.071(6) 0.068(6) 0.050(5) 0.014(4) 0.021(5) 0.007(5)
C69A 0.069(6) 0.059(6) 0.063(6) 0.019(5) 0.022(5) 0.017(5)
C70A 0.065(5) 0.044(5) 0.048(5) 0.002(4) 0.009(4) 0.002(4)
C71A 0.062(5) 0.061(5) 0.040(5) 0.006(4) 0.005(4) 0.000(4)
C72A 0.053(5) 0.058(5) 0.060(6) 0.019(4) 0.008(4) 0.008(4)
C73A 0.034(4) 0.070(6) 0.060(5) 0.012(4) 0.009(4) 0.019(4)
C74A 0.040(4) 0.072(6) 0.046(5) 0.016(4) 0.012(4) 0.019(4)
C75A 0.042(4) 0.049(5) 0.061(5) 0.013(4) 0.001(4) 0.011(4)
C76A 0.036(4) 0.063(5) 0.050(5) 0.012(4) 0.008(4) 0.016(4)
C77A 0.042(4) 0.067(6) 0.052(5) 0.012(4) 0.013(4) 0.020(4)
C78A 0.054(5) 0.075(6) 0.045(5) 0.015(4) 0.003(4) 0.029(4)
C79A 0.043(4) 0.084(6) 0.049(5) 0.014(4) 0.006(4) 0.030(4)
C80A 0.034(4) 0.076(6) 0.051(5) 0.019(4) 0.003(4) 0.015(4)
C81A 0.048(5) 0.108(8) 0.046(5) 0.023(5) 0.013(4) 0.037(5)
C82A 0.051(5) 0.102(8) 0.048(5) 0.020(5) 0.000(4) 0.033(5)
C83A 0.050(5) 0.098(7) 0.049(5) 0.021(5) 0.010(4) 0.026(5)
C84A 0.049(5) 0.096(7) 0.053(5) 0.019(5) 0.009(4) 0.029(5)
C85A 0.041(4) 0.054(5) 0.059(5) 0.006(4) 0.005(4) 0.011(4)
C86A 0.041(5) 0.085(7) 0.068(6) 0.004(5) 0.006(4) 0.019(5)
C87A 0.040(5) 0.121(9) 0.047(5) 0.010(5) 0.003(4) 0.027(5)
C88A 0.040(4) 0.054(5) 0.048(5) 0.015(4) 0.004(3) 0.013(4)
C89A 0.046(4) 0.059(5) 0.040(4) 0.006(4) 0.005(4) 0.019(4)
C90A 0.043(4) 0.060(5) 0.057(5) 0.011(4) 0.006(4) 0.019(4)
C91A 0.045(5) 0.069(6) 0.075(6) 0.019(5) 0.023(4) 0.008(4)
C92A 0.061(6) 0.058(6) 0.083(7) 0.007(5) 0.019(5) 0.007(5)
C93A 0.057(5) 0.056(5) 0.059(6) 0.005(4) 0.000(4) 0.008(4)
C94A 0.061(6) 0.073(6) 0.050(5) 0.005(5) 0.012(4) 0.017(5)
C95A 0.036(4) 0.071(6) 0.060(5) 0.017(5) 0.011(4) 0.013(4)
C96A 0.080(8) 0.090(9) 0.110(10) -0.014(8) -0.025(7) 0.032(7)
C97A 0.094(9) 0.072(7) 0.081(8) 0.011(6) 0.014(7) 0.018(6)
C98A 0.077(7) 0.071(7) 0.080(7) 0.013(6) -0.013(6) 0.024(6)
C99A 0.099(9) 0.061(7) 0.083(8) -0.007(6) -0.008(7) 0.014(6)
C100 0.098(10) 0.079(8) 0.110(11) 0.012(7) 0.001(8) 0.015(7)
C101 0.070(7) 0.052(6) 0.132(11) 0.035(7) -0.031(7) -0.007(5)
C102 0.075(7) 0.062(7) 0.108(9) 0.019(6) -0.014(7) 0.013(6)
C103 0.064(6) 0.063(6) 0.085(8) 0.019(6) -0.001(6) -0.002(5)
C104 0.086(8) 0.064(7) 0.107(10) 0.019(7) -0.007(7) -0.013(6)
C105 0.084(8) 0.064(7) 0.079(7) 0.009(6) -0.002(6) -0.012(6)
C106 0.062(6) 0.058(6) 0.092(8) 0.009(6) -0.004(6) 0.006(5)
C107 0.082(7) 0.070(7) 0.074(7) 0.018(6) -0.005(6) 0.029(6)
C108 0.096(8) 0.078(8) 0.071(7) 0.008(6) -0.009(6) 0.028(7)
C109 0.093(7) 0.078(7) 0.044(5) 0.004(5) -0.002(5) 0.049(6)
C110 0.106(8) 0.078(7) 0.041(5) 0.006(5) 0.010(5) 0.038(6)
C111 0.065(5) 0.067(6) 0.042(5) 0.008(4) 0.009(4) 0.033(5)
C112 0.079(6) 0.064(6) 0.054(5) 0.018(5) 0.002(5) 0.034(5)
C113 0.090(7) 0.082(7) 0.047(5) 0.003(5) 0.004(5) 0.036(6)
C114 0.098(8) 0.045(5) 0.065(6) 0.017(5) 0.000(5) 0.022(5)
C115 0.097(8) 0.048(5) 0.062(6) 0.021(5) 0.008(5) 0.023(5)
C116 0.082(6) 0.063(6) 0.048(5) 0.022(4) 0.010(5) 0.029(5)
C117 0.096(7) 0.065(6) 0.062(6) 0.015(5) 0.008(5) 0.046(6)
C118 0.084(7) 0.048(5) 0.060(6) 0.012(4) -0.001(5) 0.023(5)
C119 0.074(7) 0.079(7) 0.065(6) 0.018(6) 0.009(5) 0.009(6)
C120 0.091(7) 0.070(6) 0.057(6) 0.015(5) 0.011(5) 0.029(6)
C121 0.056(5) 0.074(6) 0.061(6) 0.034(5) 0.007(4) 0.020(5)
C122 0.066(6) 0.064(6) 0.062(6) 0.023(5) 0.013(5) 0.016(5)
C123 0.060(6) 0.067(6) 0.064(6) 0.028(5) 0.004(5) 0.007(5)
C124 0.065(6) 0.065(6) 0.050(5) 0.009(4) 0.007(4) 0.031(5)
C125 0.067(6) 0.061(6) 0.064(6) 0.011(5) 0.010(5) 0.024(5)
C126 0.056(5) 0.081(7) 0.064(6) 0.026(5) 0.012(5) 0.025(5)
C127 0.049(6) 0.108(10) 0.086(8) -0.002(7) 0.001(5) 0.025(6)
C128 0.053(6) 0.079(7) 0.080(7) 0.003(6) 0.007(5) 0.006(5)
C129 0.060(6) 0.068(6) 0.067(6) 0.004(5) 0.012(5) 0.018(5)
C130 0.055(6) 0.096(9) 0.088(8) 0.013(7) 0.009(5) 0.013(6)
C131 0.048(5) 0.079(7) 0.105(9) 0.023(6) 0.015(5) 0.019(5)
C132 0.095(9) 0.074(7) 0.076(7) -0.007(6) -0.004(6) 0.032(7)
C133 0.095(8) 0.076(7) 0.053(6) 0.001(5) 0.007(6) 0.010(6)
C134 0.082(7) 0.101(9) 0.044(5) -0.003(5) -0.007(5) 0.036(7)
C135 0.072(7) 0.085(8) 0.065(6) 0.002(6) 0.018(5) 0.006(6)
C136 0.060(6) 0.090(9) 0.084(8) 0.016(7) 0.020(6) 0.020(6)
C137 0.082(8) 0.071(7) 0.100(9) 0.015(6) -0.005(6) 0.022(6)
C138 0.066(7) 0.066(7) 0.119(10) 0.029(7) 0.009(6) 0.004(5)
C139 0.068(6) 0.069(7) 0.071(6) 0.012(5) 0.008(5) 0.019(5)
C140 0.076(7) 0.059(6) 0.087(8) 0.009(5) 0.015(6) 0.019(5)
C141 0.082(7) 0.058(6) 0.077(7) 0.005(5) 0.008(6) 0.016(6)
C142 0.095(9) 0.076(7) 0.058(6) 0.003(5) 0.009(6) 0.025(7)
C143 0.069(6) 0.071(7) 0.056(6) 0.003(5) 0.016(5) 0.013(5)
C144 0.073(7) 0.063(7) 0.074(7) 0.008(5) -0.001(5) 0.003(6)
N1A 0.050(4) 0.044(4) 0.053(4) 0.015(3) 0.015(3) 0.014(3)
N2A 0.054(4) 0.034(3) 0.039(3) 0.008(3) 0.012(3) 0.017(3)
N3A 0.069(5) 0.063(4) 0.045(4) 0.030(3) 0.017(3) 0.033(4)
N4A 0.053(4) 0.049(4) 0.050(4) 0.020(3) 0.017(3) 0.021(3)
N5A 0.067(5) 0.055(4) 0.051(4) 0.025(3) 0.018(3) 0.028(4)
N6A 0.069(5) 0.055(4) 0.043(4) 0.018(3) 0.019(3) 0.028(4)
N7A 0.053(4) 0.053(4) 0.053(4) 0.021(3) 0.013(3) 0.020(3)
N8A 0.050(4) 0.051(4) 0.053(4) 0.012(3) 0.009(3) 0.014(3)
N9A 0.045(4) 0.049(4) 0.052(4) 0.014(3) 0.001(3) 0.014(3)
N10A 0.054(4) 0.053(4) 0.059(4) 0.017(3) 0.007(3) 0.023(3)
N11A 0.045(4) 0.053(4) 0.057(4) 0.021(3) 0.005(3) 0.012(3)
N12A 0.047(4) 0.060(4) 0.062(4) 0.023(4) 0.006(3) 0.018(3)
N13A 0.035(3) 0.057(4) 0.048(4) 0.019(3) 0.007(3) 0.011(3)
N14A 0.043(4) 0.082(5) 0.039(4) 0.007(3) 0.003(3) 0.032(4)
N15A 0.062(5) 0.051(4) 0.073(5) 0.019(4) 0.029(4) 0.029(4)
N16A 0.041(4) 0.055(4) 0.050(4) 0.009(3) 0.002(3) 0.016(3)
N17A 0.040(4) 0.067(5) 0.057(4) 0.013(4) 0.006(3) 0.014(3)
N18A 0.045(4) 0.063(4) 0.052(4) 0.007(3) 0.010(3) 0.023(3)
N19A 0.057(4) 0.060(4) 0.042(4) 0.011(3) 0.003(3) 0.009(4)
N20A 0.050(4) 0.044(4) 0.052(4) 0.006(3) 0.010(3) 0.005(3)
N21A 0.055(4) 0.048(4) 0.074(5) 0.019(4) 0.025(4) 0.019(3)
N22A 0.057(4) 0.062(5) 0.043(4) 0.002(3) 0.005(3) -0.003(4)
N23A 0.055(4) 0.064(5) 0.050(4) 0.006(4) 0.016(3) -0.003(4)
N24A 0.055(4) 0.062(5) 0.043(4) 0.011(3) 0.009(3) -0.002(3)
N25A 0.059(4) 0.061(4) 0.045(4) 0.015(3) 0.014(3) 0.029(4)
N26A 0.062(5) 0.056(5) 0.068(5) 0.008(4) 0.013(4) 0.013(4)
N27A 0.069(5) 0.067(5) 0.053(5) 0.028(4) 0.001(4) 0.010(4)
N28A 0.084(6) 0.069(5) 0.060(5) 0.012(4) 0.005(4) 0.036(4)
N29A 0.069(5) 0.070(5) 0.053(5) 0.018(4) 0.010(4) 0.025(4)
N30A 0.074(5) 0.066(5) 0.056(5) 0.015(4) 0.012(4) 0.032(4)
N31A 0.051(4) 0.086(6) 0.060(5) 0.017(4) 0.021(4) 0.012(4)
N32A 0.074(5) 0.048(4) 0.081(6) 0.009(4) 0.015(4) 0.005(4)
N33A 0.090(7) 0.098(8) 0.088(7) -0.005(6) 0.014(6) 0.043(6)
N34A 0.059(5) 0.093(7) 0.096(7) 0.016(5) 0.009(5) 0.014(5)
N35A 0.074(6) 0.073(6) 0.059(5) 0.007(4) 0.006(4) 0.014(5)
N36A 0.068(5) 0.092(7) 0.054(5) 0.003(4) 0.014(4) 0.023(5)
N37A 0.049(4) 0.046(4) 0.048(4) 0.010(3) 0.006(3) 0.020(3)
N38A 0.073(5) 0.050(4) 0.053(4) 0.013(3) 0.005(4) 0.030(4)
N39A 0.044(4) 0.075(5) 0.061(5) 0.015(4) 0.019(4) 0.010(4)
N40A 0.070(5) 0.076(5) 0.063(5) 0.007(4) 0.008(4) 0.048(4)
N41A 0.091(6) 0.076(6) 0.071(5) 0.013(4) 0.017(5) 0.055(5)
N42A 0.077(5) 0.075(5) 0.058(5) 0.015(4) 0.015(4) 0.047(4)
N43A 0.043(4) 0.053(4) 0.062(4) 0.017(3) 0.012(3) 0.011(3)
N44A 0.087(7) 0.076(6) 0.085(6) 0.008(5) -0.010(5) 0.046(5)
N45A 0.075(6) 0.053(5) 0.080(6) 0.023(4) -0.003(5) -0.002(4)
N46A 0.070(5) 0.058(5) 0.067(5) -0.001(4) -0.003(4) 0.009(4)
N47A 0.073(6) 0.066(5) 0.078(6) 0.008(5) -0.003(5) 0.015(5)
N48A 0.076(6) 0.052(5) 0.087(6) -0.004(4) 0.001(5) -0.003(4)
N1B 0.054(4) 0.056(4) 0.068(5) 0.014(4) 0.019(4) 0.008(3)
N2B 0.056(4) 0.069(5) 0.067(5) 0.005(4) 0.028(4) 0.013(4)
N3B 0.062(5) 0.059(5) 0.075(5) 0.026(4) 0.012(4) 0.006(4)
N4B 0.091(6) 0.048(4) 0.057(5) -0.005(4) 0.004(4) 0.016(4)
N5B 0.075(5) 0.080(5) 0.045(4) 0.031(4) 0.021(4) 0.037(4)
N6B 0.063(5) 0.066(5) 0.065(5) 0.033(4) 0.021(4) 0.031(4)
N7B 0.071(5) 0.081(6) 0.047(4) 0.019(4) -0.004(4) 0.037(4)
N8B 0.074(5) 0.085(6) 0.050(4) 0.014(4) 0.005(4) 0.034(5)
N9B 0.049(4) 0.045(4) 0.075(5) 0.004(4) 0.019(4) 0.007(3)
N10B 0.054(5) 0.051(5) 0.131(8) 0.025(5) 0.020(5) 0.022(4)
N11B 0.063(6) 0.065(6) 0.200(13) 0.041(7) 0.066(7) 0.032(5)
N12B 0.099(7) 0.069(6) 0.143(10) 0.037(6) 0.079(7) 0.040(5)
N13B 0.043(4) 0.076(5) 0.049(4) 0.023(4) 0.011(3) 0.016(4)
N14B 0.054(4) 0.063(5) 0.065(5) 0.026(4) -0.001(4) -0.003(4)
N15B 0.056(4) 0.066(5) 0.047(4) 0.014(3) 0.003(3) 0.026(4)
N16B 0.051(4) 0.080(5) 0.062(5) 0.003(4) 0.012(4) 0.034(4)
N17B 0.079(6) 0.077(6) 0.089(7) 0.012(5) -0.014(5) -0.008(5)
N18B 0.099(8) 0.067(6) 0.108(8) -0.013(6) -0.007(6) -0.002(6)
N19B 0.200(18) 0.187(17) 0.30(2) -0.019(18) -0.022(19) 0.163(17)
N20B 0.140(12) 0.170(14) 0.196(16) 0.040(12) 0.041(12) 0.108(11)
N21B 0.086(7) 0.138(10) 0.074(6) 0.040(6) 0.028(5) 0.007(7)
N22B 0.065(6) 0.101(7) 0.105(8) 0.047(6) 0.013(5) -0.010(5)
N23B 0.121(9) 0.146(10) 0.075(7) 0.068(7) -0.021(6) -0.064(8)
N24B 0.128(10) 0.116(9) 0.080(7) 0.048(7) -0.036(7) -0.039(8)
Ru1B 0.0874(19) 0.0858(19) 0.094(2) 0.0025(15) -0.0151(15) 0.0098(15)
Ru2B 0.143(4) 0.129(4) 0.379(10) 0.050(5) -0.042(5) 0.053(3)
Ru1C 0.1250(16) 0.1035(14) 0.0848(12) 0.0179(10) 0.0137(11) 0.0383(12)
Ru2C 0.1316(17) 0.0886(13) 0.168(2) 0.0543(13) 0.0929(16) 0.0312(11)
Ru3A 0.376(8) 0.138(4) 0.219(5) -0.022(3) 0.153(5) 0.001(4)
Ru4A 0.151(2) 0.0835(13) 0.1117(16) 0.0315(11) -0.0028(14) -0.0029(12)
Ru3B 0.0568(12) 0.0454(12) 0.0538(12) 0.0066(9) 0.0266(9) 0.0239(9)
Ru4B 0.0621(14) 0.0890(18) 0.0792(16) 0.0198(12) 0.0121(11) 0.0127(12)

loop_
_atom_type_symbol
_atom_type_description
_atom_type_scat_dispersion_real
_atom_type_scat_dispersion_imag
_atom_type_scat_source
C C 0.0033 0.0016 'International Tables Vol C Tables 4.2.6.8 and 6.1.1.4'
H H 0.0000 0.0000 'International Tables Vol C Tables 4.2.6.8 and 6.1.1.4'
N N 0.0061 0.0033 'International Tables Vol C Tables 4.2.6.8 and 6.1.1.4'
O O 0.0106 0.0060 'International Tables Vol C Tables 4.2.6.8 and 6.1.1.4'
Pd Pd -0.9988 1.0072 'International Tables Vol C Tables 4.2.6.8 and 6.1.1.4'
Ru Ru -1.2594 0.8363 'International Tables Vol C Tables 4.2.6.8 and 6.1.1.4'

loop_
_geom_angle_atom_site_label_1
_geom_angle_atom_site_label_2
_geom_angle_atom_site_label_3
_geom_angle
_geom_angle_site_symmetry_3
N1A Pd1 N7A 87.8(3) .
N1A Pd1 N1B 92.9(3) .
N7A Pd1 N1B 179.3(3) .
N1A Pd1 N2B 178.8(3) .
N7A Pd1 N2B 92.8(3) .
N1B Pd1 N2B 86.5(3) .
N37A Pd2 N8A 86.8(3) .
N37A Pd2 N4B 178.8(3) .
N8A Pd2 N4B 93.5(3) .
N37A Pd2 N3B 93.2(3) .
N8A Pd2 N3B 179.5(3) .
N4B Pd2 N3B 86.5(3) .
N38A Pd3 N6B 93.5(3) .
N38A Pd3 N3A 85.7(3) .
N6B Pd3 N3A 177.5(3) .
N38A Pd3 N5B 179.5(3) .
N6B Pd3 N5B 86.6(3) .
N3A Pd3 N5B 94.2(3) .
N9A Pd4 N19A 86.8(3) .
N9A Pd4 N8B 179.5(3) .
N19A Pd4 N8B 93.7(3) .
N9A Pd4 N7B 92.6(3) .
N19A Pd4 N7B 179.0(3) .
N8B Pd4 N7B 86.9(3) .
N20A Pd5 N2A 85.7(3) .
N20A Pd5 N9B 177.5(3) .
N2A Pd5 N9B 93.3(3) .
N20A Pd5 N10B 95.2(3) .
N2A Pd5 N10B 179.0(3) .
N9B Pd5 N10B 85.9(3) .
N11B Pd6 N21A 95.6(3) .
N11B Pd6 N15A 176.0(5) .
N21A Pd6 N15A 85.9(3) .
N11B Pd6 N12B 85.8(4) .
N21A Pd6 N12B 175.8(5) .
N15A Pd6 N12B 92.5(4) .
N43A Pd7 N13A 85.4(3) .
N43A Pd7 N14B 179.3(3) .
N13A Pd7 N14B 94.2(3) .
N43A Pd7 N13B 94.1(3) .
N13A Pd7 N13B 179.1(3) .
N14B Pd7 N13B 86.2(3) .
N14A Pd8 N25A 86.1(3) .
N14A Pd8 N15B 94.0(3) .
N25A Pd8 N15B 178.6(3) .
N14A Pd8 N16B 177.4(3) .
N25A Pd8 N16B 93.7(3) .
N15B Pd8 N16B 86.2(3) .
N31A Pd9 N39A 86.8(3) .
N31A Pd9 N21B 93.1(4) .
N39A Pd9 N21B 179.3(4) .
N31A Pd9 N22B 177.5(4) .
N39A Pd9 N22B 92.8(4) .
N21B Pd9 N22B 87.2(5) .
N26A Pd10 N32A 85.8(3) .
N26A Pd10 N17B 92.9(4) .
N32A Pd10 N17B 178.7(4) .
N26A Pd10 N18B 179.1(4) .
N32A Pd10 N18B 94.3(4) .
N17B Pd10 N18B 86.9(4) .
N44A Pd11 N19B 92.8(6) .
N44A Pd11 N33A 87.7(4) .
N19B Pd11 N33A 178.9(9) .
N44A Pd11 N20B 178.2(5) .
N19B Pd11 N20B 85.4(7) .
N33A Pd11 N20B 94.1(5) .
N45A Pd12 N27A 84.7(3) .
N45A Pd12 N23B 177.6(5) .
N27A Pd12 N23B 95.6(4) .
N45A Pd12 N24B 95.2(5) .
N27A Pd12 N24B 179.6(5) .
N23B Pd12 N24B 84.5(5) .
N1A C1A C2A 120.8(7) .
C3A C2A C1A 118.4(7) .
C4A C3A C2A 119.4(7) .
C4A C3A C16A 121.2(7) .
C2A C3A C16A 119.4(7) .
C3A C4A C5A 119.1(8) .
N1A C5A C4A 122.7(7) .
N2A C6A C7A 121.9(7) .
C8A C7A C6A 118.7(7) .
C9A C8A C7A 119.1(7) .
C9A C8A C17A 121.3(7) .
C7A C8A C17A 119.6(7) .
C8A C9A C10A 119.6(7) .
N2A C10A C9A 121.9(7) .
N3A C11A C12A 122.4(8) .
C13A C12A C11A 116.8(8) .
C14A C13A C12A 119.6(8) .
C14A C13A C18A 121.5(7) .
C12A C13A C18A 118.9(7) .
C13A C14A C15A 120.0(8) .
N3A C15A C14A 120.7(8) .
N6A C16A N4A 124.4(7) .
N6A C16A C3A 119.0(7) .
N4A C16A C3A 116.5(6) .
N4A C17A N5A 126.7(7) .
N4A C17A C8A 117.8(7) .
N5A C17A C8A 115.4(6) .
N5A C18A N6A 123.7(7) .
N5A C18A C13A 117.4(7) .
N6A C18A C13A 118.7(7) .
N7A C19A C20A 121.1(8) .
C21A C20A C19A 120.3(8) .
C22A C21A C20A 117.9(8) .
C22A C21A C34A 122.4(8) .
C20A C21A C34A 119.5(8) .
C21A C22A C23A 119.8(8) .
N7A C23A C22A 122.0(8) .
N8A C24A C25A 120.8(8) .
C26A C25A C24A 119.5(8) .
C25A C26A C27A 118.7(8) .
C25A C26A C35A 122.1(8) .
C27A C26A C35A 119.1(8) .
C26A C27A C28A 119.6(8) .
N8A C28A C27A 120.7(8) .
N9A C29A C30A 123.9(9) .
C29A C30A C31A 119.3(9) .
C30A C31A C32A 117.9(8) .
C30A C31A C36A 121.7(8) .
C32A C31A C36A 120.2(8) .
C31A C32A C33A 117.8(8) .
N9A C33A C32A 123.5(8) .
N12A C34A N10A 126.0(8) .
N12A C34A C21A 117.7(7) .
N10A C34A C21A 116.1(8) .
N11A C35A N10A 124.9(8) .
N11A C35A C26A 118.1(7) .
N10A C35A C26A 116.9(7) .
N11A C36A N12A 124.0(7) .
N11A C36A C31A 118.1(7) .
N12A C36A C31A 117.8(7) .
N37A C37A C38A 123.6(8) .
C37A C38A C39A 118.7(7) .
C40A C39A C38A 118.1(8) .
C40A C39A C52A 120.9(8) .
C38A C39A C52A 121.0(8) .
C41A C40A C39A 118.4(8) .
N37A C41A C40A 123.3(7) .
C43A C42A N38A 122.3(8) .
C42A C43A C44A 120.8(8) .
C53A C44A C43A 121.0(8) .
C53A C44A C45A 124.2(9) .
C43A C44A C45A 114.8(9) .
C46A C45A C44A 120.9(9) .
C45A C46A N38A 124.1(9) .
N15A C47A C48A 125.2(9) .
C49A C48A C47A 114.1(10) .
C50A C49A C48A 120.6(9) .
C50A C49A C54A 120.0(9) .
C48A C49A C54A 119.0(10) .
C51A C50A C49A 119.6(9) .
N15A C51A C50A 121.6(10) .
N42A C52A N40A 124.2(8) .
N42A C52A C39A 117.8(8) .
N40A C52A C39A 118.1(7) .
N40A C53A N41A 123.0(9) .
N40A C53A C44A 120.1(8) .
N41A C53A C44A 116.9(8) .
N42A C54A N41A 126.2(8) .
N42A C54A C49A 118.5(9) .
N41A C54A C49A 115.2(8) .
N19A C55A C56A 123.3(8) .
C55A C56A C57A 118.8(8) .
C58A C57A C56A 118.4(8) .
C58A C57A C70A 121.4(8) .
C56A C57A C70A 120.2(8) .
C57A C58A C59A 118.6(8) .
N19A C59A C58A 123.0(8) .
N20A C60A C61A 123.8(8) .
C60A C61A C62A 118.6(8) .
C63A C62A C61A 118.0(8) .
C63A C62A C71A 121.5(8) .
C61A C62A C71A 120.4(8) .
C62A C63A C64A 121.0(8) .
N20A C64A C63A 120.2(8) .
N21A C65A C66A 122.6(9) .
C67A C66A C65A 117.4(9) .
C68A C67A C66A 119.3(8) .
C68A C67A C72A 120.6(8) .
C66A C67A C72A 120.1(8) .
C69A C68A C67A 119.3(9) .
N21A C69A C68A 122.3(9) .
N24A C70A N22A 126.5(8) .
N24A C70A C57A 117.5(7) .
N22A C70A C57A 115.8(7) .
N23A C71A N22A 126.8(8) .
N23A C71A C62A 117.0(7) .
N22A C71A C62A 116.2(7) .
N24A C72A N23A 126.7(8) .
N24A C72A C67A 118.2(8) .
N23A C72A C67A 115.0(8) .
N13A C73A C74A 122.4(7) .
C73A C74A C75A 118.0(8) .
C76A C75A C74A 119.2(8) .
C76A C75A C88A 120.9(7) .
C74A C75A C88A 119.7(8) .
C77A C76A C75A 118.8(7) .
N13A C77A C76A 122.6(8) .
N14A C78A C79A 121.4(8) .
C80A C79A C78A 117.9(8) .
C79A C80A C81A 119.5(7) .
C79A C80A C89A 121.6(7) .
C81A C80A C89A 119.0(8) .
C82A C81A C80A 119.1(8) .
N14A C82A C81A 123.1(8) .
N39A C83A C84A 122.3(9) .
C85A C84A C83A 119.1(8) .
C86A C85A C84A 119.7(9) .
C86A C85A C90A 118.8(8) .
C84A C85A C90A 121.5(8) .
C85A C86A C87A 118.8(9) .
N39A C87A C86A 120.5(8) .
N16A C88A N18A 125.9(7) .
N16A C88A C75A 118.7(7) .
N18A C88A C75A 115.4(7) .
N17A C89A N16A 125.1(7) .
N17A C89A C80A 118.0(7) .
N16A C89A C80A 116.8(7) .
N18A C90A N17A 125.5(8) .
N18A C90A C85A 116.5(7) .
N17A C90A C85A 118.0(7) .
N43A C91A C92A 121.4(9) .
C93A C92A C91A 117.9(9) .
C92A C93A C94A 120.0(9) .
C92A C93A C106 119.1(9) .
C94A C93A C106 120.8(9) .
C93A C94A C95A 119.6(9) .
N43A C95A C94A 120.5(8) .
C97A C96A N44A 119.9(13) .
C98A C97A C96A 123.1(12) .
C97A C98A C99A 117.8(12) .
C97A C98A C107 122.6(11) .
C99A C98A C107 119.5(12) .
C98A C99A C100 118.3(12) .
N44A C100 C99A 121.4(12) .
N45A C101 C102 125.0(10) .
C103 C102 C101 118.8(13) .
C102 C103 C104 117.7(11) .
C102 C103 C108 123.9(12) .
C104 C103 C108 118.5(10) .
C105 C104 C103 119.6(10) .
N45A C105 C104 122.0(12) .
N46A C106 N48A 124.8(9) .
N46A C106 C93A 118.7(10) .
N48A C106 C93A 116.5(10) .
N47A C107 N46A 126.6(10) .
N47A C107 C98A 117.2(10) .
N46A C107 C98A 116.2(11) .
N47A C108 N48A 122.8(11) .
N47A C108 C103 118.5(11) .
N48A C108 C103 118.5(11) .
N25A C109 C110 123.1(9) .
C109 C110 C111 120.2(9) .
C110 C111 C112 117.8(9) .
C110 C111 C124 121.5(8) .
C112 C111 C124 120.7(8) .
C113 C112 C111 118.4(9) .
C112 C113 N25A 122.0(9) .
N26A C114 C115 122.3(9) .
C114 C115 C116 120.2(9) .
C115 C116 C117 117.3(9) .
C115 C116 C125 121.1(8) .
C117 C116 C125 121.6(9) .
C118 C117 C116 120.3(9) .
N26A C118 C117 121.0(9) .
N27A C119 C120 119.1(10) .
C121 C120 C119 120.9(10) .
C120 C121 C122 118.8(9) .
C120 C121 C126 121.4(9) .
C122 C121 C126 119.7(9) .
C123 C122 C121 117.8(9) .
N27A C123 C122 122.1(10) .
N30A C124 N28A 124.7(8) .
N30A C124 C111 118.7(8) .
N28A C124 C111 116.5(8) .
N29A C125 N28A 125.4(9) .
N29A C125 C116 117.5(8) .
N28A C125 C116 117.1(9) .
N30A C126 N29A 125.8(9) .
N30A C126 C121 117.4(9) .
N29A C126 C121 116.8(9) .
N31A C127 C128 125.2(10) .
C129 C128 C127 116.2(11) .
C130 C129 C128 118.7(11) .
C130 C129 C142 122.5(10) .
C128 C129 C142 118.7(11) .
C131 C130 C129 120.3(10) .
N31A C131 C130 123.3(10) .
N33A C132 C133 124.8(13) .
C132 C133 C134 116.9(12) .
C135 C134 C133 119.4(11) .
C135 C134 C143 120.0(12) .
C133 C134 C143 120.1(11) .
C136 C135 C134 116.4(11) .
N33A C136 C135 125.0(11) .
N32A C137 C138 120.4(11) .
C139 C138 C137 120.6(11) .
C138 C139 C140 118.6(10) .
C138 C139 C144 123.8(10) .
C140 C139 C144 117.6(10) .
C139 C140 C141 117.9(10) .
N32A C141 C140 122.5(10) .
N36A C142 N34A 125.8(11) .
N36A C142 C129 119.0(11) .
N34A C142 C129 115.2(11) .
N36A C143 N35A 123.2(11) .
N36A C143 C134 118.3(10) .
N35A C143 C134 118.5(10) .
N35A C144 N34A 127.0(10) .
N35A C144 C139 119.9(10) .
N34A C144 C139 113.2(10) .
C4BB C3BB N1B 112.7(13) .
C3BB C4BB N2B 119.7(13) .
N4B C9BA C10B 112(2) .
N3B C10B C9BA 126(2) .
N4B C9C C10C 103(2) .
N3B C10C C9C 92.1(19) .
N6B C15B C16B 110.0(9) .
C15B C16B N5B 108.4(9) .
C22B C21B N7B 105.0(16) .
C21B C22B N8B 107.9(15) .
C22C C21C N7B 114(2) .
C21C C22C N8B 109(2) .
N9B C27B C28B 105.5(13) .
N10B C28B C27B 109.9(12) .
C28C C27C N9B 113(3) .
N10B C28C C27C 98(3) .
N11B C33B C34B 115.1(19) .
N12B C34B C33B 106(2) .
N11B C31C C32C 39.6(11) .
N11B C32C C31C 41.6(12) .
C34C C33C N11B 104(2) .
C33C C34C N12B 99.5(18) .
C40B C39B N13B 116.4(12) .
C39B C40B N14B 118.8(12) .
C46B C45B N15B 111.0(9) .
C45B C46B N16B 110.1(8) .
C52B C51B N21B 110.7(15) .
C51B C52B N22B 115.9(15) .
C58B C57B N18B 113.2(15) .
C57B C58B N17B 112.5(14) .
N19B C63B C64B 118(4) .
N20B C64B C63B 115(3) .
C70B C69B N23B 114(2) .
C69B C70B N24B 119.9(19) .
C5A N1A C1A 119.5(7) .
C5A N1A Pd1 120.1(5) .
C1A N1A Pd1 120.4(5) .
C6A N2A C10A 118.7(6) .
C6A N2A Pd5 119.3(5) .
C10A N2A Pd5 120.7(5) .
C11A N3A C15A 120.4(7) .
C11A N3A Pd3 119.5(6) .
C15A N3A Pd3 119.6(6) .
C17A N4A C16A 114.6(6) .
C17A N5A C18A 114.9(7) .
C16A N6A C18A 115.7(7) .
C23A N7A C19A 118.8(8) .
C23A N7A Pd1 121.0(6) .
C19A N7A Pd1 119.9(6) .
C24A N8A C28A 120.6(7) .
C24A N8A Pd2 119.3(6) .
C28A N8A Pd2 119.7(6) .
C29A N9A C33A 117.4(8) .
C29A N9A Pd4 121.2(6) .
C33A N9A Pd4 120.6(6) .
C34A N10A C35A 114.0(7) .
C35A N11A C36A 116.3(7) .
C34A N12A C36A 114.6(7) .
C77A N13A C73A 118.9(7) .
C77A N13A Pd7 120.6(5) .
C73A N13A Pd7 119.9(5) .
C82A N14A C78A 118.9(7) .
C82A N14A Pd8 118.6(5) .
C78A N14A Pd8 122.2(6) .
C47A N15A C51A 118.5(8) .
C47A N15A Pd6 119.8(6) .
C51A N15A Pd6 120.7(7) .
C88A N16A C89A 114.2(7) .
C89A N17A C90A 115.0(7) .
C90A N18A C88A 114.3(7) .
C59A N19A C55A 117.7(7) .
C59A N19A Pd4 121.4(6) .
C55A N19A Pd4 120.7(6) .
C60A N20A C64A 118.3(7) .
C60A N20A Pd5 120.5(6) .
C64A N20A Pd5 120.9(5) .
C69A N21A C65A 119.0(8) .
C69A N21A Pd6 119.2(6) .
C65A N21A Pd6 121.2(6) .
C71A N22A C70A 112.4(7) .
C71A N23A C72A 113.2(7) .
C72A N24A C70A 114.2(7) .
C109 N25A C113 118.3(8) .
C109 N25A Pd8 120.3(6) .
C113 N25A Pd8 121.4(6) .
C114 N26A C118 118.7(8) .
C114 N26A Pd10 121.4(7) .
C118 N26A Pd10 119.8(7) .
C123 N27A C119 121.2(9) .
C123 N27A Pd12 118.9(7) .
C119 N27A Pd12 119.3(7) .
C125 N28A C124 114.1(8) .
C125 N29A C126 114.7(8) .
C126 N30A C124 115.3(8) .
C127 N31A C131 116.3(10) .
C127 N31A Pd9 121.5(7) .
C131 N31A Pd9 122.2(8) .
C137 N32A C141 119.7(10) .
C137 N32A Pd10 119.9(8) .
C141 N32A Pd10 120.3(7) .
C136 N33A C132 117.2(11) .
C136 N33A Pd11 121.4(9) .
C132 N33A Pd11 119.2(10) .
C142 N34A C144 110.9(10) .
C144 N35A C143 116.3(10) .
C143 N36A C142 116.6(10) .
C37A N37A C41A 117.8(7) .
C37A N37A Pd2 121.2(6) .
C41A N37A Pd2 121.0(5) .
C46A N38A C42A 117.1(8) .
C46A N38A Pd3 121.9(6) .
C42A N38A Pd3 121.0(6) .
C83A N39A C87A 119.5(8) .
C83A N39A Pd9 121.4(6) .
C87A N39A Pd9 118.8(6) .
C53A N40A C52A 116.5(8) .
C54A N41A C53A 115.3(8) .
C54A N42A C52A 114.7(8) .
C95A N43A C91A 120.4(8) .
C95A N43A Pd7 122.3(6) .
C91A N43A Pd7 117.1(6) .
C100 N44A C96A 119.5(11) .
C100 N44A Pd11 119.8(9) .
C96A N44A Pd11 120.7(9) .
C105 N45A C101 116.9(10) .
C105 N45A Pd12 118.3(9) .
C101 N45A Pd12 124.4(7) .
C106 N46A C107 114.4(9) .
C108 N47A C107 114.7(10) .
C106 N48A C108 116.7(10) .
C2BB N1B C1BC 114.7(11) .
C2BB N1B C3BB 100.2(11) .
C1BC N1B C3BB 113.8(11) .
C2BB N1B Pd1 112.7(8) .
C1BC N1B Pd1 108.8(8) .
C3BB N1B Pd1 106.3(8) .
C6BB N2B C5BB 100.3(11) .
C6BB N2B C4BB 109.5(10) .
C5BB N2B C4BB 112.9(10) .
C6BB N2B Pd1 113.7(8) .
C5BB N2B Pd1 114.5(8) .
C4BB N2B Pd1 106.0(7) .
C10B N3B C11B 109(2) .
C10B N3B C12C 83.9(17) .
C11B N3B C12C 129.1(19) .
C10B N3B C11C 123.7(18) .
C11B N3B C11C 16(2) .
C12C N3B C11C 119.7(16) .
C10B N3B C12B 107.9(16) .
C11B N3B C12B 109.4(18) .
C12C N3B C12B 26.1(12) .
C11C N3B C12B 96.8(15) .
C10B N3B C10C 23.0(14) .
C11B N3B C10C 90.4(18) .
C12C N3B C10C 106.3(15) .
C11C N3B C10C 106.1(16) .
C12B N3B C10C 128.6(14) .
C10B N3B Pd2 104.4(12) .
C11B N3B Pd2 114.1(15) .
C12C N3B Pd2 109.2(11) .
C11C N3B Pd2 112.2(11) .
C12B N3B Pd2 111.6(10) .
C10C N3B Pd2 101.4(10) .
C8C N4B C7BA 77(2) .
C8C N4B C9BA 110(2) .
C7BA N4B C9BA 119.7(17) .
C8C N4B C9C 130(2) .
C7BA N4B C9C 111.6(18) .
C9BA N4B C9C 22.5(14) .
C8C N4B C8BA 24.2(19) .
C7BA N4B C8BA 101.0(16) .
C9BA N4B C8BA 96.9(16) .
C9C N4B C8BA 119.4(17) .
C8C N4B C7C 99(2) .
C7BA N4B C7C 21.8(15) .
C9BA N4B C7C 110.7(17) .
C9C N4B C7C 96.3(17) .
C8BA N4B C7C 122.7(15) .
C8C N4B Pd2 119.0(17) .
C7BA N4B Pd2 116.9(13) .
C9BA N4B Pd2 111.0(11) .
C9C N4B Pd2 100.9(13) .
C8BA N4B Pd2 107.9(9) .
C7C N4B Pd2 107.2(11) .
C17B N5B C18B 106.4(8) .
C17B N5B C16B 112.4(8) .
C18B N5B C16B 108.6(8) .
C17B N5B Pd3 109.6(6) .
C18B N5B Pd3 113.9(6) .
C16B N5B Pd3 106.1(6) .
C15B N6B C13B 110.6(8) .
C15B N6B C14B 107.6(7) .
C13B N6B C14B 106.2(7) .
C15B N6B Pd3 105.5(6) .
C13B N6B Pd3 112.5(5) .
C14B N6B Pd3 114.4(6) .
C19C N7B C20B 88.5(17) .
C19C N7B C20C 110(2) .
C20B N7B C20C 21.6(17) .
C19C N7B C19B 25.4(14) .
C20B N7B C19B 112.9(15) .
C20C N7B C19B 134.2(18) .
C19C N7B C21C 108.0(17) .
C20B N7B C21C 124.6(15) .
C20C N7B C21C 114.2(18) .
C19B N7B C21C 87.7(14) .
C19C N7B C21B 130.4(16) .
C20B N7B C21B 104.2(13) .
C20C N7B C21B 88.9(17) .
C19B N7B C21B 114.1(13) .
C21C N7B C21B 27.6(10) .
C19C N7B Pd4 113.6(13) .
C20B N7B Pd4 116.1(11) .
C20C N7B Pd4 106.1(15) .
C19B N7B Pd4 106.1(10) .
C21C N7B Pd4 104.9(10) .
C21B N7B Pd4 103.3(8) .
C24C N8B C23B 114.2(17) .
C24C N8B C23C 131.7(17) .
C23B N8B C23C 22.2(12) .
C24C N8B C24B 20.4(16) .
C23B N8B C24B 93.9(15) .
C23C N8B C24B 112.5(15) .
C24C N8B C22B 91.6(15) .
C23B N8B C22B 126.5(14) .
C23C N8B C22B 107.5(14) .
C24B N8B C22B 106.4(14) .
C24C N8B C22C 116.1(17) .
C23B N8B C22C 102.6(15) .
C23C N8B C22C 81.6(15) .
C24B N8B C22C 126.2(16) .
C22B N8B C22C 27.4(11) .
C24C N8B Pd4 107.3(13) .
C23B N8B Pd4 110.4(10) .
C23C N8B Pd4 109.9(10) .
C24B N8B Pd4 115.4(11) .
C22B N8B Pd4 104.4(8) .
C22C N8B Pd4 105.9(10) .
C25C N9B C27B 128.0(18) .
C25C N9B C25B 27.2(16) .
C27B N9B C25B 109.2(10) .
C25C N9B C26C 109(2) .
C27B N9B C26C 82.9(16) .
C25B N9B C26C 130.8(16) .
C25C N9B C26B 79.3(19) .
C27B N9B C26B 108.7(10) .
C25B N9B C26B 104.6(10) .
C26C N9B C26B 31.0(13) .
C25C N9B C27C 115(2) .
C27B N9B C27C 25.9(15) .
C25B N9B C27C 89.9(16) .
C26C N9B C27C 109(2) .
C26B N9B C27C 132.1(18) .
C25C N9B Pd5 114.0(15) .
C27B N9B Pd5 108.7(8) .
C25B N9B Pd5 111.1(6) .
C26C N9B Pd5 109.1(13) .
C26B N9B Pd5 114.4(7) .
C27C N9B Pd5 101.4(15) .
C28C N10B C29B 76(2) .
C28C N10B C30B 119(2) .
C29B N10B C30B 117.9(13) .
C28C N10B C28B 36.3(19) .
C29B N10B C28B 111.8(11) .
C30B N10B C28B 97.9(12) .
C28C N10B C30C 124(2) .
C29B N10B C30C 100.6(18) .
C30B N10B C30C 18.4(15) .
C28B N10B C30C 111.9(17) .
C28C N10B C29C 100(2) .
C29B N10B C29C 24.7(12) .
C30B N10B C29C 102.3(15) .
C28B N10B C29C 135.7(14) .
C30C N10B C29C 84(2) .
C28C N10B Pd5 115.4(18) .
C29B N10B Pd5 110.6(8) .
C30B N10B Pd5 113.1(8) .
C28B N10B Pd5 104.0(8) .
C30C N10B Pd5 118.2(14) .
C29C N10B Pd5 103.5(11) .
C32C N11B C31C 98.8(18) .
C32C N11B C31B 120.2(19) .
C31C N11B C31B 21.7(15) .
C32C N11B C33B 98.3(17) .
C31C N11B C33B 122.4(16) .
C31B N11B C33B 111.7(14) .
C32C N11B C33C 129.9(17) .
C31C N11B C33C 100.3(16) .
C31B N11B C33C 83.1(15) .
C33B N11B C33C 33.8(11) .
C32C N11B C32B 14.1(16) .
C31C N11B C32B 91.0(16) .
C31B N11B C32B 112.6(16) .
C33B N11B C32B 112.4(15) .
C33C N11B C32B 143.7(16) .
C32C N11B Pd6 109.5(13) .
C31C N11B Pd6 120.8(12) .
C31B N11B Pd6 111.4(13) .
C33B N11B Pd6 103.9(10) .
C33C N11B Pd6 99.3(11) .
C32B N11B Pd6 104.3(10) .
C36C N12B C34B 91(2) .
C36C N12B C35B 90(2) .
C34B N12B C35B 122.8(16) .
C36C N12B C34C 116(2) .
C34B N12B C34C 25.9(12) .
C35B N12B C34C 113.5(14) .
C36C N12B C36B 12(3) .
C34B N12B C36B 92.0(18) .
C35B N12B C36B 99.7(18) .
C34C N12B C36B 117.9(16) .
C36C N12B C35C 125(2) .
C34B N12B C35C 103.8(18) .
C35B N12B C35C 37.2(11) .
C34C N12B C35C 83.9(13) .
C36B N12B C35C 135.5(16) .
C36C N12B Pd6 121(2) .
C34B N12B Pd6 111.5(12) .
C35B N12B Pd6 116.0(11) .
C34C N12B Pd6 100.5(10) .
C36B N12B Pd6 110.0(12) .
C35C N12B Pd6 102.4(10) .
C37B N13B C38B 110.8(8) .
C37B N13B C39B 108.2(9) .
C38B N13B C39B 106.8(9) .
C37B N13B Pd7 114.5(6) .
C38B N13B Pd7 112.0(6) .
C39B N13B Pd7 103.9(7) .
C40B N14B C41B 112.6(10) .
C40B N14B C42B 109.3(9) .
C41B N14B C42B 108.1(10) .
C40B N14B Pd7 105.0(7) .
C41B N14B Pd7 113.1(7) .
C42B N14B Pd7 108.7(8) .
C43B N15B C44B 109.8(8) .
C43B N15B C45B 109.6(7) .
C44B N15B C45B 108.4(8) .
C43B N15B Pd8 114.3(6) .
C44B N15B Pd8 108.2(6) .
C45B N15B Pd8 106.4(6) .
C47B N16B C46B 109.0(8) .
C47B N16B C48B 109.0(8) .
C46B N16B C48B 109.1(8) .
C47B N16B Pd8 115.6(7) .
C46B N16B Pd8 105.5(6) .
C48B N16B Pd8 108.5(6) .
C59B N17B C58B 114.4(11) .
C59B N17B C60B 111.4(11) .
C58B N17B C60B 104.5(10) .
C59B N17B Pd10 113.7(8) .
C58B N17B Pd10 103.7(9) .
C60B N17B Pd10 108.3(8) .
C56B N18B C55B 108.6(14) .
C56B N18B C57B 111.8(13) .
C55B N18B C57B 107.7(13) .
C56B N18B Pd10 112.9(9) .
C55B N18B Pd10 113.5(11) .
C57B N18B Pd10 102.2(9) .
C63B N19B C62B 93(2) .
C63B N19B C61B 121(3) .
C62B N19B C61B 112(2) .
C63B N19B Pd11 110(3) .
C62B N19B Pd11 117.6(17) .
C61B N19B Pd11 105(2) .
C66B N20B C64B 108(2) .
C66B N20B C65B 105.4(18) .
C64B N20B C65B 118.0(16) .
C66B N20B Pd11 107.2(12) .
C64B N20B Pd11 107.9(17) .
C65B N20B Pd11 110.3(13) .
C51B N21B C49B 107.6(13) .
C51B N21B C50B 109.5(12) .
C49B N21B C50B 103.2(13) .
C51B N21B Pd9 106.8(10) .
C49B N21B Pd9 111.2(10) .
C50B N21B Pd9 118.1(10) .
C53B N22B C54B 110.3(12) .
C53B N22B C52B 110.0(11) .
C54B N22B C52B 109.9(11) .
C53B N22B Pd9 110.4(9) .
C54B N22B Pd9 114.4(8) .
C52B N22B Pd9 101.4(9) .
C67B N23B C69B 110.9(13) .
C67B N23B C68B 106.3(15) .
C69B N23B C68B 107.7(15) .
C67B N23B Pd12 113.7(11) .
C69B N23B Pd12 107.2(11) .
C68B N23B Pd12 110.9(10) .
C72B N24B C71B 116.4(16) .
C72B N24B C70B 112.9(15) .
C71B N24B C70B 100.8(15) .
C72B N24B Pd12 112.9(12) .
C71B N24B Pd12 108.0(12) .
C70B N24B Pd12 104.5(10) .
O1N N1N O3N 112(2) .
O1N N1N O2N 125.2(18) .
O3N N1N O2N 121.2(19) .
O5N N2N O6N 129(2) .
O5N N2N O4N 119(2) .
O6N N2N O4N 111.2(18) .
O10N N4N O11N 122(4) .
O10N N4N O12N 89(4) .
O11N N4N O12N 135(4) .
N4N O10N O12N 50(3) .
N4N O12N O10N 41(2) .
O15N N5N O14N 123(4) .
O15N N5N O13N 119(3) .
O14N N5N O13N 117(3) .
N5N O13N O14N 133(2) 2_766
N5N O14N O13N 109(3) 2_766
O18N N6N O17N 127.7(19) .
O18N N6N O16N 128(3) .
O17N N6N O16N 101(2) .
O36N N12N O35N 99(5) .
O36N N12N O34N 79(4) .
O35N N12N O34N 74(4) .
O7N N3N O8N 112(3) .
O7N N3N O9N 138(3) .
O8N N3N O9N 106(3) .
O23N N8N O22N 134(4) .
O23N N8N O24N 115(4) .
O22N N8N O24N 110(3) .
O28N N10N O30N 124(5) .
O28N N10N O29N 144(4) .
O30N N10N O29N 90(4) .
O33N N11N O32N 84(3) .
O33N N11N O31N 108(4) .
O32N N11N O31N 168(5) .
N11N O32N O33N 46.9(16) .
N11N O33N O32N 49.1(16) .
O16M N6M O18M 121(3) .
O16M N6M O17M 123(4) .
O18M N6M O17M 114(4) .
O21M N7M O20M 115(3) .
O21M N7M O19M 93(3) .
O20M N7M O19M 150(3) .
N7M O19M O21M 38.6(15) .
N7M O21M O19M 48.0(19) .
O24M N8M O22M 77(4) .
O24M N8M O23M 136(5) .
O22M N8M O23M 144(4) .
N8M O22M O24M 51(2) .
N8M O24M O22M 52(3) .
C3H Ru1B C2H 87.3(16) .
C3H Ru1B C1H 77.3(17) .
C2H Ru1B C1H 95.1(7) .
C3H Ru1B C7H 105.0(15) .
C2H Ru1B C7H 117.8(14) .
C1H Ru1B C7H 147.1(14) .
C3H Ru1B C6H 127.2(18) .
C2H Ru1B C6H 87.8(12) .
C1H Ru1B C6H 155.4(19) .
C7H Ru1B C6H 36.6(5) .
C3H Ru1B C5H 163.2(17) .
C2H Ru1B C5H 93.3(12) .
C1H Ru1B C5H 119.3(18) .
C7H Ru1B C5H 60.0(5) .
C6H Ru1B C5H 36.1(5) .
C3H Ru1B C8H 114.7(15) .
C2H Ru1B C8H 147.5(12) .
C1H Ru1B C8H 112.3(13) .
C7H Ru1B C8H 36.2(5) .
C6H Ru1B C8H 60.0(5) .
C5H Ru1B C8H 58.7(5) .
C3H Ru1B C9H 146.9(16) .
C2H Ru1B C9H 125.7(12) .
C1H Ru1B C9H 100.3(16) .
C7H Ru1B C9H 59.5(6) .
C6H Ru1B C9H 59.3(5) .
C5H Ru1B C9H 34.7(5) .
C8H Ru1B C9H 35.1(4) .
C3H Ru1B Ru2B 95.1(9) .
C2H Ru1B Ru2B 51.2(5) .
C1H Ru1B Ru2B 48.2(6) .
C7H Ru1B Ru2B 157.0(14) .
C6H Ru1B Ru2B 121.0(14) .
C5H Ru1B Ru2B 98.3(12) .
C8H Ru1B Ru2B 140.9(10) .
C9H Ru1B Ru2B 107.9(10) .
C4H Ru2B C1H 85.8(10) .
C4H Ru2B C2H 81.5(8) .
C1H Ru2B C2H 90.6(8) .
C4H Ru2B C15H 93.8(13) .
C1H Ru2B C15H 157.6(14) .
C2H Ru2B C15H 111.5(13) .
C4H Ru2B C14H 127.5(15) .
C1H Ru2B C14H 146.3(16) .
C2H Ru2B C14H 98.7(12) .
C15H Ru2B C14H 37.0(5) .
C4H Ru2B C16H 91.9(12) .
C1H Ru2B C16H 120.6(14) .
C2H Ru2B C16H 147.7(13) .
C15H Ru2B C16H 37.0(5) .
C14H Ru2B C16H 60.7(5) .
C4H Ru2B C17H 122.1(11) .
C1H Ru2B C17H 100.5(14) .
C2H Ru2B C17H 154.3(10) .
C15H Ru2B C17H 60.9(5) .
C14H Ru2B C17H 59.8(5) .
C16H Ru2B C17H 35.9(5) .
C4H Ru2B C18H 150.9(12) .
C1H Ru2B C18H 112.5(15) .
C2H Ru2B C18H 119.0(10) .
C15H Ru2B C18H 60.5(5) .
C14H Ru2B C18H 35.6(5) .
C16H Ru2B C18H 59.5(6) .
C17H Ru2B C18H 35.3(4) .
C4H Ru2B Ru1B 96.5(7) .
C1H Ru2B Ru1B 48.3(6) .
C2H Ru2B Ru1B 46.4(4) .
C15H Ru2B Ru1B 153.2(14) .
C14H Ru2B Ru1B 121.5(12) .
C16H Ru2B Ru1B 165.1(11) .
C17H Ru2B Ru1B 130.2(9) .
C18H Ru2B Ru1B 112.7(10) .
O1H C1H Ru2B 133(3) .
O1H C1H Ru1B 132(2) .
Ru2B C1H Ru1B 83.5(7) .
O2H C2H Ru1B 148(2) .
O2H C2H Ru2B 127.9(19) .
Ru1B C2H Ru2B 82.3(5) .
O3H C3H Ru1B 151(5) .
O4H C4H Ru2B 158(4) .
C9H C5H C6H 109.0(11) .
C9H C5H Ru1B 74.7(10) .
C6H C5H Ru1B 70.0(7) .
C5H C6H C7H 107.4(11) .
C5H C6H Ru1B 73.9(8) .
C7H C6H Ru1B 71.7(8) .
C6H C7H C8H 107.9(11) .
C6H C7H Ru1B 71.7(8) .
C8H C7H Ru1B 75.3(10) .
C13H C8H C9H 119.5(10) .
C13H C8H C7H 133.3(15) .
C9H C8H C7H 107.2(10) .
C13H C8H Ru1B 123(3) .
C9H C8H Ru1B 73.0(10) .
C7H C8H Ru1B 68.6(9) .
C5H C9H C10H 130.9(15) .
C5H C9H C8H 108.4(11) .
C10H C9H C8H 120.5(11) .
C5H C9H Ru1B 70.7(9) .
C10H C9H Ru1B 126(3) .
C8H C9H Ru1B 71.8(10) .
C9H C10H C11H 119.7(11) .
C10H C11H C12H 119.7(11) .
C13H C12H C11H 119.4(12) .
C8H C13H C12H 119.4(11) .
C18H C14H C15H 108.5(11) .
C18H C14H Ru2B 75.4(10) .
C15H C14H Ru2B 69.3(7) .
C14H C15H C16H 107.4(11) .
C14H C15H Ru2B 73.8(8) .
C16H C15H Ru2B 73.9(8) .
C17H C16H C15H 108.2(10) .
C17H C16H Ru2B 74.6(10) .
C15H C16H Ru2B 69.1(7) .
C22H C17H C18H 119.5(10) .
C22H C17H C16H 132.2(15) .
C18H C17H C16H 107.5(11) .
C22H C17H Ru2B 131(3) .
C18H C17H Ru2B 72.8(10) .
C16H C17H Ru2B 69.5(9) .
C14H C18H C19H 131.9(15) .
C14H C18H C17H 108.3(11) .
C19H C18H C17H 119.6(10) .
C14H C18H Ru2B 69.1(9) .
C19H C18H Ru2B 128(3) .
C17H C18H Ru2B 72.0(10) .
C20H C19H C18H 120.0(10) .
C21H C20H C19H 119.9(11) .
C20H C21H C22H 119.2(12) .
C17H C22H C21H 119.2(12) .
C3I Ru1C C1I 97.9(13) .
C3I Ru1C C2I 81.2(15) .
C1I Ru1C C2I 88.4(7) .
C3I Ru1C C6I 112.9(13) .
C1I Ru1C C6I 149.2(10) .
C2I Ru1C C6I 97.1(9) .
C3I Ru1C C5I 92.9(13) .
C1I Ru1C C5I 144.5(8) .
C2I Ru1C C5I 126.7(8) .
C6I Ru1C C5I 37.4(5) .
C3I Ru1C C7I 150.1(13) .
C1I Ru1C C7I 112.0(9) .
C2I Ru1C C7I 100.2(10) .
C6I Ru1C C7I 37.2(5) .
C5I Ru1C C7I 62.0(5) .
C3I Ru1C C8I 145.3(13) .
C1I Ru1C C8I 92.9(8) .
C2I Ru1C C8I 132.1(10) .
C6I Ru1C C8I 61.1(5) .
C5I Ru1C C8I 61.1(5) .
C7I Ru1C C8I 36.2(4) .
C3I Ru1C C9I 110.1(13) .
C1I Ru1C C9I 108.2(7) .
C2I Ru1C C9I 157.7(10) .
C6I Ru1C C9I 61.0(5) .
C5I Ru1C C9I 36.8(5) .
C7I Ru1C C9I 60.3(5) .
C8I Ru1C C9I 35.5(3) .
C3I Ru1C Ru2C 100.2(12) .
C1I Ru1C Ru2C 44.9(4) .
C2I Ru1C Ru2C 45.7(5) .
C6I Ru1C Ru2C 125.5(7) .
C5I Ru1C Ru2C 162.6(7) .
C7I Ru1C Ru2C 101.8(6) .
C8I Ru1C Ru2C 110.5(5) .
C9I Ru1C Ru2C 142.9(5) .
C4I Ru2C C1I 89.4(16) .
C4I Ru2C C2I 70.8(15) .
C1I Ru2C C2I 89.0(7) .
C4I Ru2C C16I 99.7(16) .
C1I Ru2C C16I 147.0(10) .
C2I Ru2C C16I 124.0(10) .
C4I Ru2C C15I 118.8(18) .
C1I Ru2C C15I 151.8(13) .
C2I Ru2C C15I 98.3(10) .
C16I Ru2C C15I 36.9(5) .
C4I Ru2C C17I 114.3(15) .
C1I Ru2C C17I 111.1(8) .
C2I Ru2C C17I 158.9(10) .
C16I Ru2C C17I 36.4(5) .
C15I Ru2C C17I 60.9(5) .
C4I Ru2C C14I 154.9(18) .
C1I Ru2C C14I 115.7(12) .
C2I Ru2C C14I 106.8(12) .
C16I Ru2C C14I 60.0(5) .
C15I Ru2C C14I 36.1(5) .
C17I Ru2C C14I 59.4(5) .
C4I Ru2C C18I 149.1(14) .
C1I Ru2C C18I 96.8(10) .
C2I Ru2C C18I 139.2(11) .
C16I Ru2C C18I 60.1(5) .
C15I Ru2C C18I 60.3(5) .
C17I Ru2C C18I 35.7(4) .
C14I Ru2C C18I 35.3(5) .
C4I Ru2C Ru1C 87.1(14) .
C1I Ru2C Ru1C 45.1(4) .
C2I Ru2C Ru1C 46.0(5) .
C16I Ru2C Ru1C 165.3(10) .
C15I Ru2C Ru1C 128.5(10) .
C17I Ru2C Ru1C 149.9(6) .
C14I Ru2C Ru1C 109.5(9) .
C18I Ru2C Ru1C 118.4(7) .
O1I C1I Ru2C 138.1(14) .
O1I C1I Ru1C 131.9(14) .
Ru2C C1I Ru1C 90.0(6) .
O2I C2I Ru2C 129.0(19) .
O2I C2I Ru1C 132.7(19) .
Ru2C C2I Ru1C 88.3(6) .
O3I C3I Ru1C 157(3) .
O4I C4I Ru2C 157(4) .
C6I C5I C9I 107.0(10) .
C6I C5I Ru1C 70.3(6) .
C9I C5I Ru1C 75.1(9) .
C7I C6I C5I 108.5(10) .
C7I C6I Ru1C 73.1(7) .
C5I C6I Ru1C 72.2(7) .
C8I C7I C6I 107.9(10) .
C8I C7I Ru1C 74.1(8) .
C6I C7I Ru1C 69.7(6) .
C9I C8I C7I 108.4(10) .
C9I C8I C13I 120.0(10) .
C7I C8I C13I 131.6(13) .
C9I C8I Ru1C 72.8(9) .
C7I C8I Ru1C 69.7(8) .
C13I C8I Ru1C 122.7(18) .
C10I C9I C8I 120.0(10) .
C10I C9I C5I 131.2(14) .
C8I C9I C5I 108.2(10) .
C10I C9I Ru1C 119(2) .
C8I C9I Ru1C 71.7(9) .
C5I C9I Ru1C 68.1(8) .
C9I C10I C11I 119.3(10) .
C12I C11I C10I 121.4(11) .
C11I C12I C13I 118.9(10) .
C8I C13I C12I 119.5(10) .
C18I C14I C15I 109.7(11) .
C18I C14I Ru2C 73.6(9) .
C15I C14I Ru2C 70.0(7) .
C14I C15I C16I 106.7(11) .
C14I C15I Ru2C 73.8(7) .
C16I C15I Ru2C 71.3(7) .
C17I C16I C15I 108.3(10) .
C17I C16I Ru2C 73.7(9) .
C15I C16I Ru2C 71.8(7) .
C22I C17I C18I 120.4(10) .
C22I C17I C16I 131.6(15) .
C18I C17I C16I 107.9(10) .
C22I C17I Ru2C 120(2) .
C18I C17I Ru2C 73.6(10) .
C16I C17I Ru2C 69.9(9) .
C14I C18I C17I 107.4(10) .
C14I C18I C19I 133.6(15) .
C17I C18I C19I 119.0(10) .
C14I C18I Ru2C 71.1(9) .
C17I C18I Ru2C 70.7(10) .
C19I C18I Ru2C 124(2) .
C20I C19I C18I 120.8(11) .
C19I C20I C21I 120.5(11) .
C20I C21I C22I 119.3(10) .
C17I C22I C21I 119.4(11) .
C25G Ru3A C24G 94.2(16) .
C25G Ru3A C23G 86.8(13) .
C24G Ru3A C23G 95.2(7) .
C25G Ru3A C31G 111.5(12) .
C24G Ru3A C31G 106.3(10) .
C23G Ru3A C31G 150.0(10) .
C25G Ru3A C30G 145.0(12) .
C24G Ru3A C30G 107.8(13) .
C23G Ru3A C30G 116.9(10) .
C31G Ru3A C30G 36.8(4) .
C25G Ru3A C27G 86.4(12) .
C24G Ru3A C27G 135.5(10) .
C23G Ru3A C27G 129.1(9) .
C31G Ru3A C27G 35.8(5) .
C30G Ru3A C27G 58.8(6) .
C25G Ru3A C29G 128.8(12) .
C24G Ru3A C29G 136.9(14) .
C23G Ru3A C29G 91.3(10) .
C31G Ru3A C29G 58.7(6) .
C30G Ru3A C29G 34.7(5) .
C27G Ru3A C29G 56.5(5) .
C25G Ru3A C28G 96.5(12) .
C24G Ru3A C28G 163.4(11) .
C23G Ru3A C28G 98.1(9) .
C31G Ru3A C28G 57.7(6) .
C30G Ru3A C28G 57.0(5) .
C27G Ru3A C28G 33.3(5) .
C29G Ru3A C28G 33.2(5) .
C25G Ru3A Ru4A 99.8(10) .
C24G Ru3A Ru4A 48.5(5) .
C23G Ru3A Ru4A 48.1(4) .
C31G Ru3A Ru4A 142.0(6) .
C30G Ru3A Ru4A 115.2(6) .
C27G Ru3A Ru4A 172.7(7) .
C29G Ru3A Ru4A 116.3(7) .
C28G Ru3A Ru4A 140.9(8) .
C26G Ru4A C23G 85.6(15) .
C26G Ru4A C24G 90.1(17) .
C23G Ru4A C24G 96.1(7) .
C26G Ru4A C36G 96.7(14) .
C23G Ru4A C36G 125.1(8) .
C24G Ru4A C36G 138.5(8) .
C26G Ru4A C40G 110.6(14) .
C23G Ru4A C40G 155.4(8) .
C24G Ru4A C40G 102.0(8) .
C36G Ru4A C40G 37.6(5) .
C26G Ru4A C37G 118.6(14) .
C23G Ru4A C37G 94.7(8) .
C24G Ru4A C37G 150.0(13) .
C36G Ru4A C37G 37.2(5) .
C40G Ru4A C37G 61.5(5) .
C26G Ru4A C39G 146.1(13) .
C23G Ru4A C39G 127.7(9) .
C24G Ru4A C39G 91.9(11) .
C36G Ru4A C39G 60.9(6) .
C40G Ru4A C39G 36.2(4) .
C37G Ru4A C39G 59.7(5) .
C26G Ru4A C38G 153.6(14) .
C23G Ru4A C38G 97.8(9) .
C24G Ru4A C38G 115.3(13) .
C36G Ru4A C38G 59.9(5) .
C40G Ru4A C38G 59.4(5) .
C37G Ru4A C38G 35.3(5) .
C39G Ru4A C38G 34.7(4) .
C26G Ru4A Ru3A 96.1(13) .
C23G Ru4A Ru3A 49.7(5) .
C24G Ru4A Ru3A 47.8(5) .
C36G Ru4A Ru3A 165.6(6) .
C40G Ru4A Ru3A 140.5(5) .
C37G Ru4A Ru3A 129.3(6) .
C39G Ru4A Ru3A 110.1(5) .
C38G Ru4A Ru3A 106.0(5) .
O23G C23G Ru4A 139.4(18) .
O23G C23G Ru3A 134.3(19) .
Ru4A C23G Ru3A 82.3(6) .
O24G C24G Ru3A 140(2) .
O24G C24G Ru4A 135.7(19) .
Ru3A C24G Ru4A 83.7(6) .
O25G C25G Ru3A 175(3) .
O26G C26G Ru4A 165(5) .
C28G C27G C31G 108.4(11) .
C28G C27G Ru3A 78.8(10) .
C31G C27G Ru3A 64.9(15) .
C27G C28G C29G 108.1(11) .
C27G C28G Ru3A 67.9(10) .
C29G C28G Ru3A 71.7(10) .
C28G C29G C30G 107.5(10) .
C28G C29G Ru3A 75.1(10) .
C30G C29G Ru3A 65.9(13) .
C35G C30G C31G 120.5(10) .
C35G C30G C29G 131.6(14) .
C31G C30G C29G 107.7(10) .
C35G C30G Ru3A 121(2) .
C31G C30G Ru3A 67.6(16) .
C29G C30G Ru3A 79.5(14) .
C32G C31G C27G 131.6(15) .
C32G C31G C30G 119.8(10) .
C27G C31G C30G 108.2(10) .
C32G C31G Ru3A 117(2) .
C27G C31G Ru3A 79.3(16) .
C30G C31G Ru3A 75.6(16) .
C31G C32G C33G 118.9(11) .
C34G C33G C32G 119.4(12) .
C33G C34G C35G 119.4(11) .
C30G C35G C34G 120.0(10) .
C40G C36G C37G 108.8(10) .
C40G C36G Ru4A 73.2(12) .
C37G C36G Ru4A 76.3(8) .
C38G C37G C36G 106.7(10) .
C38G C37G Ru4A 76.4(8) .
C36G C37G Ru4A 66.5(8) .
C39G C38G C37G 109.2(10) .
C39G C38G Ru4A 71.3(11) .
C37G C38G Ru4A 68.3(8) .
C38G C39G C40G 107.2(9) .
C38G C39G C44G 133.8(12) .
C40G C39G C44G 119.0(9) .
C38G C39G Ru4A 74.1(11) .
C40G C39G Ru4A 66.4(12) .
C44G C39G Ru4A 123.7(16) .
C41G C40G C36G 132.0(13) .
C41G C40G C39G 119.6(10) .
C36G C40G C39G 108.1(10) .
C41G C40G Ru4A 123.8(18) .
C36G C40G Ru4A 69.2(12) .
C39G C40G Ru4A 77.4(12) .
C40G C41G C42G 120.2(10) .
C43G C42G C41G 119.5(11) .
C42G C43G C44G 120.4(11) .
C43G C44G C39G 119.5(10) .
C25H Ru3B C24H 84.9(15) .
C25H Ru3B C27H 99.5(14) .
C24H Ru3B C27H 130.9(9) .
C25H Ru3B C23H 87.6(18) .
C24H Ru3B C23H 89.4(7) .
C27H Ru3B C23H 139.3(9) .
C25H Ru3B C28H 116.4(14) .
C24H Ru3B C28H 156.7(11) .
C27H Ru3B C28H 41.0(6) .
C23H Ru3B C28H 100.2(10) .
C25H Ru3B C31H 119.9(13) .
C24H Ru3B C31H 97.8(9) .
C27H Ru3B C31H 38.1(6) .
C23H Ru3B C31H 151.9(14) .
C28H Ru3B C31H 64.2(7) .
C25H Ru3B C29H 152.6(13) .
C24H Ru3B C29H 122.5(12) .
C27H Ru3B C29H 63.3(6) .
C23H Ru3B C29H 92.9(13) .
C28H Ru3B C29H 36.6(6) .
C31H Ru3B C29H 60.4(6) .
C25H Ru3B C30H 155.2(13) .
C24H Ru3B C30H 95.5(11) .
C27H Ru3B C30H 61.8(7) .
C23H Ru3B C30H 117.2(14) .
C28H Ru3B C30H 61.2(7) .
C31H Ru3B C30H 35.4(4) .
C29H Ru3B C30H 35.2(5) .
C25H Ru3B Ru4B 90.5(12) .
C24H Ru3B Ru4B 45.2(5) .
C27H Ru3B Ru4B 169.1(6) .
C23H Ru3B Ru4B 44.8(5) .
C28H Ru3B Ru4B 136.7(7) .
C31H Ru3B Ru4B 132.0(5) .
C29H Ru3B Ru4B 108.9(6) .
C30H Ru3B Ru4B 107.3(6) .
C26H Ru4B C23H 85.1(18) .
C26H Ru4B C24H 93.5(16) .
C23H Ru4B C24H 90.5(7) .
C26H Ru4B C36H 99.1(13) .
C23H Ru4B C36H 121.9(8) .
C24H Ru4B C36H 146.0(8) .
C26H Ru4B C40H 108.0(13) .
C23H Ru4B C40H 154.4(11) .
C24H Ru4B C40H 110.0(8) .
C36H Ru4B C40H 36.0(5) .
C26H Ru4B C37H 122.9(14) .
C23H Ru4B C37H 94.9(11) .
C24H Ru4B C37H 143.5(12) .
C36H Ru4B C37H 35.7(5) .
C40H Ru4B C37H 59.5(6) .
C26H Ru4B C38H 157.2(14) .
C23H Ru4B C38H 100.9(14) .
C24H Ru4B C38H 108.3(11) .
C36H Ru4B C38H 59.0(5) .
C40H Ru4B C38H 58.8(6) .
C37H Ru4B C38H 35.3(5) .
C26H Ru4B C39H 141.2(12) .
C23H Ru4B C39H 133.3(14) .
C24H Ru4B C39H 92.0(10) .
C36H Ru4B C39H 59.1(6) .
C40H Ru4B C39H 35.2(4) .
C37H Ru4B C39H 58.8(6) .
C38H Ru4B C39H 35.0(5) .
C26H Ru4B Ru3B 95.0(12) .
C23H Ru4B Ru3B 46.5(5) .
C24H Ru4B Ru3B 44.6(5) .
C36H Ru4B Ru3B 160.9(6) .
C40H Ru4B Ru3B 147.7(5) .
C37H Ru4B Ru3B 125.2(6) .
C38H Ru4B Ru3B 105.1(5) .
C39H Ru4B Ru3B 115.2(6) .
O23H C23H Ru4B 132.0(18) .
O23H C23H Ru3B 136.1(19) .
Ru4B C23H Ru3B 88.7(6) .
O24H C24H Ru3B 138.1(15) .
O24H C24H Ru4B 129.1(15) .
Ru3B C24H Ru4B 90.2(6) .
O25H C25H Ru3B 156(4) .
O26H C26H Ru4B 177(3) .
C31H C27H C28H 107.9(10) .
C31H C27H Ru3B 79.5(14) .
C28H C27H Ru3B 71.8(10) .
C29H C28H C27H 107.9(11) .
C29H C28H Ru3B 81.8(10) .
C27H C28H Ru3B 67.1(10) .
C28H C29H C30H 108.1(10) .
C28H C29H Ru3B 61.6(9) .
C30H C29H Ru3B 75.0(14) .
C35H C30H C31H 119.1(10) .
C35H C30H C29H 133.4(13) .
C31H C30H C29H 107.4(10) .
C35H C30H Ru3B 131(2) .
C31H C30H Ru3B 65.8(14) .
C29H C30H Ru3B 69.8(13) .
C27H C31H C32H 130.5(13) .
C27H C31H C30H 108.7(10) .
C32H C31H C30H 120.8(10) .
C27H C31H Ru3B 62.4(13) .
C32H C31H Ru3B 127(2) .
C30H C31H Ru3B 78.8(16) .
C31H C32H C33H 120.8(10) .
C32H C33H C34H 118.0(10) .
C35H C34H C33H 120.4(11) .
C34H C35H C30H 120.2(10) .
C37H C36H C40H 107.9(10) .
C37H C36H Ru4B 73.1(9) .
C40H C36H Ru4B 72.2(13) .
C38H C37H C36H 107.7(11) .
C38H C37H Ru4B 73.4(9) .
C36H C37H Ru4B 71.1(9) .
C37H C38H C39H 108.6(10) .
C37H C38H Ru4B 71.3(9) .
C39H C38H Ru4B 73.3(14) .
C40H C39H C38H 107.3(10) .
C40H C39H C44H 119.3(9) .
C38H C39H C44H 133.4(13) .
C40H C39H Ru4B 69.7(15) .
C38H C39H Ru4B 71.7(13) .
C44H C39H Ru4B 122(2) .
C41H C40H C39H 123.7(9) .
C41H C40H C36H 127.8(13) .
C39H C40H C36H 108.5(10) .
C41H C40H Ru4B 119(2) .
C39H C40H Ru4B 75.1(15) .
C36H C40H Ru4B 71.8(13) .
C40H C41H C42H 115.4(9) .
C43H C42H C41H 122.4(9) .
C44H C43H C42H 117.2(9) .
C43H C44H C39H 122.0(9) .

loop_
_geom_bond_atom_site_label_1
_geom_bond_atom_site_label_2
_geom_bond_distance
_geom_bond_site_symmetry_2
Pd1 N1A 2.034(7) .
Pd1 N7A 2.039(7) .
Pd1 N1B 2.057(7) .
Pd1 N2B 2.062(7) .
Pd2 N37A 2.024(6) .
Pd2 N8A 2.041(7) .
Pd2 N4B 2.055(7) .
Pd2 N3B 2.075(7) .
Pd3 N38A 2.020(8) .
Pd3 N6B 2.031(7) .
Pd3 N3A 2.032(6) .
Pd3 N5B 2.052(8) .
Pd4 N9A 2.039(6) .
Pd4 N19A 2.049(7) .
Pd4 N8B 2.077(8) .
Pd4 N7B 2.079(8) .
Pd5 N20A 2.032(7) .
Pd5 N2A 2.042(6) .
Pd5 N9B 2.053(7) .
Pd5 N10B 2.060(8) .
Pd6 N11B 2.018(9) .
Pd6 N21A 2.037(7) .
Pd6 N15A 2.041(7) .
Pd6 N12B 2.071(9) .
Pd7 N43A 2.033(7) .
Pd7 N13A 2.034(6) .
Pd7 N14B 2.055(8) .
Pd7 N13B 2.058(7) .
Pd8 N14A 2.038(6) .
Pd8 N25A 2.044(7) .
Pd8 N15B 2.050(7) .
Pd8 N16B 2.057(7) .
Pd9 N31A 2.021(9) .
Pd9 N39A 2.032(7) .
Pd9 N21B 2.046(10) .
Pd9 N22B 2.062(10) .
Pd10 N26A 2.020(8) .
Pd10 N32A 2.032(9) .
Pd10 N17B 2.054(10) .
Pd10 N18B 2.067(11) .
Pd11 N44A 1.986(9) .
Pd11 N19B 2.030(19) .
Pd11 N33A 2.062(11) .
Pd11 N20B 2.074(11) .
Pd12 N45A 2.021(9) .
Pd12 N27A 2.031(7) .
Pd12 N23B 2.036(12) .
Pd12 N24B 2.082(11) .
C1A N1A 1.340(10) .
C1A C2A 1.413(11) .
C2A C3A 1.387(11) .
C3A C4A 1.368(11) .
C3A C16A 1.480(10) .
C4A C5A 1.376(11) .
C5A N1A 1.326(10) .
C6A N2A 1.339(9) .
C6A C7A 1.396(10) .
C7A C8A 1.385(10) .
C8A C9A 1.374(11) .
C8A C17A 1.499(10) .
C9A C10A 1.376(11) .
C10A N2A 1.356(10) .
C11A N3A 1.324(11) .
C11A C12A 1.435(12) .
C12A C13A 1.388(11) .
C13A C14A 1.381(12) .
C13A C18A 1.469(11) .
C14A C15A 1.398(12) .
C15A N3A 1.337(10) .
C16A N6A 1.318(9) .
C16A N4A 1.370(9) .
C17A N4A 1.304(9) .
C17A N5A 1.328(10) .
C18A N5A 1.348(10) .
C18A N6A 1.352(10) .
C19A N7A 1.348(11) .
C19A C20A 1.379(12) .
C20A C21A 1.370(12) .
C21A C22A 1.361(12) .
C21A C34A 1.483(11) .
C22A C23A 1.394(12) .
C23A N7A 1.314(10) .
C24A N8A 1.333(10) .
C24A C25A 1.407(12) .
C25A C26A 1.375(12) .
C26A C27A 1.390(12) .
C26A C35A 1.470(11) .
C27A C28A 1.394(12) .
C28A N8A 1.343(11) .
C29A N9A 1.315(11) .
C29A C30A 1.367(13) .
C30A C31A 1.371(12) .
C31A C32A 1.389(12) .
C31A C36A 1.464(12) .
C32A C33A 1.397(13) .
C33A N9A 1.315(11) .
C34A N12A 1.328(11) .
C34A N10A 1.337(10) .
C35A N11A 1.312(10) .
C35A N10A 1.362(11) .
C36A N11A 1.335(10) .
C36A N12A 1.359(11) .
C37A N37A 1.324(10) .
C37A C38A 1.370(12) .
C38A C39A 1.403(12) .
C39A C40A 1.392(11) .
C39A C52A 1.448(12) .
C40A C41A 1.378(11) .
C41A N37A 1.344(10) .
C42A C43A 1.366(13) .
C42A N38A 1.379(11) .
C43A C44A 1.415(13) .
C44A C53A 1.409(13) .
C44A C45A 1.445(13) .
C45A C46A 1.324(14) .
C46A N38A 1.350(11) .
C47A N15A 1.314(13) .
C47A C48A 1.415(14) .
C48A C49A 1.405(14) .
C49A C50A 1.390(14) .
C49A C54A 1.504(12) .
C50A C51A 1.359(12) .
C51A N15A 1.353(12) .
C52A N42A 1.352(11) .
C52A N40A 1.363(12) .
C53A N40A 1.319(11) .
C53A N41A 1.360(12) .
C54A N42A 1.300(11) .
C54A N41A 1.356(12) .
C55A N19A 1.323(10) .
C55A C56A 1.348(12) .
C56A C57A 1.388(12) .
C57A C58A 1.358(12) .
C57A C70A 1.512(11) .
C58A C59A 1.375(12) .
C59A N19A 1.321(11) .
C60A N20A 1.307(10) .
C60A C61A 1.373(12) .
C61A C62A 1.374(12) .
C62A C63A 1.364(12) .
C62A C71A 1.497(12) .
C63A C64A 1.373(12) .
C64A N20A 1.362(10) .
C65A N21A 1.335(12) .
C65A C66A 1.400(13) .
C66A C67A 1.389(13) .
C67A C68A 1.386(13) .
C67A C72A 1.523(12) .
C68A C69A 1.371(12) .
C69A N21A 1.333(12) .
C70A N24A 1.322(10) .
C70A N22A 1.344(10) .
C71A N23A 1.326(11) .
C71A N22A 1.337(11) .
C72A N24A 1.305(11) .
C72A N23A 1.336(11) .
C73A N13A 1.346(10) .
C73A C74A 1.385(12) .
C74A C75A 1.397(11) .
C75A C76A 1.393(12) .
C75A C88A 1.484(11) .
C76A C77A 1.370(11) .
C77A N13A 1.340(10) .
C78A N14A 1.352(10) .
C78A C79A 1.400(11) .
C79A C80A 1.377(11) .
C80A C81A 1.381(12) .
C80A C89A 1.497(11) .
C81A C82A 1.358(12) .
C82A N14A 1.317(11) .
C83A N39A 1.317(11) .
C83A C84A 1.377(12) .
C84A C85A 1.370(12) .
C85A C86A 1.355(12) .
C85A C90A 1.486(12) .
C86A C87A 1.415(13) .
C87A N39A 1.346(11) .
C88A N16A 1.321(10) .
C88A N18A 1.344(10) .
C89A N17A 1.315(10) .
C89A N16A 1.369(10) .
C90A N18A 1.337(11) .
C90A N17A 1.339(10) .
C91A N43A 1.345(10) .
C91A C92A 1.394(13) .
C92A C93A 1.368(13) .
C93A C94A 1.374(13) .
C93A C106 1.487(13) .
C94A C95A 1.384(13) .
C95A N43A 1.326(11) .
C96A C97A 1.372(17) .
C96A N44A 1.374(15) .
C97A C98A 1.350(16) .
C98A C99A 1.375(15) .
C98A C107 1.467(16) .
C99A C100 1.461(18) .
C100 N44A 1.302(16) .
C101 N45A 1.353(16) .
C101 C102 1.360(17) .
C102 C103 1.347(14) .
C103 C104 1.411(17) .
C103 C108 1.465(16) .
C104 C105 1.394(16) .
C105 N45A 1.308(13) .
C106 N46A 1.315(13) .
C106 N48A 1.333(13) .
C107 N47A 1.335(14) .
C107 N46A 1.355(13) .
C108 N47A 1.335(14) .
C108 N48A 1.372(14) .
C109 N25A 1.329(11) .
C109 C110 1.343(13) .
C110 C111 1.394(13) .
C111 C112 1.413(12) .
C111 C124 1.455(13) .
C112 C113 1.369(13) .
C113 N25A 1.375(12) .
C114 N26A 1.342(12) .
C114 C115 1.357(13) .
C115 C116 1.380(13) .
C116 C117 1.400(13) .
C116 C125 1.461(13) .
C117 C118 1.362(13) .
C118 N26A 1.359(11) .
C119 N27A 1.343(13) .
C119 C120 1.420(14) .
C120 C121 1.326(14) .
C121 C122 1.414(13) .
C121 C126 1.511(13) .
C122 C123 1.402(13) .
C123 N27A 1.297(12) .
C124 N30A 1.333(11) .
C124 N28A 1.353(12) .
C125 N29A 1.330(12) .
C125 N28A 1.342(12) .
C126 N30A 1.317(12) .
C126 N29A 1.333(12) .
C127 N31A 1.334(14) .
C127 C128 1.408(16) .
C128 C129 1.388(13) .
C129 C130 1.382(15) .
C129 C142 1.463(15) .
C130 C131 1.365(15) .
C131 N31A 1.335(12) .
C132 N33A 1.340(15) .
C132 C133 1.357(16) .
C133 C134 1.407(16) .
C134 C135 1.396(15) .
C134 C143 1.461(15) .
C135 C136 1.392(17) .
C136 N33A 1.293(15) .
C137 N32A 1.326(13) .
C137 C138 1.406(15) .
C138 C139 1.370(15) .
C139 C140 1.395(14) .
C139 C144 1.471(15) .
C140 C141 1.403(15) .
C141 N32A 1.341(13) .
C142 N36A 1.346(14) .
C142 N34A 1.373(14) .
C143 N36A 1.316(13) .
C143 N35A 1.355(13) .
C144 N35A 1.306(14) .
C144 N34A 1.375(14) .
C1BC N1B 1.441(17) .
C2BB N1B 1.420(16) .
C3BB C4BB 1.400(19) .
C3BB N1B 1.516(18) .
C4BB N2B 1.451(14) .
C5BB N2B 1.392(17) .
C6BB N2B 1.391(17) .
C7BA N4B 1.41(3) .
C8BA N4B 1.56(2) .
C9BA N4B 1.44(3) .
C9BA C10B 1.47(4) .
C10B N3B 1.39(3) .
C11B N3B 1.40(4) .
C12B N3B 1.52(2) .
C7C N4B 1.60(3) .
C8C N4B 1.30(4) .
C9C N4B 1.48(3) .
C9C C10C 1.65(4) .
C10C N3B 1.63(3) .
C11C N3B 1.47(3) .
C12C N3B 1.44(2) .
C13B N6B 1.488(11) .
C14B N6B 1.502(13) .
C15B N6B 1.483(12) .
C15B C16B 1.496(14) .
C16B N5B 1.522(13) .
C17B N5B 1.445(12) .
C18B N5B 1.468(13) .
C19B N7B 1.52(2) .
C20B N7B 1.41(2) .
C21B C22B 1.50(3) .
C21B N7B 1.58(2) .
C22B N8B 1.540(19) .
C23C N8B 1.48(2) .
C24B N8B 1.49(3) .
C19C N7B 1.39(3) .
C20C N7B 1.48(3) .
C21C C22C 1.48(4) .
C21C N7B 1.52(2) .
C22C N8B 1.54(3) .
C23B N8B 1.47(2) .
C24C N8B 1.42(3) .
C25B N9B 1.475(15) .
C26B N9B 1.522(15) .
C27B N9B 1.469(16) .
C27B C28B 1.54(2) .
C28B N10B 1.522(18) .
C29B N10B 1.436(18) .
C30B N10B 1.482(18) .
C25C N9B 1.46(4) .
C26C N9B 1.50(3) .
C27C C28C 1.61(6) .
C27C N9B 1.63(4) .
C28C N10B 1.42(4) .
C29C N10B 1.78(4) .
C30C N10B 1.56(4) .
C31B N11B 1.45(2) .
C32B N11B 1.91(3) .
C33B N11B 1.502(15) .
C33B C34B 1.524(19) .
C34B N12B 1.42(2) .
C35B N12B 1.42(2) .
C36B N12B 1.68(4) .
C31C N11B 1.36(2) .
C31C C32C 2.02(4) .
C32C N11B 1.30(3) .
C33C C34C 1.32(3) .
C33C N11B 1.59(3) .
C34C N12B 1.63(2) .
C35C N12B 1.79(3) .
C36C N12B 1.15(4) .
C37B N13B 1.432(13) .
C38B N13B 1.465(13) .
C39B C40B 1.280(17) .
C39B N13B 1.537(15) .
C40B N14B 1.471(15) .
C41B N14B 1.472(15) .
C42B N14B 1.486(16) .
C43B N15B 1.455(12) .
C44B N15B 1.489(12) .
C45B C46B 1.475(14) .
C45B N15B 1.496(12) .
C46B N16B 1.496(12) .
C47B N16B 1.461(14) .
C48B N16B 1.507(13) .
C49B N21B 1.46(2) .
C50B N21B 1.50(2) .
C51B C52B 1.41(2) .
C51B N21B 1.456(19) .
C52B N22B 1.519(18) .
C53B N22B 1.422(18) .
C54B N22B 1.466(16) .
C55B N18B 1.44(2) .
C56B N18B 1.383(17) .
C57B C58B 1.37(2) .
C57B N18B 1.481(18) .
C58B N17B 1.520(17) .
C59B N17B 1.457(17) .
C60B N17B 1.558(18) .
C61B N19B 1.49(3) .
C62B N19B 1.48(3) .
C63B N19B 1.35(4) .
C63B C64B 1.493(19) .
C64B N20B 1.441(17) .
C65B N20B 1.460(15) .
C66B N20B 1.434(15) .
C67B N23B 1.449(19) .
C68B N23B 1.64(3) .
C69B C70B 1.27(2) .
C69B N23B 1.53(2) .
C70B N24B 1.49(2) .
C71B N24B 1.42(2) .
C72B N24B 1.35(2) .
N1N O1N 1.121(16) .
N1N O3N 1.25(2) .
N1N O2N 1.308(17) .
N2N O5N 0.949(17) .
N2N O6N 1.30(2) .
N2N O4N 1.43(2) .
N4N O10N 1.20(5) .
N4N O11N 1.31(4) .
N4N O12N 1.39(5) .
O10N O12N 1.82(6) .
N5N O15N 1.01(3) .
N5N O14N 1.21(3) .
N5N O13N 1.36(3) .
O13N O14N 1.47(3) 2_766
O14N O13N 1.47(3) 2_766
N6N O18N 1.22(2) .
N6N O17N 1.25(2) .
N6N O16N 1.32(3) .
N12N O36N 1.39(7) .
N12N O35N 1.55(7) .
N12N O34N 1.77(7) .
N3N O7N 1.13(3) .
N3N O8N 1.42(4) .
N3N O9N 1.77(5) .
N8N O23N 1.06(4) .
N8N O22N 1.37(4) .
N8N O24N 1.50(4) .
N10N O28N 1.25(5) .
N10N O30N 1.31(6) .
N10N O29N 1.71(6) .
N11N O33N 1.277(19) .
N11N O32N 1.323(18) .
N11N O31N 1.324(18) .
O32N O33N 1.74(5) .
N6M O16M 1.19(3) .
N6M O18M 1.22(3) .
N6M O17M 1.253(19) .
N7M O21M 1.07(3) .
N7M O20M 1.18(3) .
N7M O19M 1.27(4) .
O19M O21M 1.71(4) .
N8M O24M 0.91(4) .
N8M O22M 0.92(3) .
N8M O23M 1.33(4) .
O22M O24M 1.14(4) .
Ru1B C3H 1.890(19) .
Ru1B C2H 1.946(15) .
Ru1B C1H 2.000(19) .
Ru1B C7H 2.263(17) .
Ru1B C6H 2.264(16) .
Ru1B C5H 2.316(17) .
Ru1B C8H 2.351(19) .
Ru1B C9H 2.367(19) .
Ru1B Ru2B 2.662(6) .
Ru2B C4H 1.860(16) .
Ru2B C1H 2.00(2) .
Ru2B C2H 2.095(15) .
Ru2B C15H 2.214(16) .
Ru2B C14H 2.273(17) .
Ru2B C16H 2.277(17) .
Ru2B C17H 2.344(18) .
Ru2B C18H 2.354(19) .
C1H O1H 1.195(18) .
C2H O2H 1.162(15) .
C3H O3H 1.179(19) .
C4H O4H 1.166(18) .
C5H C9H 1.396(17) .
C5H C6H 1.420(17) .
C6H C7H 1.421(17) .
C7H C8H 1.434(17) .
C8H C13H 1.417(16) .
C8H C9H 1.424(12) .
C9H C10H 1.407(16) .
C10H C11H 1.419(16) .
C11H C12H 1.426(16) .
C12H C13H 1.419(16) .
C14H C18H 1.416(17) .
C14H C15H 1.423(17) .
C15H C16H 1.428(17) .
C16H C17H 1.427(17) .
C17H C22H 1.414(16) .
C17H C18H 1.423(12) .
C18H C19H 1.421(16) .
C19H C20H 1.417(16) .
C20H C21H 1.407(16) .
C21H C22H 1.426(16) .
Ru1C C3I 1.866(16) .
Ru1C C1I 2.001(15) .
Ru1C C2I 2.036(17) .
Ru1C C6I 2.209(13) .
Ru1C C5I 2.234(15) .
Ru1C C7I 2.254(15) .
Ru1C C8I 2.312(16) .
Ru1C C9I 2.325(17) .
Ru1C Ru2C 2.827(3) .
Ru2C C4I 1.842(17) .
Ru2C C1I 1.996(15) .
Ru2C C2I 2.023(17) .
Ru2C C16I 2.252(16) .
Ru2C C15I 2.258(15) .
Ru2C C17I 2.302(18) .
Ru2C C14I 2.307(16) .
Ru2C C18I 2.339(17) .
C1I O1I 1.140(14) .
C2I O2I 1.215(16) .
C3I O3I 1.164(16) .
C4I O4I 1.176(17) .
C5I C6I 1.426(17) .
C5I C9I 1.440(16) .
C6I C7I 1.424(16) .
C7I C8I 1.421(16) .
C8I C9I 1.415(11) .
C8I C13I 1.428(15) .
C9I C10I 1.415(15) .
C10I C11I 1.419(16) .
C11I C12I 1.402(16) .
C12I C13I 1.434(15) .
C14I C18I 1.409(17) .
C14I C15I 1.416(17) .
C15I C16I 1.427(17) .
C16I C17I 1.425(16) .
C17I C22I 1.408(16) .
C17I C18I 1.422(12) .
C18I C19I 1.430(15) .
C19I C20I 1.380(16) .
C20I C21I 1.430(16) .
C21I C22I 1.434(16) .
Ru3A C25G 1.73(3) .
Ru3A C24G 1.983(17) .
Ru3A C23G 2.047(16) .
Ru3A C31G 2.19(3) .
Ru3A C30G 2.30(2) .
Ru3A C27G 2.38(3) .
Ru3A C29G 2.48(3) .
Ru3A C28G 2.52(2) .
Ru3A Ru4A 2.661(6) .
Ru4A C26G 1.82(5) .
Ru4A C23G 1.997(15) .
Ru4A C24G 2.005(17) .
Ru4A C36G 2.16(2) .
Ru4A C40G 2.21(2) .
Ru4A C37G 2.289(18) .
Ru4A C39G 2.36(2) .
Ru4A C38G 2.394(19) .
C23G O23G 1.156(15) .
C24G O24G 1.182(15) .
C25G O25G 1.24(4) .
C26G O26G 1.10(5) .
C27G C28G 1.409(17) .
C27G C31G 1.417(16) .
C28G C29G 1.430(16) .
C29G C30G 1.432(16) .
C30G C35G 1.391(15) .
C30G C31G 1.421(12) .
C31G C32G 1.410(15) .
C32G C33G 1.431(16) .
C33G C34G 1.412(16) .
C34G C35G 1.428(16) .
C36G C40G 1.409(15) .
C36G C37G 1.425(16) .
C37G C38G 1.422(16) .
C38G C39G 1.415(15) .
C39G C40G 1.426(11) .
C39G C44G 1.448(15) .
C40G C41G 1.384(14) .
C41G C42G 1.432(15) .
C42G C43G 1.387(15) .
C43G C44G 1.403(15) .
Ru3B C25H 1.85(4) .
Ru3B C24H 1.986(16) .
Ru3B C27H 2.01(3) .
Ru3B C23H 2.055(17) .
Ru3B C28H 2.08(2) .
Ru3B C31H 2.23(3) .
Ru3B C29H 2.33(3) .
Ru3B C30H 2.40(3) .
Ru3B Ru4B 2.830(3) .
Ru4B C26H 1.69(4) .
Ru4B C23H 1.994(17) .
Ru4B C24H 2.010(17) .
Ru4B C36H 2.30(2) .
Ru4B C40H 2.31(3) .
Ru4B C37H 2.33(2) .
Ru4B C38H 2.35(2) .
Ru4B C39H 2.37(3) .
C23H O23H 1.193(16) .
C24H O24H 1.173(15) .
C25H O25H 1.11(4) .
C26H O26H 1.23(4) .
C27H C31H 1.403(16) .
C27H C28H 1.434(17) .
C28H C29H 1.407(17) .
C29H C30H 1.434(16) .
C30H C35H 1.413(15) .
C30H C31H 1.419(12) .
C31H C32H 1.405(15) .
C32H C33H 1.422(16) .
C33H C34H 1.436(16) .
C34H C35H 1.413(16) .
C36H C37H 1.420(16) .
C36H C40H 1.423(16) .
C37H C38H 1.420(16) .
C38H C39H 1.424(15) .
C39H C40H 1.419(11) .
C39H C44H 1.425(11) .
C40H C41H 1.390(15) .
C41H C42H 1.487(14) .
C42H C43H 1.450(12) .
C43H C44H 1.401(12) .

loop_
_geom_torsion_atom_site_label_1
_geom_torsion_atom_site_label_2
_geom_torsion_atom_site_label_3
_geom_torsion_atom_site_label_4
_geom_torsion
_geom_torsion_site_symmetry_4
N1A C1A C2A C3A -1.8(14) .
C1A C2A C3A C4A 1.5(13) .
C1A C2A C3A C16A -179.5(8) .
C2A C3A C4A C5A -1.3(14) .
C16A C3A C4A C5A 179.8(8) .
C3A C4A C5A N1A 1.4(14) .
N2A C6A C7A C8A 3.0(12) .
C6A C7A C8A C9A -2.2(12) .
C6A C7A C8A C17A 175.9(7) .
C7A C8A C9A C10A 0.2(13) .
C17A C8A C9A C10A -177.9(8) .
C8A C9A C10A N2A 1.3(13) .
N3A C11A C12A C13A 2.4(15) .
C11A C12A C13A C14A -3.9(14) .
C11A C12A C13A C18A 177.8(9) .
C12A C13A C14A C15A 2.4(15) .
C18A C13A C14A C15A -179.3(9) .
C13A C14A C15A N3A 0.9(15) .
C4A C3A C16A N6A 174.2(8) .
C2A C3A C16A N6A -4.7(12) .
C4A C3A C16A N4A -4.3(12) .
C2A C3A C16A N4A 176.8(8) .
C9A C8A C17A N4A 172.7(8) .
C7A C8A C17A N4A -5.4(12) .
C9A C8A C17A N5A -4.9(12) .
C7A C8A C17A N5A 177.0(8) .
C14A C13A C18A N5A 178.2(9) .
C12A C13A C18A N5A -3.6(13) .
C14A C13A C18A N6A 3.1(14) .
C12A C13A C18A N6A -178.7(9) .
N7A C19A C20A C21A 0.2(15) .
C19A C20A C21A C22A 0.1(13) .
C19A C20A C21A C34A 175.8(8) .
C20A C21A C22A C23A 0.9(13) .
C34A C21A C22A C23A -174.7(8) .
C21A C22A C23A N7A -2.3(13) .
N8A C24A C25A C26A 1.2(14) .
C24A C25A C26A C27A -0.4(14) .
C24A C25A C26A C35A 176.0(8) .
C25A C26A C27A C28A -1.3(14) .
C35A C26A C27A C28A -177.8(8) .
C26A C27A C28A N8A 2.3(14) .
N9A C29A C30A C31A -1.3(15) .
C29A C30A C31A C32A -1.5(14) .
C29A C30A C31A C36A 173.7(9) .
C30A C31A C32A C33A 2.2(14) .
C36A C31A C32A C33A -173.1(9) .
C31A C32A C33A N9A -0.2(15) .
C22A C21A C34A N12A 179.5(8) .
C20A C21A C34A N12A 4.0(12) .
C22A C21A C34A N10A 3.8(12) .
C20A C21A C34A N10A -171.7(8) .
C25A C26A C35A N11A 180.0(8) .
C27A C26A C35A N11A -3.6(12) .
C25A C26A C35A N10A -3.8(12) .
C27A C26A C35A N10A 172.6(8) .
C30A C31A C36A N11A 1.8(13) .
C32A C31A C36A N11A 177.0(8) .
C30A C31A C36A N12A -177.7(8) .
C32A C31A C36A N12A -2.5(13) .
N37A C37A C38A C39A -1.7(16) .
C37A C38A C39A C40A 4.0(15) .
C37A C38A C39A C52A -178.1(10) .
C38A C39A C40A C41A -4.0(13) .
C52A C39A C40A C41A 178.1(8) .
C39A C40A C41A N37A 1.6(13) .
N38A C42A C43A C44A 0.4(14) .
C42A C43A C44A C53A -179.2(9) .
C42A C43A C44A C45A 0.9(14) .
C53A C44A C45A C46A 178.2(10) .
C43A C44A C45A C46A -1.9(15) .
C44A C45A C46A N38A 1.6(17) .
N15A C47A C48A C49A -7.1(16) .
C47A C48A C49A C50A 5.0(15) .
C47A C48A C49A C54A 178.1(9) .
C48A C49A C50A C51A -0.8(15) .
C54A C49A C50A C51A -173.9(9) .
C49A C50A C51A N15A -2.1(14) .
C40A C39A C52A N42A -179.0(8) .
C38A C39A C52A N42A 3.2(14) .
C40A C39A C52A N40A 0.5(14) .
C38A C39A C52A N40A -177.3(9) .
C43A C44A C53A N40A 1.7(15) .
C45A C44A C53A N40A -178.4(10) .
C43A C44A C53A N41A -177.0(9) .
C45A C44A C53A N41A 2.9(15) .
C50A C49A C54A N42A 1.3(14) .
C48A C49A C54A N42A -171.9(9) .
C50A C49A C54A N41A 178.7(9) .
C48A C49A C54A N41A 5.5(13) .
N19A C55A C56A C57A -2.2(16) .
C55A C56A C57A C58A 3.6(15) .
C55A C56A C57A C70A -176.9(9) .
C56A C57A C58A C59A -2.9(15) .
C70A C57A C58A C59A 177.6(9) .
C57A C58A C59A N19A 0.7(16) .
N20A C60A C61A C62A -1.4(15) .
C60A C61A C62A C63A 2.6(14) .
C60A C61A C62A C71A -176.2(9) .
C61A C62A C63A C64A -2.9(15) .
C71A C62A C63A C64A 175.9(9) .
C62A C63A C64A N20A 1.9(15) .
N21A C65A C66A C67A -3.7(15) .
C65A C66A C67A C68A 2.3(15) .
C65A C66A C67A C72A -179.3(9) .
C66A C67A C68A C69A 0.3(16) .
C72A C67A C68A C69A -178.0(9) .
C67A C68A C69A N21A -1.9(16) .
C58A C57A C70A N24A -3.1(14) .
C56A C57A C70A N24A 177.4(9) .
C58A C57A C70A N22A -179.2(9) .
C56A C57A C70A N22A 1.3(14) .
C63A C62A C71A N23A -179.0(9) .
C61A C62A C71A N23A -0.2(14) .
C63A C62A C71A N22A 1.5(14) .
C61A C62A C71A N22A -179.8(9) .
C68A C67A C72A N24A -178.4(9) .
C66A C67A C72A N24A 3.3(14) .
C68A C67A C72A N23A -2.2(14) .
C66A C67A C72A N23A 179.6(9) .
N13A C73A C74A C75A -0.9(13) .
C73A C74A C75A C76A 0.0(13) .
C73A C74A C75A C88A 176.4(8) .
C74A C75A C76A C77A 1.2(13) .
C88A C75A C76A C77A -175.1(8) .
C75A C76A C77A N13A -1.7(13) .
N14A C78A C79A C80A -0.2(14) .
C78A C79A C80A C81A -1.6(14) .
C78A C79A C80A C89A 177.9(8) .
C79A C80A C81A C82A 1.4(15) .
C89A C80A C81A C82A -178.1(9) .
C80A C81A C82A N14A 0.7(17) .
N39A C83A C84A C85A 3.9(16) .
C83A C84A C85A C86A -2.1(15) .
C83A C84A C85A C90A 178.5(9) .
C84A C85A C86A C87A 0.5(15) .
C90A C85A C86A C87A 179.9(9) .
C85A C86A C87A N39A -0.5(16) .
C76A C75A C88A N16A -7.1(12) .
C74A C75A C88A N16A 176.5(8) .
C76A C75A C88A N18A 171.1(8) .
C74A C75A C88A N18A -5.2(12) .
C79A C80A C89A N17A -177.7(9) .
C81A C80A C89A N17A 1.8(13) .
C79A C80A C89A N16A -0.9(13) .
C81A C80A C89A N16A 178.7(8) .
C86A C85A C90A N18A -2.3(12) .
C84A C85A C90A N18A 177.0(9) .
C86A C85A C90A N17A 174.5(9) .
C84A C85A C90A N17A -6.1(13) .
N43A C91A C92A C93A 0.8(16) .
C91A C92A C93A C94A -3.1(16) .
C91A C92A C93A C106 -179.4(10) .
C92A C93A C94A C95A 3.6(15) .
C106 C93A C94A C95A 179.9(9) .
C93A C94A C95A N43A -1.9(14) .
N44A C96A C97A C98A 1(2) .
C96A C97A C98A C99A 0.3(19) .
C96A C97A C98A C107 -176.9(11) .
C97A C98A C99A C100 -0.3(17) .
C107 C98A C99A C100 177.0(11) .
C98A C99A C100 N44A -0.9(19) .
N45A C101 C102 C103 -0.5(18) .
C101 C102 C103 C104 0.4(17) .
C101 C102 C103 C108 -179.3(11) .
C102 C103 C104 C105 0.1(18) .
C108 C103 C104 C105 179.8(11) .
C103 C104 C105 N45A -0.7(19) .
C92A C93A C106 N46A 174.7(10) .
C94A C93A C106 N46A -1.6(16) .
C92A C93A C106 N48A -3.0(15) .
C94A C93A C106 N48A -179.3(10) .
C97A C98A C107 N47A 175.3(11) .
C99A C98A C107 N47A -1.9(15) .
C97A C98A C107 N46A -2.9(16) .
C99A C98A C107 N46A 179.9(10) .
C102 C103 C108 N47A 4.5(17) .
C104 C103 C108 N47A -175.2(11) .
C102 C103 C108 N48A -180.0(11) .
C104 C103 C108 N48A 0.4(17) .
N25A C109 C110 C111 -4.1(17) .
C109 C110 C111 C112 2.8(16) .
C109 C110 C111 C124 -179.6(10) .
C110 C111 C112 C113 -1.2(14) .
C124 C111 C112 C113 -178.9(9) .
C111 C112 C113 N25A 0.9(15) .
N26A C114 C115 C116 -2.9(17) .
C114 C115 C116 C117 1.2(16) .
C114 C115 C116 C125 -178.1(10) .
C115 C116 C117 C118 0.2(16) .
C125 C116 C117 C118 179.5(10) .
C116 C117 C118 N26A -0.1(16) .
N27A C119 C120 C121 0.7(16) .
C119 C120 C121 C122 -0.3(15) .
C119 C120 C121 C126 175.9(9) .
C120 C121 C122 C123 -1.2(14) .
C126 C121 C122 C123 -177.5(8) .
C121 C122 C123 N27A 2.5(14) .
C110 C111 C124 N30A -174.2(9) .
C112 C111 C124 N30A 3.4(14) .
C110 C111 C124 N28A 2.8(14) .
C112 C111 C124 N28A -179.5(9) .
C115 C116 C125 N29A 5.0(15) .
C117 C116 C125 N29A -174.3(9) .
C115 C116 C125 N28A -174.3(9) .
C117 C116 C125 N28A 6.4(15) .
C120 C121 C126 N30A 7.3(14) .
C122 C121 C126 N30A -176.5(9) .
C120 C121 C126 N29A -171.6(9) .
C122 C121 C126 N29A 4.6(13) .
N31A C127 C128 C129 -2.0(17) .
C127 C128 C129 C130 1.9(15) .
C127 C128 C129 C142 -177.7(9) .
C128 C129 C130 C131 -1.7(17) .
C142 C129 C130 C131 178.0(10) .
C129 C130 C131 N31A 1.4(18) .
N33A C132 C133 C134 -4.5(17) .
C132 C133 C134 C135 0.7(15) .
C132 C133 C134 C143 173.0(9) .
C133 C134 C135 C136 3.5(15) .
C143 C134 C135 C136 -168.8(9) .
C134 C135 C136 N33A -4.8(17) .
N32A C137 C138 C139 -6.1(19) .
C137 C138 C139 C140 2.7(18) .
C137 C138 C139 C144 -176.8(11) .
C138 C139 C140 C141 0.4(16) .
C144 C139 C140 C141 179.9(10) .
C139 C140 C141 N32A -0.3(16) .
C130 C129 C142 N36A -176.9(10) .
C128 C129 C142 N36A 2.7(14) .
C130 C129 C142 N34A 4.7(15) .
C128 C129 C142 N34A -175.6(9) .
C135 C134 C143 N36A -2.2(14) .
C133 C134 C143 N36A -174.5(9) .
C135 C134 C143 N35A 177.8(9) .
C133 C134 C143 N35A 5.5(14) .
C138 C139 C144 N35A 175.4(11) .
C140 C139 C144 N35A -4.1(15) .
C138 C139 C144 N34A -4.6(16) .
C140 C139 C144 N34A 175.9(10) .
N1B C3BB C4BB N2B -35(2) .
N4B C9BA C10B N3B -1(5) .
N4B C9C C10C N3B 79(2) .
N6B C15B C16B N5B -54.4(11) .
N7B C21B C22B N8B 63(2) .
N7B C21C C22C N8B -52(3) .
N9B C27B C28B N10B -57.1(18) .
N9B C27C C28C N10B 55(4) .
N11B C33B C34B N12B -48(3) .
N11B C33C C34C N12B 77(2) .
N13B C39B C40B N14B 38.0(19) .
N15B C45B C46B N16B 51.9(11) .
N21B C51B C52B N22B -50(2) .
N18B C57B C58B N17B 54.1(19) .
N19B C63B C64B N20B -18(6) .
N23B C69B C70B N24B -39(3) .
C4A C5A N1A C1A -1.7(13) .
C4A C5A N1A Pd1 179.0(7) .
C2A C1A N1A C5A 1.9(13) .
C2A C1A N1A Pd1 -178.8(7) .
N7A Pd1 N1A C5A -85.7(7) .
N1B Pd1 N1A C5A 94.1(7) .
N2B Pd1 N1A C5A 33(15) .
N7A Pd1 N1A C1A 95.0(7) .
N1B Pd1 N1A C1A -85.1(7) .
N2B Pd1 N1A C1A -146(14) .
C7A C6A N2A C10A -1.6(12) .
C7A C6A N2A Pd5 -168.8(6) .
C9A C10A N2A C6A -0.6(12) .
C9A C10A N2A Pd5 166.4(6) .
N20A Pd5 N2A C6A 84.5(6) .
N9B Pd5 N2A C6A -97.8(6) .
N10B Pd5 N2A C6A -73(20) .
N20A Pd5 N2A C10A -82.4(6) .
N9B Pd5 N2A C10A 95.3(6) .
N10B Pd5 N2A C10A 120(19) .
C12A C11A N3A C15A 0.9(15) .
C12A C11A N3A Pd3 -170.5(8) .
C14A C15A N3A C11A -2.5(14) .
C14A C15A N3A Pd3 168.8(7) .
N38A Pd3 N3A C11A 86.3(7) .
N6B Pd3 N3A C11A 157(7) .
N5B Pd3 N3A C11A -93.2(7) .
N38A Pd3 N3A C15A -85.1(7) .
N6B Pd3 N3A C15A -15(8) .
N5B Pd3 N3A C15A 95.4(7) .
N5A C17A N4A C16A -1.5(12) .
C8A C17A N4A C16A -178.7(7) .
N6A C16A N4A C17A -0.4(12) .
C3A C16A N4A C17A 178.0(7) .
N4A C17A N5A C18A 2.7(13) .
C8A C17A N5A C18A 180.0(7) .
N6A C18A N5A C17A -2.2(12) .
C13A C18A N5A C17A -177.0(8) .
N4A C16A N6A C18A 0.7(13) .
C3A C16A N6A C18A -177.7(8) .
N5A C18A N6A C16A 0.7(13) .
C13A C18A N6A C16A 175.4(8) .
C22A C23A N7A C19A 2.6(13) .
C22A C23A N7A Pd1 176.3(6) .
C20A C19A N7A C23A -1.6(14) .
C20A C19A N7A Pd1 -175.4(7) .
N1A Pd1 N7A C23A -86.4(7) .
N1B Pd1 N7A C23A 107(26) .
N2B Pd1 N7A C23A 94.7(7) .
N1A Pd1 N7A C19A 87.3(7) .
N1B Pd1 N7A C19A -80(26) .
N2B Pd1 N7A C19A -91.6(7) .
C25A C24A N8A C28A -0.2(13) .
C25A C24A N8A Pd2 -173.0(7) .
C27A C28A N8A C24A -1.5(13) .
C27A C28A N8A Pd2 171.2(7) .
N37A Pd2 N8A C24A 87.2(7) .
N4B Pd2 N8A C24A -93.9(7) .
N3B Pd2 N8A C24A 5(46) .
N37A Pd2 N8A C28A -85.6(7) .
N4B Pd2 N8A C28A 93.3(7) .
N3B Pd2 N8A C28A -168(100) .
C30A C29A N9A C33A 3.3(14) .
C30A C29A N9A Pd4 -167.2(8) .
C32A C33A N9A C29A -2.5(14) .
C32A C33A N9A Pd4 168.0(8) .
N19A Pd4 N9A C29A 84.0(7) .
N8B Pd4 N9A C29A -101(40) .
N7B Pd4 N9A C29A -96.9(7) .
N19A Pd4 N9A C33A -86.2(7) .
N8B Pd4 N9A C33A 89(40) .
N7B Pd4 N9A C33A 93.0(7) .
N12A C34A N10A C35A 1.1(12) .
C21A C34A N10A C35A 176.4(7) .
N11A C35A N10A C34A -1.2(12) .
C26A C35A N10A C34A -177.1(7) .
N10A C35A N11A C36A -0.2(12) .
C26A C35A N11A C36A 175.6(7) .
N12A C36A N11A C35A 2.0(13) .
C31A C36A N11A C35A -177.4(8) .
N10A C34A N12A C36A 0.4(13) .
C21A C34A N12A C36A -174.8(7) .
N11A C36A N12A C34A -2.1(13) .
C31A C36A N12A C34A 177.3(8) .
C76A C77A N13A C73A 0.8(13) .
C76A C77A N13A Pd7 172.0(7) .
C74A C73A N13A C77A 0.5(13) .
C74A C73A N13A Pd7 -170.7(7) .
N43A Pd7 N13A C77A -86.1(7) .
N14B Pd7 N13A C77A 93.2(7) .
N13B Pd7 N13A C77A -28(21) .
N43A Pd7 N13A C73A 84.9(6) .
N14B Pd7 N13A C73A -95.7(7) .
N13B Pd7 N13A C73A 143(20) .
C81A C82A N14A C78A -2.5(15) .
C81A C82A N14A Pd8 171.1(8) .
C79A C78A N14A C82A 2.3(14) .
C79A C78A N14A Pd8 -171.1(7) .
N25A Pd8 N14A C82A -89.0(7) .
N15B Pd8 N14A C82A 89.6(7) .
N16B Pd8 N14A C82A -5(7) .
N25A Pd8 N14A C78A 84.4(7) .
N15B Pd8 N14A C78A -97.0(7) .
N16B Pd8 N14A C78A 168(7) .
C48A C47A N15A C51A 4.6(15) .
C48A C47A N15A Pd6 -164.6(9) .
C50A C51A N15A C47A 0.3(13) .
C50A C51A N15A Pd6 169.4(7) .
N11B Pd6 N15A C47A -26(5) .
N21A Pd6 N15A C47A 86.3(8) .
N12B Pd6 N15A C47A -89.8(8) .
N11B Pd6 N15A C51A 165(4) .
N21A Pd6 N15A C51A -82.6(7) .
N12B Pd6 N15A C51A 101.2(7) .
N18A C88A N16A C89A -0.1(12) .
C75A C88A N16A C89A 178.0(7) .
N17A C89A N16A C88A 0.9(12) .
C80A C89A N16A C88A -175.7(7) .
N16A C89A N17A C90A -0.6(13) .
C80A C89A N17A C90A 175.9(8) .
N18A C90A N17A C89A -0.4(13) .
C85A C90A N17A C89A -176.9(8) .
N17A C90A N18A C88A 1.1(13) .
C85A C90A N18A C88A 177.6(7) .
N16A C88A N18A C90A -0.8(12) .
C75A C88A N18A C90A -178.9(7) .
C58A C59A N19A C55A 0.8(15) .
C58A C59A N19A Pd4 177.0(8) .
C56A C55A N19A C59A 0.0(15) .
C56A C55A N19A Pd4 -176.3(8) .
N9A Pd4 N19A C59A -89.7(8) .
N8B Pd4 N19A C59A 90.3(8) .
N7B Pd4 N19A C59A -147(16) .
N9A Pd4 N19A C55A 86.4(8) .
N8B Pd4 N19A C55A -93.6(8) .
N7B Pd4 N19A C55A 29(17) .
C61A C60A N20A C64A 0.3(14) .
C61A C60A N20A Pd5 -173.4(7) .
C63A C64A N20A C60A -0.5(14) .
C63A C64A N20A Pd5 173.1(7) .
N2A Pd5 N20A C60A 88.6(7) .
N9B Pd5 N20A C60A 22(7) .
N10B Pd5 N20A C60A -91.8(7) .
N2A Pd5 N20A C64A -85.0(7) .
N9B Pd5 N20A C64A -151(6) .
N10B Pd5 N20A C64A 94.7(7) .
C68A C69A N21A C65A 0.7(14) .
C68A C69A N21A Pd6 172.3(8) .
C66A C65A N21A C69A 2.2(14) .
C66A C65A N21A Pd6 -169.2(7) .
N11B Pd6 N21A C69A 89.8(8) .
N15A Pd6 N21A C69A -86.4(7) .
N12B Pd6 N21A C69A -19(5) .
N11B Pd6 N21A C65A -98.8(8) .
N15A Pd6 N21A C65A 85.0(7) .
N12B Pd6 N21A C65A 153(4) .
N23A C71A N22A C70A 2.4(15) .
C62A C71A N22A C70A -178.1(9) .
N24A C70A N22A C71A -0.2(15) .
C57A C70A N22A C71A 175.5(8) .
N22A C71A N23A C72A -1.6(15) .
C62A C71A N23A C72A 178.8(9) .
N24A C72A N23A C71A -1.5(15) .
C67A C72A N23A C71A -177.4(8) .
N23A C72A N24A C70A 3.3(15) .
C67A C72A N24A C70A 179.1(8) .
N22A C70A N24A C72A -2.4(15) .
C57A C70A N24A C72A -178.0(8) .
C110 C109 N25A C113 3.7(15) .
C110 C109 N25A Pd8 -175.6(8) .
C112 C113 N25A C109 -2.1(15) .
C112 C113 N25A Pd8 177.2(8) .
N14A Pd8 N25A C109 90.3(7) .
N15B Pd8 N25A C109 -1(12) .
N16B Pd8 N25A C109 -87.1(7) .
N14A Pd8 N25A C113 -89.0(7) .
N15B Pd8 N25A C113 179(100) .
N16B Pd8 N25A C113 93.6(7) .
C115 C114 N26A C118 2.9(16) .
C115 C114 N26A Pd10 -173.8(8) .
C117 C118 N26A C114 -1.4(15) .
C117 C118 N26A Pd10 175.3(8) .
N32A Pd10 N26A C114 85.0(8) .
N17B Pd10 N26A C114 -94.7(8) .
N18B Pd10 N26A C114 -176(100) .
N32A Pd10 N26A C118 -91.7(8) .
N17B Pd10 N26A C118 88.7(8) .
N18B Pd10 N26A C118 8(26) .
C122 C123 N27A C119 -2.2(15) .
C122 C123 N27A Pd12 168.6(7) .
C120 C119 N27A C123 0.6(15) .
C120 C119 N27A Pd12 -170.3(7) .
N45A Pd12 N27A C123 -85.9(8) .
N23B Pd12 N27A C123 96.5(8) .
N24B Pd12 N27A C123 -9(61) .
N45A Pd12 N27A C119 85.1(8) .
N23B Pd12 N27A C119 -92.4(8) .
N24B Pd12 N27A C119 162(100) .
N29A C125 N28A C124 -0.1(14) .
C116 C125 N28A C124 179.1(9) .
N30A C124 N28A C125 -1.0(14) .
C111 C124 N28A C125 -177.9(8) .
N28A C125 N29A C126 0.6(14) .
C116 C125 N29A C126 -178.6(9) .
N30A C126 N29A C125 0.0(14) .
C121 C126 N29A C125 178.7(8) .
N29A C126 N30A C124 -1.0(14) .
C121 C126 N30A C124 -179.7(8) .
N28A C124 N30A C126 1.5(14) .
C111 C124 N30A C126 178.3(8) .
C128 C127 N31A C131 1.6(16) .
C128 C127 N31A Pd9 -175.4(8) .
C130 C131 N31A C127 -1.2(16) .
C130 C131 N31A Pd9 175.8(9) .
N39A Pd9 N31A C127 94.5(8) .
N21B Pd9 N31A C127 -84.8(9) .
N22B Pd9 N31A C127 13(9) .
N39A Pd9 N31A C131 -82.4(8) .
N21B Pd9 N31A C131 98.3(9) .
N22B Pd9 N31A C131 -164(9) .
C138 C137 N32A C141 6.2(17) .
C138 C137 N32A Pd10 -172.8(9) .
C140 C141 N32A C137 -3.0(16) .
C140 C141 N32A Pd10 176.0(8) .
N26A Pd10 N32A C137 85.5(9) .
N17B Pd10 N32A C137 100(18) .
N18B Pd10 N32A C137 -93.6(9) .
N26A Pd10 N32A C141 -93.5(8) .
N17B Pd10 N32A C141 -79(18) .
N18B Pd10 N32A C141 87.4(9) .
C135 C136 N33A C132 1.4(17) .
C135 C136 N33A Pd11 164.8(9) .
C133 C132 N33A C136 3.5(17) .
C133 C132 N33A Pd11 -160.2(9) .
N44A Pd11 N33A C136 -79.6(9) .
N19B Pd11 N33A C136 35(33) .
N20B Pd11 N33A C136 100.1(10) .
N44A Pd11 N33A C132 83.5(9) .
N19B Pd11 N33A C132 -162(32) .
N20B Pd11 N33A C132 -96.9(9) .
N36A C142 N34A C144 0.1(15) .
C129 C142 N34A C144 178.3(9) .
N35A C144 N34A C142 1.8(16) .
C139 C144 N34A C142 -178.2(9) .
N34A C144 N35A C143 -4.6(16) .
C139 C144 N35A C143 175.4(9) .
N36A C143 N35A C144 5.8(14) .
C134 C143 N35A C144 -174.2(9) .
N35A C143 N36A C142 -4.2(14) .
C134 C143 N36A C142 175.8(9) .
N34A C142 N36A C143 1.2(15) .
C129 C142 N36A C143 -177.0(9) .
C38A C37A N37A C41A -0.8(14) .
C38A C37A N37A Pd2 -179.7(8) .
C40A C41A N37A C37A 0.8(12) .
C40A C41A N37A Pd2 179.7(6) .
N8A Pd2 N37A C37A 94.4(7) .
N4B Pd2 N37A C37A -10(16) .
N3B Pd2 N37A C37A -86.0(7) .
N8A Pd2 N37A C41A -84.4(6) .
N4B Pd2 N37A C41A 171(43) .
N3B Pd2 N37A C41A 95.1(6) .
C45A C46A N38A C42A -0.2(15) .
C45A C46A N38A Pd3 177.4(9) .
C43A C42A N38A C46A -0.8(13) .
C43A C42A N38A Pd3 -178.5(7) .
N6B Pd3 N38A C46A 83.1(8) .
N3A Pd3 N38A C46A -99.2(8) .
N5B Pd3 N38A C46A -23(43) .
N6B Pd3 N38A C42A -99.4(7) .
N3A Pd3 N38A C42A 78.3(7) .
N5B Pd3 N38A C42A 155(54) .
C84A C83A N39A C87A -3.9(16) .
C84A C83A N39A Pd9 -177.5(8) .
C86A C87A N39A C83A 2.2(16) .
C86A C87A N39A Pd9 175.9(8) .
N31A Pd9 N39A C83A 91.0(8) .
N21B Pd9 N39A C83A 177(100) .
N22B Pd9 N39A C83A -91.5(8) .
N31A Pd9 N39A C87A -82.6(8) .
N21B Pd9 N39A C87A 3(38) .
N22B Pd9 N39A C87A 94.9(8) .
N41A C53A N40A C52A -1.7(14) .
C44A C53A N40A C52A 179.7(9) .
N42A C52A N40A C53A 0.5(14) .
C39A C52A N40A C53A -179.0(9) .
N42A C54A N41A C53A 0.8(15) .
C49A C54A N41A C53A -176.4(8) .
N40A C53A N41A C54A 1.2(14) .
C44A C53A N41A C54A 179.8(9) .
N41A C54A N42A C52A -1.9(14) .
C49A C54A N42A C52A 175.2(8) .
N40A C52A N42A C54A 1.2(14) .
C39A C52A N42A C54A -179.3(9) .
C94A C95A N43A C91A -0.4(13) .
C94A C95A N43A Pd7 174.9(7) .
C92A C91A N43A C95A 0.9(14) .
C92A C91A N43A Pd7 -174.6(8) .
N13A Pd7 N43A C95A -87.4(7) .
N14B Pd7 N43A C95A -149(24) .
N13B Pd7 N43A C95A 93.4(7) .
N13A Pd7 N43A C91A 88.1(7) .
N14B Pd7 N43A C91A 26(24) .
N13B Pd7 N43A C91A -91.2(7) .
C99A C100 N44A C96A 2.2(19) .
C99A C100 N44A Pd11 178.7(9) .
C97A C96A N44A C100 -2.2(18) .
C97A C96A N44A Pd11 -178.7(9) .
N19B Pd11 N44A C100 93.6(12) .
N33A Pd11 N44A C100 -87.3(10) .
N20B Pd11 N44A C100 104(19) .
N19B Pd11 N44A C96A -89.9(11) .
N33A Pd11 N44A C96A 89.2(9) .
N20B Pd11 N44A C96A -79(20) .
C104 C105 N45A C101 0.6(17) .
C104 C105 N45A Pd12 173.2(9) .
C102 C101 N45A C105 0.0(17) .
C102 C101 N45A Pd12 -172.1(8) .
N27A Pd12 N45A C105 -87.3(9) .
N23B Pd12 N45A C105 9(11) .
N24B Pd12 N45A C105 93.1(9) .
N27A Pd12 N45A C101 84.7(9) .
N23B Pd12 N45A C101 -179(100) .
N24B Pd12 N45A C101 -94.9(9) .
N48A C106 N46A C107 -1.4(16) .
C93A C106 N46A C107 -178.9(9) .
N47A C107 N46A C106 2.3(16) .
C98A C107 N46A C106 -179.6(9) .
N48A C108 N47A C107 2.0(16) .
C103 C108 N47A C107 177.3(10) .
N46A C107 N47A C108 -2.6(16) .
C98A C107 N47A C108 179.3(9) .
N46A C106 N48A C108 1.0(17) .
C93A C106 N48A C108 178.6(9) .
N47A C108 N48A C106 -1.3(17) .
C103 C108 N48A C106 -176.7(10) .
C4BB C3BB N1B C2BB 145.7(14) .
C4BB C3BB N1B C1BC -91.3(16) .
C4BB C3BB N1B Pd1 28.3(15) .
N1A Pd1 N1B C2BB 58.8(9) .
N7A Pd1 N1B C2BB -134(26) .
N2B Pd1 N1B C2BB -122.3(9) .
N1A Pd1 N1B C1BC -69.6(8) .
N7A Pd1 N1B C1BC 97(26) .
N2B Pd1 N1B C1BC 109.3(9) .
N1A Pd1 N1B C3BB 167.6(8) .
N7A Pd1 N1B C3BB -25(27) .
N2B Pd1 N1B C3BB -13.5(9) .
C3BB C4BB N2B C6BB -101.7(16) .
C3BB C4BB N2B C5BB 147.4(14) .
C3BB C4BB N2B Pd1 21.3(15) .
N1A Pd1 N2B C6BB 179(100) .
N7A Pd1 N2B C6BB -62.2(9) .
N1B Pd1 N2B C6BB 117.9(9) .
N1A Pd1 N2B C5BB -66(15) .
N7A Pd1 N2B C5BB 52.3(9) .
N1B Pd1 N2B C5BB -127.5(9) .
N1A Pd1 N2B C4BB 59(15) .
N7A Pd1 N2B C4BB 177.4(7) .
N1B Pd1 N2B C4BB -2.4(7) .
C9BA C10B N3B C11B -123(4) .
C9BA C10B N3B C12C 107(4) .
C9BA C10B N3B C11C -131(3) .
C9BA C10B N3B C12B 118(3) .
C9BA C10B N3B C10C -86(5) .
C9BA C10B N3B Pd2 -1(4) .
C9C C10C N3B C10B 44(4) .
C9C C10C N3B C11B -171(2) .
C9C C10C N3B C12C 58(2) .
C9C C10C N3B C11C -173.8(17) .
C9C C10C N3B C12B 73(2) .
C9C C10C N3B Pd2 -56.4(16) .
N37A Pd2 N3B C10B -179.3(15) .
N8A Pd2 N3B C10B -97(45) .
N4B Pd2 N3B C10B 1.9(15) .
N37A Pd2 N3B C11B -60.2(18) .
N8A Pd2 N3B C11B 22(46) .
N4B Pd2 N3B C11B 120.9(18) .
N37A Pd2 N3B C12C 92.2(14) .
N8A Pd2 N3B C12C 174(100) .
N4B Pd2 N3B C12C -86.6(14) .
N37A Pd2 N3B C11C -42.9(14) .
N8A Pd2 N3B C11C 39(46) .
N4B Pd2 N3B C11C 138.2(14) .
N37A Pd2 N3B C12B 64.4(12) .
N8A Pd2 N3B C12B 146(52) .
N4B Pd2 N3B C12B -114.5(13) .
N37A Pd2 N3B C10C -155.8(11) .
N8A Pd2 N3B C10C -74(46) .
N4B Pd2 N3B C10C 25.3(11) .
C10B C9BA N4B C8C 136(3) .
C10B C9BA N4B C7BA -138(2) .
C10B C9BA N4B C9C -64(4) .
C10B C9BA N4B C8BA 115(3) .
C10B C9BA N4B C7C -116(2) .
C10B C9BA N4B Pd2 3(3) .
C10C C9C N4B C8C 86(3) .
C10C C9C N4B C7BA 176.5(19) .
C10C C9C N4B C9BA 61(4) .
C10C C9C N4B C8BA 59(2) .
C10C C9C N4B C7C -168(2) .
C10C C9C N4B Pd2 -59(2) .
N37A Pd2 N4B C8C 153(15) .
N8A Pd2 N4B C8C 48(2) .
N3B Pd2 N4B C8C -131(2) .
N37A Pd2 N4B C7BA 63(16) .
N8A Pd2 N4B C7BA -41.0(16) .
N3B Pd2 N4B C7BA 139.4(16) .
N37A Pd2 N4B C9BA -79(15) .
N8A Pd2 N4B C9BA 176.8(14) .
N3B Pd2 N4B C9BA -2.7(14) .
N37A Pd2 N4B C9C -58(16) .
N8A Pd2 N4B C9C -162.3(14) .
N3B Pd2 N4B C9C 18.2(14) .
N37A Pd2 N4B C8BA 176(100) .
N8A Pd2 N4B C8BA 71.8(10) .
N3B Pd2 N4B C8BA -107.7(10) .
N37A Pd2 N4B C7C 42(16) .
N8A Pd2 N4B C7C -62.1(13) .
N3B Pd2 N4B C7C 118.3(13) .
C15B C16B N5B C17B -83.8(10) .
C15B C16B N5B C18B 158.8(9) .
C15B C16B N5B Pd3 35.9(9) .
N38A Pd3 N5B C17B -143(53) .
N6B Pd3 N5B C17B 111.7(6) .
N3A Pd3 N5B C17B -66.0(6) .
N38A Pd3 N5B C18B -24(43) .
N6B Pd3 N5B C18B -129.3(7) .
N3A Pd3 N5B C18B 53.0(7) .
N38A Pd3 N5B C16B 96(42) .
N6B Pd3 N5B C16B -9.9(6) .
N3A Pd3 N5B C16B 172.4(6) .
C16B C15B N6B C13B -78.3(10) .
C16B C15B N6B C14B 166.2(9) .
C16B C15B N6B Pd3 43.6(9) .
N38A Pd3 N6B C15B 162.6(6) .
N3A Pd3 N6B C15B 92(7) .
N5B Pd3 N6B C15B -17.9(6) .
N38A Pd3 N6B C13B -76.7(6) .
N3A Pd3 N6B C13B -147(7) .
N5B Pd3 N6B C13B 102.8(6) .
N38A Pd3 N6B C14B 44.5(7) .
N3A Pd3 N6B C14B -26(7) .
N5B Pd3 N6B C14B -135.9(7) .
C22C C21C N7B C19C 157(3) .
C22C C21C N7B C20B -101(3) .
C22C C21C N7B C20C -80(3) .
C22C C21C N7B C19B 142(3) .
C22C C21C N7B C21B -54(3) .
C22C C21C N7B Pd4 36(3) .
C22B C21B N7B C19C 90(3) .
C22B C21B N7B C20B -169.7(19) .
C22B C21B N7B C20C -154(2) .
C22B C21B N7B C19B 67(2) .
C22B C21B N7B C21C 49(3) .
C22B C21B N7B Pd4 -47.9(17) .
N9A Pd4 N7B C19C 52.6(17) .
N19A Pd4 N7B C19C 110(17) .
N8B Pd4 N7B C19C -127.4(17) .
N9A Pd4 N7B C20B -47.9(13) .
N19A Pd4 N7B C20B 9(17) .
N8B Pd4 N7B C20B 132.1(13) .
N9A Pd4 N7B C20C -68.5(16) .
N19A Pd4 N7B C20C -11(17) .
N8B Pd4 N7B C20C 111.5(16) .
N9A Pd4 N7B C19B 78.5(11) .
N19A Pd4 N7B C19B 136(16) .
N8B Pd4 N7B C19B -101.5(11) .
N9A Pd4 N7B C21C 170.4(13) .
N19A Pd4 N7B C21C -132(16) .
N8B Pd4 N7B C21C -9.7(13) .
N9A Pd4 N7B C21B -161.2(10) .
N19A Pd4 N7B C21B -104(16) .
N8B Pd4 N7B C21B 18.7(10) .
C21B C22B N8B C24C -153(2) .
C21B C22B N8B C23B 85(2) .
C21B C22B N8B C23C 72(2) .
C21B C22B N8B C24B -167.3(19) .
C21B C22B N8B C22C 52(3) .
C21B C22B N8B Pd4 -44.8(18) .
C21C C22C N8B C24C -80(3) .
C21C C22C N8B C23B 154(2) .
C21C C22C N8B C23C 147(3) .
C21C C22C N8B C24B -101(3) .
C21C C22C N8B C22B -52(3) .
C21C C22C N8B Pd4 39(3) .
N9A Pd4 N8B C24C 113(40) .
N19A Pd4 N8B C24C -71.7(15) .
N7B Pd4 N8B C24C 109.2(15) .
N9A Pd4 N8B C23B -122(40) .
N19A Pd4 N8B C23B 53.3(13) .
N7B Pd4 N8B C23B -125.8(13) .
N9A Pd4 N8B C23C -98(40) .
N19A Pd4 N8B C23C 76.9(13) .
N7B Pd4 N8B C23C -102.2(13) .
N9A Pd4 N8B C24B 133(40) .
N19A Pd4 N8B C24B -51.6(13) .
N7B Pd4 N8B C24B 129.3(13) .
N9A Pd4 N8B C22B 17(40) .
N19A Pd4 N8B C22B -168.0(10) .
N7B Pd4 N8B C22B 12.9(10) .
N9A Pd4 N8B C22C -12(40) .
N19A Pd4 N8B C22C 163.7(14) .
N7B Pd4 N8B C22C -15.4(14) .
C28B C27B N9B C25C -103(3) .
C28B C27B N9B C25B -80.3(15) .
C28B C27B N9B C26C 148.9(19) .
C28B C27B N9B C26B 166.2(13) .
C28B C27B N9B C27C -36(4) .
C28B C27B N9B Pd5 41.1(15) .
C28C C27C N9B C25C -163(4) .
C28C C27C N9B C27B 70(4) .
C28C C27C N9B C25B -151(4) .
C28C C27C N9B C26C 75(4) .
C28C C27C N9B C26B 99(4) .
C28C C27C N9B Pd5 -40(4) .
N20A Pd5 N9B C25C 20(7) .
N2A Pd5 N9B C25C -46(2) .
N10B Pd5 N9B C25C 134(2) .
N20A Pd5 N9B C27B -129(6) .
N2A Pd5 N9B C27B 164.5(9) .
N10B Pd5 N9B C27B -15.1(9) .
N20A Pd5 N9B C25B -9(7) .
N2A Pd5 N9B C25B -75.3(8) .
N10B Pd5 N9B C25B 105.1(8) .
N20A Pd5 N9B C26C 142(6) .
N2A Pd5 N9B C26C 75.8(16) .
N10B Pd5 N9B C26C -103.8(16) .
N20A Pd5 N9B C26B 109(6) .
N2A Pd5 N9B C26B 42.9(9) .
N10B Pd5 N9B C26B -136.7(9) .
N20A Pd5 N9B C27C -103(7) .
N2A Pd5 N9B C27C -169.6(18) .
N10B Pd5 N9B C27C 10.8(18) .
C27C C28C N10B C29B -150(3) .
C27C C28C N10B C30B 96(3) .
C27C C28C N10B C28B 35(3) .
C27C C28C N10B C30C 116(3) .
C27C C28C N10B C29C -154(3) .
C27C C28C N10B Pd5 -44(4) .
C27B C28B N10B C28C -71(3) .
C27B C28B N10B C29B -76.7(16) .
C27B C28B N10B C30B 159.0(14) .
C27B C28B N10B C30C 171.4(18) .
C27B C28B N10B C29C -84(2) .
C27B C28B N10B Pd5 42.7(14) .
N20A Pd5 N10B C28C -161(2) .
N2A Pd5 N10B C28C -3(20) .
N9B Pd5 N10B C28C 22(2) .
N20A Pd5 N10B C29B -77.3(10) .
N2A Pd5 N10B C29B 80(20) .
N9B Pd5 N10B C29B 105.0(10) .
N20A Pd5 N10B C30B 57.4(11) .
N2A Pd5 N10B C30B -145(19) .
N9B Pd5 N10B C30B -120.3(11) .
N20A Pd5 N10B C28B 162.6(8) .
N2A Pd5 N10B C28B -40(20) .
N9B Pd5 N10B C28B -15.1(8) .
N20A Pd5 N10B C30C 37.8(18) .
N2A Pd5 N10B C30C -165(34) .
N9B Pd5 N10B C30C -140.0(18) .
N20A Pd5 N10B C29C -52.5(13) .
N2A Pd5 N10B C29C 105(19) .
N9B Pd5 N10B C29C 129.8(13) .
C31C C32C N11B C31B 3.6(19) .
C31C C32C N11B C33B 124.7(16) .
C31C C32C N11B C33C 111(2) .
C31C C32C N11B C32B -57(7) .
C31C C32C N11B Pd6 -127.2(14) .
C32C C31C N11B C31B -171(5) .
C32C C31C N11B C33B -106(2) .
C32C C31C N11B C33C -133.5(18) .
C32C C31C N11B C32B 11.8(16) .
C32C C31C N11B Pd6 119.1(18) .
C34B C33B N11B C32C 151(2) .
C34B C33B N11B C31C -103(3) .
C34B C33B N11B C31B -82(3) .
C34B C33B N11B C33C -47(2) .
C34B C33B N11B C32B 150.6(19) .
C34B C33B N11B Pd6 39(2) .
C34C C33C N11B C32C 64(3) .
C34C C33C N11B C31C 175(2) .
C34C C33C N11B C31B -172(2) .
C34C C33C N11B C33B 39.8(19) .
C34C C33C N11B C32B 69(3) .
C34C C33C N11B Pd6 -61(2) .
N21A Pd6 N11B C32C 64.9(14) .
N15A Pd6 N11B C32C 177(39) .
N12B Pd6 N11B C32C -119.1(15) .
N21A Pd6 N11B C31C -48.7(17) .
N15A Pd6 N11B C31C 63(5) .
N12B Pd6 N11B C31C 127.3(17) .
N21A Pd6 N11B C31B -70.5(14) .
N15A Pd6 N11B C31B 41(5) .
N12B Pd6 N11B C31B 105.5(15) .
N21A Pd6 N11B C33B 169.1(12) .
N15A Pd6 N11B C33B -79(5) .
N12B Pd6 N11B C33B -14.9(12) .
N21A Pd6 N11B C33C -156.7(12) .
N15A Pd6 N11B C33C -45(5) .
N12B Pd6 N11B C33C 19.3(12) .
N21A Pd6 N11B C32B 51.2(11) .
N15A Pd6 N11B C32B 163(4) .
N12B Pd6 N11B C32B -132.8(11) .
C33B C34B N12B C36C 156(3) .
C33B C34B N12B C35B -113(2) .
C33B C34B N12B C34C -37(2) .
C33B C34B N12B C36B 144(2) .
C33B C34B N12B C35C -78(2) .
C33B C34B N12B Pd6 31(3) .
C33C C34C N12B C36C 79(3) .
C33C C34C N12B C34B 65(3) .
C33C C34C N12B C35B -177.8(19) .
C33C C34C N12B C36B 66(2) .
C33C C34C N12B C35C -155(2) .
C33C C34C N12B Pd6 -53.3(19) .
N11B Pd6 N12B C36C -115(2) .
N21A Pd6 N12B C36C -6(6) .
N15A Pd6 N12B C36C 61(2) .
N11B Pd6 N12B C34B -9.9(17) .
N21A Pd6 N12B C34B 99(5) .
N15A Pd6 N12B C34B 166.4(16) .
N11B Pd6 N12B C35B 137.3(15) .
N21A Pd6 N12B C35B -114(4) .
N15A Pd6 N12B C35B -46.3(14) .
N11B Pd6 N12B C34C 14.5(10) .
N21A Pd6 N12B C34C 123(4) .
N15A Pd6 N12B C34C -169.1(10) .
N11B Pd6 N12B C36B -110.5(13) .
N21A Pd6 N12B C36B -2(5) .
N15A Pd6 N12B C36B 65.9(13) .
N11B Pd6 N12B C35C 100.5(11) .
N21A Pd6 N12B C35C -151(4) .
N15A Pd6 N12B C35C -83.2(10) .
C40B C39B N13B C37B -147.9(13) .
C40B C39B N13B C38B 92.8(14) .
C40B C39B N13B Pd7 -25.8(14) .
N43A Pd7 N13B C37B -55.7(7) .
N13A Pd7 N13B C37B -114(20) .
N14B Pd7 N13B C37B 125.0(7) .
N43A Pd7 N13B C38B 71.7(7) .
N13A Pd7 N13B C38B 13(21) .
N14B Pd7 N13B C38B -107.7(7) .
N43A Pd7 N13B C39B -173.5(7) .
N13A Pd7 N13B C39B 128(20) .
N14B Pd7 N13B C39B 7.2(7) .
C39B C40B N14B C41B -151.4(13) .
C39B C40B N14B C42B 88.5(15) .
C39B C40B N14B Pd7 -27.9(15) .
N43A Pd7 N14B C40B -109(24) .
N13A Pd7 N14B C40B -170.8(7) .
N13B Pd7 N14B C40B 8.4(7) .
N43A Pd7 N14B C41B 14(24) .
N13A Pd7 N14B C41B -47.7(8) .
N13B Pd7 N14B C41B 131.6(8) .
N43A Pd7 N14B C42B 134(24) .
N13A Pd7 N14B C42B 72.4(8) .
N13B Pd7 N14B C42B -108.4(8) .
C46B C45B N15B C43B -159.3(9) .
C46B C45B N15B C44B 80.9(10) .
C46B C45B N15B Pd8 -35.2(10) .
N14A Pd8 N15B C43B -46.6(6) .
N25A Pd8 N15B C43B 45(11) .
N16B Pd8 N15B C43B 130.8(6) .
N14A Pd8 N15B C44B 76.0(6) .
N25A Pd8 N15B C44B 168(34) .
N16B Pd8 N15B C44B -106.6(6) .
N14A Pd8 N15B C45B -167.6(6) .
N25A Pd8 N15B C45B -76(11) .
N16B Pd8 N15B C45B 9.7(6) .
C45B C46B N16B C47B -164.9(9) .
C45B C46B N16B C48B 76.2(10) .
C45B C46B N16B Pd8 -40.2(9) .
N14A Pd8 N16B C47B -128(7) .
N25A Pd8 N16B C47B -44.8(7) .
N15B Pd8 N16B C47B 136.6(7) .
N14A Pd8 N16B C46B 111(7) .
N25A Pd8 N16B C46B -165.3(6) .
N15B Pd8 N16B C46B 16.1(6) .
N14A Pd8 N16B C48B -6(7) .
N25A Pd8 N16B C48B 77.9(7) .
N15B Pd8 N16B C48B -100.7(7) .
C57B C58B N17B C59B -157.4(14) .
C57B C58B N17B C60B 80.4(16) .
C57B C58B N17B Pd10 -33.0(15) .
N26A Pd10 N17B C59B -47.9(9) .
N32A Pd10 N17B C59B -63(18) .
N18B Pd10 N17B C59B 131.2(10) .
N26A Pd10 N17B C58B -172.8(8) .
N32A Pd10 N17B C58B 172(100) .
N18B Pd10 N17B C58B 6.3(9) .
N26A Pd10 N17B C60B 76.5(9) .
N32A Pd10 N17B C60B 62(18) .
N18B Pd10 N17B C60B -104.4(9) .
C58B C57B N18B C56B 77.8(18) .
C58B C57B N18B C55B -163.1(16) .
C58B C57B N18B Pd10 -43.2(16) .
N26A Pd10 N18B C56B -21(26) .
N32A Pd10 N18B C56B 77.8(10) .
N17B Pd10 N18B C56B -102.5(10) .
N26A Pd10 N18B C55B -146(25) .
N32A Pd10 N18B C55B -46.3(12) .
N17B Pd10 N18B C55B 133.4(12) .
N26A Pd10 N18B C57B 99(26) .
N32A Pd10 N18B C57B -161.9(10) .
N17B Pd10 N18B C57B 17.7(10) .
C64B C63B N19B C62B 141(4) .
C64B C63B N19B C61B -101(5) .
C64B C63B N19B Pd11 21(5) .
N44A Pd11 N19B C63B 166(3) .
N33A Pd11 N19B C63B 51(33) .
N20B Pd11 N19B C63B -14(3) .
N44A Pd11 N19B C62B 61.6(19) .
N33A Pd11 N19B C62B -53(33) .
N20B Pd11 N19B C62B -118.1(19) .
N44A Pd11 N19B C61B -63.3(18) .
N33A Pd11 N19B C61B -178(100) .
N20B Pd11 N19B C61B 117.0(19) .
C63B C64B N20B C66B -111(3) .
C63B C64B N20B C65B 130(3) .
C63B C64B N20B Pd11 5(4) .
N44A Pd11 N20B C66B 110(19) .
N19B Pd11 N20B C66B 120.1(15) .
N33A Pd11 N20B C66B -58.9(13) .
N44A Pd11 N20B C64B -6(20) .
N19B Pd11 N20B C64B 4.6(18) .
N33A Pd11 N20B C64B -174.4(17) .
N44A Pd11 N20B C65B -136(19) .
N19B Pd11 N20B C65B -125.6(15) .
N33A Pd11 N20B C65B 55.3(14) .
C52B C51B N21B C49B -85.2(18) .
C52B C51B N21B C50B 163.3(15) .
C52B C51B N21B Pd9 34.3(17) .
N31A Pd9 N21B C51B 166.2(10) .
N39A Pd9 N21B C51B 81(37) .
N22B Pd9 N21B C51B -11.3(10) .
N31A Pd9 N21B C49B -76.7(11) .
N39A Pd9 N21B C49B -162(58) .
N22B Pd9 N21B C49B 105.8(11) .
N31A Pd9 N21B C50B 42.3(11) .
N39A Pd9 N21B C50B -43(38) .
N22B Pd9 N21B C50B -135.2(11) .
C51B C52B N22B C53B -80.6(18) .
C51B C52B N22B C54B 157.8(14) .
C51B C52B N22B Pd9 36.3(16) .
N31A Pd9 N22B C53B 7(9) .
N39A Pd9 N22B C53B -74.3(10) .
N21B Pd9 N22B C53B 105.0(10) .
N31A Pd9 N22B C54B 132(9) .
N39A Pd9 N22B C54B 50.9(9) .
N21B Pd9 N22B C54B -129.8(9) .
N31A Pd9 N22B C52B -110(9) .
N39A Pd9 N22B C52B 169.1(8) .
N21B Pd9 N22B C52B -11.6(9) .
C70B C69B N23B C67B -96(2) .
C70B C69B N23B C68B 149(2) .
C70B C69B N23B Pd12 29(2) .
N45A Pd12 N23B C67B -164(10) .
N27A Pd12 N23B C67B -67.4(12) .
N24B Pd12 N23B C67B 112.2(12) .
N45A Pd12 N23B C69B 73(11) .
N27A Pd12 N23B C69B 169.6(12) .
N24B Pd12 N23B C69B -10.8(12) .
N45A Pd12 N23B C68B -44(11) .
N27A Pd12 N23B C68B 52.3(11) .
N24B Pd12 N23B C68B -128.1(12) .
C69B C70B N24B C72B 150(2) .
C69B C70B N24B C71B -85(2) .
C69B C70B N24B Pd12 27(2) .
N45A Pd12 N24B C72B 53.9(13) .
N27A Pd12 N24B C72B -23(62) .
N23B Pd12 N24B C72B -128.5(13) .
N45A Pd12 N24B C71B -76.2(13) .
N27A Pd12 N24B C71B -153(86) .
N23B Pd12 N24B C71B 101.4(13) .
N45A Pd12 N24B C70B 177.1(10) .
N27A Pd12 N24B C70B 100(61) .
N23B Pd12 N24B C70B -5.4(11) .
O11N N4N O10N O12N -145(5) .
O11N N4N O12N O10N 137(6) .
O15N N5N O13N O14N 173(3) 2_766
O14N N5N O13N O14N 2(5) 2_766
O15N N5N O14N O13N -172(3) 2_766
O13N N5N O14N O13N -2(4) 2_766
O31N N11N O32N O33N 166(31) .
O31N N11N O33N O32N -177(7) .
O20M N7M O19M O21M -162(6) .
O20M N7M O21M O19M 170(3) .
O23M N8M O22M O24M 162(7) .
O23M N8M O24M O22M -165(6) .
C3H Ru1B Ru2B C4H 10.5(19) .
C2H Ru1B Ru2B C4H -71.8(11) .
C1H Ru1B Ru2B C4H 78.5(14) .
C7H Ru1B Ru2B C4H -141(3) .
C6H Ru1B Ru2B C4H -129.2(17) .
C5H Ru1B Ru2B C4H -159.3(16) .
C8H Ru1B Ru2B C4H 151(2) .
C9H Ru1B Ru2B C4H 166.4(16) .
C3H Ru1B Ru2B C1H -68(2) .
C2H Ru1B Ru2B C1H -150.3(18) .
C7H Ru1B Ru2B C1H 141(3) .
C6H Ru1B Ru2B C1H 152(2) .
C5H Ru1B Ru2B C1H 122(2) .
C8H Ru1B Ru2B C1H 73(2) .
C9H Ru1B Ru2B C1H 88(2) .
C3H Ru1B Ru2B C2H 82.3(18) .
C1H Ru1B Ru2B C2H 150.3(18) .
C7H Ru1B Ru2B C2H -69(3) .
C6H Ru1B Ru2B C2H -57.4(15) .
C5H Ru1B Ru2B C2H -87.5(15) .
C8H Ru1B Ru2B C2H -136.7(19) .
C9H Ru1B Ru2B C2H -121.8(14) .
C3H Ru1B Ru2B C15H 123(3) .
C2H Ru1B Ru2B C15H 40(2) .
C1H Ru1B Ru2B C15H -170(3) .
C7H Ru1B Ru2B C15H -29(4) .
C6H Ru1B Ru2B C15H -17(2) .
C5H Ru1B Ru2B C15H -47(2) .
C8H Ru1B Ru2B C15H -97(3) .
C9H Ru1B Ru2B C15H -82(2) .
C3H Ru1B Ru2B C14H 152.6(19) .
C2H Ru1B Ru2B C14H 70.2(14) .
C1H Ru1B Ru2B C14H -139(2) .
C7H Ru1B Ru2B C14H 1(3) .
C6H Ru1B Ru2B C14H 12.8(16) .
C5H Ru1B Ru2B C14H -17.3(16) .
C8H Ru1B Ru2B C14H -66(2) .
C9H Ru1B Ru2B C14H -51.6(15) .
C3H Ru1B Ru2B C16H -113(5) .
C2H Ru1B Ru2B C16H 164(4) .
C1H Ru1B Ru2B C16H -45(5) .
C7H Ru1B Ru2B C16H 95(5) .
C6H Ru1B Ru2B C16H 107(4) .
C5H Ru1B Ru2B C16H 77(4) .
C8H Ru1B Ru2B C16H 28(5) .
C9H Ru1B Ru2B C16H 43(4) .
C3H Ru1B Ru2B C17H -132.2(19) .
C2H Ru1B Ru2B C17H 145.5(15) .
C1H Ru1B Ru2B C17H -64(2) .
C7H Ru1B Ru2B C17H 77(3) .
C6H Ru1B Ru2B C17H 88.1(17) .
C5H Ru1B Ru2B C17H 58.0(16) .
C8H Ru1B Ru2B C17H 9(2) .
C9H Ru1B Ru2B C17H 23.7(16) .
C3H Ru1B Ru2B C18H -168.5(18) .
C2H Ru1B Ru2B C18H 109.2(12) .
C1H Ru1B Ru2B C18H -100.6(19) .
C7H Ru1B Ru2B C18H 40(3) .
C6H Ru1B Ru2B C18H 51.8(15) .
C5H Ru1B Ru2B C18H 21.7(14) .
C8H Ru1B Ru2B C18H -27.6(19) .
C9H Ru1B Ru2B C18H -12.6(14) .
C4H Ru2B C1H O1H 114(5) .
C2H Ru2B C1H O1H -165(5) .
C15H Ru2B C1H O1H 24(8) .
C14H Ru2B C1H O1H -58(6) .
C16H Ru2B C1H O1H 24(6) .
C17H Ru2B C1H O1H -8(5) .
C18H Ru2B C1H O1H -43(5) .
Ru1B Ru2B C1H O1H -144(6) .
C4H Ru2B C1H Ru1B -102.5(12) .
C2H Ru2B C1H Ru1B -21.0(12) .
C15H Ru2B C1H Ru1B 168(3) .
C14H Ru2B C1H Ru1B 86(2) .
C16H Ru2B C1H Ru1B 167.7(11) .
C17H Ru2B C1H Ru1B 135.6(12) .
C18H Ru2B C1H Ru1B 100.9(14) .
C3H Ru1B C1H O1H -107(5) .
C2H Ru1B C1H O1H 167(5) .
C7H Ru1B C1H O1H -9(7) .
C6H Ru1B C1H O1H 71(6) .
C5H Ru1B C1H O1H 71(5) .
C8H Ru1B C1H O1H 5(6) .
C9H Ru1B C1H O1H 40(5) .
Ru2B Ru1B C1H O1H 144(6) .
C3H Ru1B C1H Ru2B 108.9(18) .
C2H Ru1B C1H Ru2B 22.8(13) .
C7H Ru1B C1H Ru2B -153(2) .
C6H Ru1B C1H Ru2B -73(3) .
C5H Ru1B C1H Ru2B -73.8(16) .
C8H Ru1B C1H Ru2B -139.3(12) .
C9H Ru1B C1H Ru2B -104.8(14) .
C3H Ru1B C2H O2H 64(7) .
C1H Ru1B C2H O2H 141(7) .
C7H Ru1B C2H O2H -41(8) .
C6H Ru1B C2H O2H -63(7) .
C5H Ru1B C2H O2H -99(7) .
C8H Ru1B C2H O2H -71(8) .
C9H Ru1B C2H O2H -112(7) .
Ru2B Ru1B C2H O2H 163(8) .
C3H Ru1B C2H Ru2B -98.8(13) .
C1H Ru1B C2H Ru2B -21.8(13) .
C7H Ru1B C2H Ru2B 155.6(13) .
C6H Ru1B C2H Ru2B 133.8(15) .
C5H Ru1B C2H Ru2B 98.0(14) .
C8H Ru1B C2H Ru2B 126.4(19) .
C9H Ru1B C2H Ru2B 84.7(15) .
C4H Ru2B C2H O2H -61(5) .
C1H Ru2B C2H O2H -147(5) .
C15H Ru2B C2H O2H 30(5) .
C14H Ru2B C2H O2H 66(5) .
C16H Ru2B C2H O2H 19(6) .
C17H Ru2B C2H O2H 97(5) .
C18H Ru2B C2H O2H 97(5) .
Ru1B Ru2B C2H O2H -169(5) .
C4H Ru2B C2H Ru1B 107.4(10) .
C1H Ru2B C2H Ru1B 21.7(13) .
C15H Ru2B C2H Ru1B -161.8(13) .
C14H Ru2B C2H Ru1B -125.7(13) .
C16H Ru2B C2H Ru1B -172.5(19) .
C17H Ru2B C2H Ru1B -94(2) .
C18H Ru2B C2H Ru1B -94.6(12) .
C2H Ru1B C3H O3H 140(11) .
C1H Ru1B C3H O3H 44(11) .
C7H Ru1B C3H O3H -102(11) .
C6H Ru1B C3H O3H -135(11) .
C5H Ru1B C3H O3H -128(11) .
C8H Ru1B C3H O3H -65(11) .
C9H Ru1B C3H O3H -46(11) .
Ru2B Ru1B C3H O3H 89(11) .
C1H Ru2B C4H O4H 23(14) .
C2H Ru2B C4H O4H -68(14) .
C15H Ru2B C4H O4H -179(100) .
C14H Ru2B C4H O4H -163(14) .
C16H Ru2B C4H O4H 144(14) .
C17H Ru2B C4H O4H 123(14) .
C18H Ru2B C4H O4H 154(13) .
Ru1B Ru2B C4H O4H -24(14) .
C3H Ru1B C5H C9H 108(6) .
C2H Ru1B C5H C9H -160.8(16) .
C1H Ru1B C5H C9H -63.1(19) .
C7H Ru1B C5H C9H 78.8(10) .
C6H Ru1B C5H C9H 117.4(12) .
C8H Ru1B C5H C9H 36.5(8) .
Ru2B Ru1B C5H C9H -109.5(16) .
C3H Ru1B C5H C6H -10(6) .
C2H Ru1B C5H C6H 81.8(15) .
C1H Ru1B C5H C6H 179.5(17) .
C7H Ru1B C5H C6H -38.6(8) .
C8H Ru1B C5H C6H -80.8(8) .
C9H Ru1B C5H C6H -117.4(12) .
Ru2B Ru1B C5H C6H 133.1(14) .
C9H C5H C6H C7H -0.6(14) .
Ru1B C5H C6H C7H 64.3(8) .
C9H C5H C6H Ru1B -65.0(13) .
C3H Ru1B C6H C5H 177(2) .
C2H Ru1B C6H C5H -98.5(15) .
C1H Ru1B C6H C5H -1(4) .
C7H Ru1B C6H C5H 115.1(10) .
C8H Ru1B C6H C5H 76.9(8) .
C9H Ru1B C6H C5H 36.0(7) .
Ru2B Ru1B C6H C5H -57.4(14) .
C3H Ru1B C6H C7H 61(2) .
C2H Ru1B C6H C7H 146.4(16) .
C1H Ru1B C6H C7H -116(4) .
C5H Ru1B C6H C7H -115.1(10) .
C8H Ru1B C6H C7H -38.2(8) .
C9H Ru1B C6H C7H -79.1(8) .
Ru2B Ru1B C6H C7H -172.5(14) .
C5H C6H C7H C8H 1.4(13) .
Ru1B C6H C7H C8H 67.2(12) .
C5H C6H C7H Ru1B -65.8(8) .
C3H Ru1B C7H C6H -134(2) .
C2H Ru1B C7H C6H -38.7(16) .
C1H Ru1B C7H C6H 137(4) .
C5H Ru1B C7H C6H 38.0(7) .
C8H Ru1B C7H C6H 114.9(12) .
C9H Ru1B C7H C6H 78.4(8) .
Ru2B Ru1B C7H C6H 17(3) .
C3H Ru1B C7H C8H 111(2) .
C2H Ru1B C7H C8H -153.6(16) .
C1H Ru1B C7H C8H 22(4) .
C6H Ru1B C7H C8H -114.9(12) .
C5H Ru1B C7H C8H -76.9(9) .
C9H Ru1B C7H C8H -36.5(8) .
Ru2B Ru1B C7H C8H -98(3) .
C6H C7H C8H C13H 179(3) .
Ru1B C7H C8H C13H -116(4) .
C6H C7H C8H C9H -2(2) .
Ru1B C7H C8H C9H 63.3(15) .
C6H C7H C8H Ru1B -64.8(10) .
C3H Ru1B C8H C13H 47(2) .
C2H Ru1B C8H C13H 176(3) .
C1H Ru1B C8H C13H -39(2) .
C7H Ru1B C8H C13H 128.6(18) .
C6H Ru1B C8H C13H 167.2(16) .
C5H Ru1B C8H C13H -150.6(15) .
C9H Ru1B C8H C13H -114.5(14) .
Ru2B Ru1B C8H C13H -89(3) .
C3H Ru1B C8H C9H 162(2) .
C2H Ru1B C8H C9H -70(3) .
C1H Ru1B C8H C9H 76(2) .
C7H Ru1B C8H C9H -116.9(14) .
C6H Ru1B C8H C9H -78.2(10) .
C5H Ru1B C8H C9H -36.0(9) .
Ru2B Ru1B C8H C9H 25(2) .
C3H Ru1B C8H C7H -82(2) .
C2H Ru1B C8H C7H 47(3) .
C1H Ru1B C8H C7H -167(2) .
C6H Ru1B C8H C7H 38.6(8) .
C5H Ru1B C8H C7H 80.8(9) .
C9H Ru1B C8H C7H 116.9(14) .
Ru2B Ru1B C8H C7H 142(2) .
C6H C5H C9H C10H -177(3) .
Ru1B C5H C9H C10H 121(4) .
C6H C5H C9H C8H 0(2) .
Ru1B C5H C9H C8H -62.3(15) .
C6H C5H C9H Ru1B 62.0(10) .
C13H C8H C9H C5H -179(3) .
C7H C8H C9H C5H 1(2) .
Ru1B C8H C9H C5H 61.5(14) .
C13H C8H C9H C10H -3(4) .
C7H C8H C9H C10H 178(3) .
Ru1B C8H C9H C10H -122(3) .
C13H C8H C9H Ru1B 119(3) .
C7H C8H C9H Ru1B -60.4(14) .
C3H Ru1B C9H C5H -150(3) .
C2H Ru1B C9H C5H 24(2) .
C1H Ru1B C9H C5H 127.8(19) .
C7H Ru1B C9H C5H -80.3(10) .
C6H Ru1B C9H C5H -37.5(9) .
C8H Ru1B C9H C5H -117.9(15) .
Ru2B Ru1B C9H C5H 78.5(18) .
C3H Ru1B C9H C10H 83(4) .
C2H Ru1B C9H C10H -103(2) .
C1H Ru1B C9H C10H 1(2) .
C7H Ru1B C9H C10H 152.6(16) .
C6H Ru1B C9H C10H -164.6(17) .
C5H Ru1B C9H C10H -127(2) .
C8H Ru1B C9H C10H 115.0(14) .
Ru2B Ru1B C9H C10H -49(2) .
C3H Ru1B C9H C8H -32(3) .
C2H Ru1B C9H C8H 141.7(17) .
C1H Ru1B C9H C8H -114.4(19) .
C7H Ru1B C9H C8H 37.6(9) .
C6H Ru1B C9H C8H 80.4(11) .
C5H Ru1B C9H C8H 117.9(15) .
Ru2B Ru1B C9H C8H -163.6(16) .
C5H C9H C10H C11H -177(3) .
C8H C9H C10H C11H 7(6) .
Ru1B C9H C10H C11H -82(4) .
C9H C10H C11H C12H 0(7) .
C10H C11H C12H C13H -12(7) .
C9H C8H C13H C12H -9(5) .
C7H C8H C13H C12H 170(3) .
Ru1B C8H C13H C12H 79(4) .
C11H C12H C13H C8H 16(7) .
C4H Ru2B C14H C18H -145.0(17) .
C1H Ru2B C14H C18H 25(3) .
C2H Ru2B C14H C18H 129.0(14) .
C15H Ru2B C14H C18H -116.7(12) .
C16H Ru2B C14H C18H -77.6(10) .
C17H Ru2B C14H C18H -35.9(8) .
Ru1B Ru2B C14H C18H 85.4(15) .
C4H Ru2B C14H C15H -28.4(18) .
C1H Ru2B C14H C15H 141(3) .
C2H Ru2B C14H C15H -114.4(13) .
C16H Ru2B C14H C15H 39.1(7) .
C17H Ru2B C14H C15H 80.7(8) .
C18H Ru2B C14H C15H 116.7(12) .
Ru1B Ru2B C14H C15H -158.0(13) .
C18H C14H C15H C16H -1.1(13) .
Ru2B C14H C15H C16H -66.8(7) .
C18H C14H C15H Ru2B 65.7(13) .
C4H Ru2B C15H C14H 157.8(15) .
C1H Ru2B C15H C14H -114(4) .
C2H Ru2B C15H C14H 75.4(13) .
C16H Ru2B C15H C14H -114.1(10) .
C17H Ru2B C15H C14H -77.4(8) .
C18H Ru2B C15H C14H -36.7(7) .
Ru1B Ru2B C15H C14H 45(2) .
C4H Ru2B C15H C16H -88.1(16) .
C1H Ru2B C15H C16H 0(4) .
C2H Ru2B C15H C16H -170.5(13) .
C14H Ru2B C15H C16H 114.1(10) .
C17H Ru2B C15H C16H 36.8(7) .
C18H Ru2B C15H C16H 77.4(8) .
Ru1B Ru2B C15H C16H 159(2) .
C14H C15H C16H C17H 1.9(13) .
Ru2B C15H C16H C17H -64.8(12) .
C14H C15H C16H Ru2B 66.7(7) .
C4H Ru2B C16H C17H -149.2(17) .
C1H Ru2B C16H C17H -63(2) .
C2H Ru2B C16H C17H 134(2) .
C15H Ru2B C16H C17H 116.9(12) .
C14H Ru2B C16H C17H 77.9(9) .
C18H Ru2B C16H C17H 36.7(8) .
Ru1B Ru2B C16H C17H -25(5) .
C4H Ru2B C16H C15H 93.9(17) .
C1H Ru2B C16H C15H -180(2) .
C2H Ru2B C16H C15H 17(2) .
C14H Ru2B C16H C15H -39.0(7) .
C17H Ru2B C16H C15H -116.9(12) .
C18H Ru2B C16H C15H -80.2(8) .
Ru1B Ru2B C16H C15H -142(5) .
C15H C16H C17H C22H -171(3) .
Ru2B C16H C17H C22H 127(4) .
C15H C16H C17H C18H -2(2) .
Ru2B C16H C17H C18H -63.2(15) .
C15H C16H C17H Ru2B 61.3(10) .
C4H Ru2B C17H C22H -91(2) .
C1H Ru2B C17H C22H 0(2) .
C2H Ru2B C17H C22H 114(3) .
C15H Ru2B C17H C22H -166.5(17) .
C14H Ru2B C17H C22H 150.7(16) .
C16H Ru2B C17H C22H -128.6(19) .
C18H Ru2B C17H C22H 114.5(16) .
Ru1B Ru2B C17H C22H 43(2) .
C4H Ru2B C17H C18H 154.1(18) .
C1H Ru2B C17H C18H -114.3(18) .
C2H Ru2B C17H C18H 0(3) .
C15H Ru2B C17H C18H 79.0(11) .
C14H Ru2B C17H C18H 36.3(10) .
C16H Ru2B C17H C18H 116.9(14) .
Ru1B Ru2B C17H C18H -71.2(19) .
C4H Ru2B C17H C16H 37(2) .
C1H Ru2B C17H C16H 128.8(19) .
C2H Ru2B C17H C16H -117(3) .
C15H Ru2B C17H C16H -37.9(9) .
C14H Ru2B C17H C16H -80.7(10) .
C18H Ru2B C17H C16H -116.9(14) .
Ru1B Ru2B C17H C16H 171.9(18) .
C15H C14H C18H C19H 176(3) .
Ru2B C14H C18H C19H -123(4) .
C15H C14H C18H C17H 0(2) .
Ru2B C14H C18H C17H 61.6(16) .
C15H C14H C18H Ru2B -61.8(10) .
C22H C17H C18H C14H 172(3) .
C16H C17H C18H C14H 1(2) .
Ru2B C17H C18H C14H -59.8(14) .
C22H C17H C18H C19H -4(4) .
C16H C17H C18H C19H -175(3) .
Ru2B C17H C18H C19H 124(3) .
C22H C17H C18H Ru2B -128(3) .
C16H C17H C18H Ru2B 61.1(14) .
C4H Ru2B C18H C14H 69(3) .
C1H Ru2B C18H C14H -165.5(18) .
C2H Ru2B C18H C14H -61.5(17) .
C15H Ru2B C18H C14H 38.1(9) .
C16H Ru2B C18H C14H 81.2(10) .
C17H Ru2B C18H C14H 118.6(15) .
Ru1B Ru2B C18H C14H -113.0(16) .
C4H Ru2B C18H C19H -164(3) .
C1H Ru2B C18H C19H -38(2) .
C2H Ru2B C18H C19H 66.0(18) .
C15H Ru2B C18H C19H 165.6(16) .
C14H Ru2B C18H C19H 127.5(19) .
C16H Ru2B C18H C19H -151.3(16) .
C17H Ru2B C18H C19H -113.9(15) .
Ru1B Ru2B C18H C19H 14.5(19) .
C4H Ru2B C18H C17H -50(3) .
C1H Ru2B C18H C17H 75.9(18) .
C2H Ru2B C18H C17H 179.9(15) .
C15H Ru2B C18H C17H -80.4(11) .
C14H Ru2B C18H C17H -118.6(15) .
C16H Ru2B C18H C17H -37.4(9) .
Ru1B Ru2B C18H C17H 128.5(16) .
C14H C18H C19H C20H -177(3) .
C17H C18H C19H C20H -2(5) .
Ru2B C18H C19H C20H 88(4) .
C18H C19H C20H C21H -3(6) .
C19H C20H C21H C22H 14(6) .
C18H C17H C22H C21H 15(5) .
C16H C17H C22H C21H -177(3) .
Ru2B C17H C22H C21H -78(4) .
C20H C21H C22H C17H -20(6) .
C3I Ru1C Ru2C C4I 1.1(18) .
C1I Ru1C Ru2C C4I 92.1(17) .
C2I Ru1C Ru2C C4I -65.8(18) .
C6I Ru1C Ru2C C4I -126.8(15) .
C5I Ru1C Ru2C C4I -137(2) .
C7I Ru1C Ru2C C4I -158.5(15) .
C8I Ru1C Ru2C C4I 164.7(14) .
C9I Ru1C Ru2C C4I 145.7(16) .
C3I Ru1C Ru2C C1I -91.0(15) .
C2I Ru1C Ru2C C1I -157.9(16) .
C6I Ru1C Ru2C C1I 141.2(12) .
C5I Ru1C Ru2C C1I 131(2) .
C7I Ru1C Ru2C C1I 109.4(12) .
C8I Ru1C Ru2C C1I 72.7(11) .
C9I Ru1C Ru2C C1I 53.7(14) .
C3I Ru1C Ru2C C2I 66.9(17) .
C1I Ru1C Ru2C C2I 157.9(16) .
C6I Ru1C Ru2C C2I -60.9(14) .
C5I Ru1C Ru2C C2I -71(2) .
C7I Ru1C Ru2C C2I -92.7(14) .
C8I Ru1C Ru2C C2I -129.4(14) .
C9I Ru1C Ru2C C2I -148.5(16) .
C3I Ru1C Ru2C C16I 119(3) .
C1I Ru1C Ru2C C16I -150(3) .
C2I Ru1C Ru2C C16I 52(3) .
C6I Ru1C Ru2C C16I -9(3) .
C5I Ru1C Ru2C C16I -19(3) .
C7I Ru1C Ru2C C16I -40(3) .
C8I Ru1C Ru2C C16I -77(3) .
C9I Ru1C Ru2C C16I -96(3) .
C3I Ru1C Ru2C C15I 126.2(16) .
C1I Ru1C Ru2C C15I -142.8(15) .
C2I Ru1C Ru2C C15I 59.3(16) .
C6I Ru1C Ru2C C15I -1.6(13) .
C5I Ru1C Ru2C C15I -12(2) .
C7I Ru1C Ru2C C15I -33.4(12) .
C8I Ru1C Ru2C C15I -70.2(12) .
C9I Ru1C Ru2C C15I -89.2(14) .
C3I Ru1C Ru2C C17I -136.0(19) .
C1I Ru1C Ru2C C17I -45.1(19) .
C2I Ru1C Ru2C C17I 157(2) .
C6I Ru1C Ru2C C17I 96.1(17) .
C5I Ru1C Ru2C C17I 86(2) .
C7I Ru1C Ru2C C17I 64.3(17) .
C8I Ru1C Ru2C C17I 27.6(16) .
C9I Ru1C Ru2C C17I 8.6(18) .
C3I Ru1C Ru2C C14I 161.8(15) .
C1I Ru1C Ru2C C14I -107.2(14) .
C2I Ru1C Ru2C C14I 94.9(16) .
C6I Ru1C Ru2C C14I 33.9(11) .
C5I Ru1C Ru2C C14I 24(2) .
C7I Ru1C Ru2C C14I 2.2(11) .
C8I Ru1C Ru2C C14I -34.6(10) .
C9I Ru1C Ru2C C14I -53.6(13) .
C3I Ru1C Ru2C C18I -160.6(14) .
C1I Ru1C Ru2C C18I -69.7(13) .
C2I Ru1C Ru2C C18I 132.4(15) .
C6I Ru1C Ru2C C18I 71.5(10) .
C5I Ru1C Ru2C C18I 61(2) .
C7I Ru1C Ru2C C18I 39.7(10) .
C8I Ru1C Ru2C C18I 3.0(9) .
C9I Ru1C Ru2C C18I -16.0(12) .
C4I Ru2C C1I O1I 94(3) .
C2I Ru2C C1I O1I 165(3) .
C16I Ru2C C1I O1I -13(4) .
C15I Ru2C C1I O1I -89(4) .
C17I Ru2C C1I O1I -22(3) .
C14I Ru2C C1I O1I -87(3) .
C18I Ru2C C1I O1I -56(3) .
Ru1C Ru2C C1I O1I -179(4) .
C4I Ru2C C1I Ru1C -86.5(15) .
C2I Ru2C C1I Ru1C -15.7(12) .
C16I Ru2C C1I Ru1C 166.4(17) .
C15I Ru2C C1I Ru1C 90(2) .
C17I Ru2C C1I Ru1C 157.6(9) .
C14I Ru2C C1I Ru1C 92.5(11) .
C18I Ru2C C1I Ru1C 123.8(9) .
C3I Ru1C C1I O1I -84(3) .
C2I Ru1C C1I O1I -165(3) .
C6I Ru1C C1I O1I 94(3) .
C5I Ru1C C1I O1I 22(4) .
C7I Ru1C C1I O1I 95(3) .
C8I Ru1C C1I O1I 63(3) .
C9I Ru1C C1I O1I 30(3) .
Ru2C Ru1C C1I O1I 179(3) .
C3I Ru1C C1I Ru2C 96.6(14) .
C2I Ru1C C1I Ru2C 15.6(11) .
C6I Ru1C C1I Ru2C -85.6(16) .
C5I Ru1C C1I Ru2C -157.0(11) .
C7I Ru1C C1I Ru2C -84.7(9) .
C8I Ru1C C1I Ru2C -116.5(8) .
C9I Ru1C C1I Ru2C -149.2(8) .
C4I Ru2C C2I O2I -107(4) .
C1I Ru2C C2I O2I 164(3) .
C16I Ru2C C2I O2I -18(4) .
C15I Ru2C C2I O2I 11(3) .
C17I Ru2C C2I O2I 1(5) .
C14I Ru2C C2I O2I 47(3) .
C18I Ru2C C2I O2I 64(4) .
Ru1C Ru2C C2I O2I 148(4) .
C4I Ru2C C2I Ru1C 105.2(18) .
C1I Ru2C C2I Ru1C 15.5(11) .
C16I Ru2C C2I Ru1C -165.9(11) .
C15I Ru2C C2I Ru1C -137.2(13) .
C17I Ru2C C2I Ru1C -147(2) .
C14I Ru2C C2I Ru1C -101.1(13) .
C18I Ru2C C2I Ru1C -83.8(15) .
C3I Ru1C C2I O2I 100(4) .
C1I Ru1C C2I O2I -161(3) .
C6I Ru1C C2I O2I -12(4) .
C5I Ru1C C2I O2I 13(4) .
C7I Ru1C C2I O2I -49(4) .
C8I Ru1C C2I O2I -69(4) .
C9I Ru1C C2I O2I -22(5) .
Ru2C Ru1C C2I O2I -146(4) .
C3I Ru1C C2I Ru2C -113.6(15) .
C1I Ru1C C2I Ru2C -15.4(11) .
C6I Ru1C C2I Ru2C 134.2(11) .
C5I Ru1C C2I Ru2C 159.3(8) .
C7I Ru1C C2I Ru2C 96.7(11) .
C8I Ru1C C2I Ru2C 77.1(13) .
C9I Ru1C C2I Ru2C 123.8(17) .
C1I Ru1C C3I O3I 9(9) .
C2I Ru1C C3I O3I 96(9) .
C6I Ru1C C3I O3I -170(9) .
C5I Ru1C C3I O3I -137(9) .
C7I Ru1C C3I O3I -169(7) .
C8I Ru1C C3I O3I -98(9) .
C9I Ru1C C3I O3I -104(9) .
Ru2C Ru1C C3I O3I 55(9) .
C1I Ru2C C4I O4I -90(10) .
C2I Ru2C C4I O4I -179(100) .
C16I Ru2C C4I O4I 58(11) .
C15I Ru2C C4I O4I 92(10) .
C17I Ru2C C4I O4I 23(11) .
C14I Ru2C C4I O4I 92(11) .
C18I Ru2C C4I O4I 12(13) .
Ru1C Ru2C C4I O4I -135(10) .
C3I Ru1C C5I C6I -125.0(15) .
C1I Ru1C C5I C6I 127.0(18) .
C2I Ru1C C5I C6I -43.8(15) .
C7I Ru1C C5I C6I 37.8(7) .
C8I Ru1C C5I C6I 79.2(8) .
C9I Ru1C C5I C6I 114.6(11) .
Ru2C Ru1C C5I C6I 14(2) .
C3I Ru1C C5I C9I 120.4(15) .
C1I Ru1C C5I C9I 12(2) .
C2I Ru1C C5I C9I -158.4(14) .
C6I Ru1C C5I C9I -114.6(11) .
C7I Ru1C C5I C9I -76.8(9) .
C8I Ru1C C5I C9I -35.4(7) .
Ru2C Ru1C C5I C9I -101(2) .
C9I C5I C6I C7I 2.1(11) .
Ru1C C5I C6I C7I -64.6(6) .
C9I C5I C6I Ru1C 66.7(11) .
C3I Ru1C C6I C7I 179.0(15) .
C1I Ru1C C6I C7I 1.4(18) .
C2I Ru1C C6I C7I -97.5(11) .
C5I Ru1C C6I C7I 116.4(9) .
C8I Ru1C C6I C7I 37.2(7) .
C9I Ru1C C6I C7I 78.0(7) .
Ru2C Ru1C C6I C7I -58.5(9) .
C3I Ru1C C6I C5I 62.6(15) .
C1I Ru1C C6I C5I -115.1(17) .
C2I Ru1C C6I C5I 146.0(11) .
C7I Ru1C C6I C5I -116.4(9) .
C8I Ru1C C6I C5I -79.3(8) .
C9I Ru1C C6I C5I -38.5(7) .
Ru2C Ru1C C6I C5I -174.9(8) .
C5I C6I C7I C8I -0.7(10) .
Ru1C C6I C7I C8I -64.8(10) .
C5I C6I C7I Ru1C 64.0(6) .
C3I Ru1C C7I C8I 115(3) .
C1I Ru1C C7I C8I -62.7(11) .
C2I Ru1C C7I C8I -155.2(10) .
C6I Ru1C C7I C8I 116.5(11) .
C5I Ru1C C7I C8I 78.5(8) .
C9I Ru1C C7I C8I 36.3(7) .
Ru2C Ru1C C7I C8I -108.7(9) .
C3I Ru1C C7I C6I -2(3) .
C1I Ru1C C7I C6I -179.3(10) .
C2I Ru1C C7I C6I 88.3(10) .
C5I Ru1C C7I C6I -38.0(7) .
C8I Ru1C C7I C6I -116.5(11) .
C9I Ru1C C7I C6I -80.2(8) .
Ru2C Ru1C C7I C6I 134.8(9) .
C6I C7I C8I C9I -1.0(18) .
Ru1C C7I C8I C9I -62.9(13) .
C6I C7I C8I C13I 178(2) .
Ru1C C7I C8I C13I 116(3) .
C6I C7I C8I Ru1C 61.9(8) .
C3I Ru1C C8I C9I -9(2) .
C1I Ru1C C8I C9I -117.8(10) .
C2I Ru1C C8I C9I 151.6(11) .
C6I Ru1C C8I C9I 79.6(9) .
C5I Ru1C C8I C9I 36.7(9) .
C7I Ru1C C8I C9I 117.8(13) .
Ru2C Ru1C C8I C9I -160.2(9) .
C3I Ru1C C8I C7I -127(2) .
C1I Ru1C C8I C7I 124.4(11) .
C2I Ru1C C8I C7I 33.8(14) .
C6I Ru1C C8I C7I -38.2(8) .
C5I Ru1C C8I C7I -81.2(9) .
C9I Ru1C C8I C7I -117.8(13) .
Ru2C Ru1C C8I C7I 81.9(10) .
C3I Ru1C C8I C13I 106(2) .
C1I Ru1C C8I C13I -2.8(13) .
C2I Ru1C C8I C13I -93.3(13) .
C6I Ru1C C8I C13I -165.3(14) .
C5I Ru1C C8I C13I 151.7(13) .
C7I Ru1C C8I C13I -127.1(16) .
C9I Ru1C C8I C13I 115.0(13) .
Ru2C Ru1C C8I C13I -45.2(12) .
C7I C8I C9I C10I 174(2) .
C13I C8I C9I C10I -5(4) .
Ru1C C8I C9I C10I 113(3) .
C7I C8I C9I C5I 2(2) .
C13I C8I C9I C5I -177(2) .
Ru1C C8I C9I C5I -58.6(13) .
C7I C8I C9I Ru1C 60.9(12) .
C13I C8I C9I Ru1C -118(2) .
C6I C5I C9I C10I -173(3) .
Ru1C C5I C9I C10I -110(3) .
C6I C5I C9I C8I -2.7(18) .
Ru1C C5I C9I C8I 60.8(14) .
C6I C5I C9I Ru1C -63.5(8) .
C3I Ru1C C9I C10I 59.6(17) .
C1I Ru1C C9I C10I -46.3(14) .
C2I Ru1C C9I C10I 177(2) .
C6I Ru1C C9I C10I 165.3(14) .
C5I Ru1C C9I C10I 126.1(16) .
C7I Ru1C C9I C10I -151.8(13) .
C8I Ru1C C9I C10I -114.8(12) .
Ru2C Ru1C C9I C10I -83.1(16) .
C3I Ru1C C9I C8I 174.3(14) .
C1I Ru1C C9I C8I 68.4(12) .
C2I Ru1C C9I C8I -68(2) .
C6I Ru1C C9I C8I -80.0(9) .
C5I Ru1C C9I C8I -119.1(13) .
C7I Ru1C C9I C8I -37.0(8) .
Ru2C Ru1C C9I C8I 31.7(14) .
C3I Ru1C C9I C5I -66.6(16) .
C1I Ru1C C9I C5I -172.4(12) .
C2I Ru1C C9I C5I 51(2) .
C6I Ru1C C9I C5I 39.2(8) .
C7I Ru1C C9I C5I 82.1(9) .
C8I Ru1C C9I C5I 119.1(13) .
Ru2C Ru1C C9I C5I 150.8(11) .
C8I C9I C10I C11I 8(5) .
C5I C9I C10I C11I 178(3) .
Ru1C C9I C10I C11I 92(3) .
C9I C10I C11I C12I -2(5) .
C10I C11I C12I C13I -6(5) .
C9I C8I C13I C12I -4(4) .
C7I C8I C13I C12I 178(2) .
Ru1C C8I C13I C12I -91(3) .
C11I C12I C13I C8I 9(4) .
C4I Ru2C C14I C18I -119(4) .
C1I Ru2C C14I C18I 63.2(14) .
C2I Ru2C C14I C18I 160.4(12) .
C16I Ru2C C14I C18I -79.6(10) .
C15I Ru2C C14I C18I -118.7(12) .
C17I Ru2C C14I C18I -37.2(8) .
Ru1C Ru2C C14I C18I 111.8(11) .
C4I Ru2C C14I C15I 0(4) .
C1I Ru2C C14I C15I -178.0(13) .
C2I Ru2C C14I C15I -80.9(12) .
C16I Ru2C C14I C15I 39.1(7) .
C17I Ru2C C14I C15I 81.6(8) .
C18I Ru2C C14I C15I 118.7(12) .
Ru1C Ru2C C14I C15I -129.4(10) .
C18I C14I C15I C16I -0.9(12) .
Ru2C C14I C15I C16I -64.2(7) .
C18I C14I C15I Ru2C 63.3(12) .
C4I Ru2C C15I C14I 179.8(18) .
C1I Ru2C C15I C14I 4(2) .
C2I Ru2C C15I C14I 107.2(13) .
C16I Ru2C C15I C14I -114.4(10) .
C17I Ru2C C15I C14I -76.8(8) .
C18I Ru2C C15I C14I -35.7(7) .
Ru1C Ru2C C15I C14I 68.5(10) .
C4I Ru2C C15I C16I -65.8(18) .
C1I Ru2C C15I C16I 118(2) .
C2I Ru2C C15I C16I -138.3(13) .
C17I Ru2C C15I C16I 37.6(7) .
C14I Ru2C C15I C16I 114.4(10) .
C18I Ru2C C15I C16I 78.8(8) .
Ru1C Ru2C C15I C16I -177.0(10) .
C14I C15I C16I C17I 0.8(12) .
Ru2C C15I C16I C17I -65.1(12) .
C14I C15I C16I Ru2C 65.9(7) .
C4I Ru2C C16I C17I -118.0(17) .
C1I Ru2C C16I C17I -14(3) .
C2I Ru2C C16I C17I 168.7(15) .
C15I Ru2C C16I C17I 116.2(11) .
C14I Ru2C C16I C17I 77.9(9) .
C18I Ru2C C16I C17I 36.9(8) .
Ru1C Ru2C C16I C17I 125(3) .
C4I Ru2C C16I C15I 125.8(17) .
C1I Ru2C C16I C15I -130(2) .
C2I Ru2C C16I C15I 52.5(15) .
C17I Ru2C C16I C15I -116.2(11) .
C14I Ru2C C16I C15I -38.3(7) .
C18I Ru2C C16I C15I -79.2(8) .
Ru1C Ru2C C16I C15I 9(3) .
C15I C16I C17I C22I 177(3) .
Ru2C C16I C17I C22I 113(3) .
C15I C16I C17I C18I 0(2) .
Ru2C C16I C17I C18I -64.3(14) .
C15I C16I C17I Ru2C 63.9(9) .
C4I Ru2C C17I C22I -55(2) .
C1I Ru2C C17I C22I 44.7(17) .
C2I Ru2C C17I C22I -154(3) .
C16I Ru2C C17I C22I -127.2(17) .
C15I Ru2C C17I C22I -165.3(15) .
C14I Ru2C C17I C22I 152.9(14) .
C18I Ru2C C17I C22I 116.1(13) .
Ru1C Ru2C C17I C22I 77(2) .
C4I Ru2C C17I C18I -170.7(19) .
C1I Ru2C C17I C18I -71.4(15) .
C2I Ru2C C17I C18I 90(3) .
C16I Ru2C C17I C18I 116.7(13) .
C15I Ru2C C17I C18I 78.6(10) .
C14I Ru2C C17I C18I 36.8(9) .
Ru1C Ru2C C17I C18I -39(2) .
C4I Ru2C C17I C16I 73(2) .
C1I Ru2C C17I C16I 172.0(15) .
C2I Ru2C C17I C16I -27(3) .
C15I Ru2C C17I C16I -38.1(8) .
C14I Ru2C C17I C16I -79.9(9) .
C18I Ru2C C17I C16I -116.7(13) .
Ru1C Ru2C C17I C16I -155.5(19) .
C15I C14I C18I C17I 1(2) .
Ru2C C14I C18I C17I 61.8(14) .
C15I C14I C18I C19I 180(3) .
Ru2C C14I C18I C19I -119(3) .
C15I C14I C18I Ru2C -61.1(9) .
C22I C17I C18I C14I -178(3) .
C16I C17I C18I C14I 0(2) .
Ru2C C17I C18I C14I -62.0(14) .
C22I C17I C18I C19I 3(4) .
C16I C17I C18I C19I -179(2) .
Ru2C C17I C18I C19I 119(3) .
C22I C17I C18I Ru2C -116(3) .
C16I C17I C18I Ru2C 61.8(13) .
C4I Ru2C C18I C14I 134(3) .
C1I Ru2C C18I C14I -125.9(15) .
C2I Ru2C C18I C14I -29.5(17) .
C16I Ru2C C18I C14I 79.3(9) .
C15I Ru2C C18I C14I 36.5(8) .
C17I Ru2C C18I C14I 117.0(14) .
Ru1C Ru2C C18I C14I -83.9(14) .
C4I Ru2C C18I C17I 17(3) .
C1I Ru2C C18I C17I 117.1(13) .
C2I Ru2C C18I C17I -146.5(13) .
C16I Ru2C C18I C17I -37.7(9) .
C15I Ru2C C18I C17I -80.5(10) .
C14I Ru2C C18I C17I -117.0(14) .
Ru1C Ru2C C18I C17I 159.1(12) .
C4I Ru2C C18I C19I -96(4) .
C1I Ru2C C18I C19I 4.5(16) .
C2I Ru2C C18I C19I 100.9(16) .
C16I Ru2C C18I C19I -150.3(15) .
C15I Ru2C C18I C19I 166.9(15) .
C17I Ru2C C18I C19I -112.6(13) .
C14I Ru2C C18I C19I 130.4(18) .
Ru1C Ru2C C18I C19I 46.5(16) .
C14I C18I C19I C20I -175(3) .
C17I C18I C19I C20I 3(5) .
Ru2C C18I C19I C20I 89(3) .
C18I C19I C20I C21I -5(5) .
C19I C20I C21I C22I 0(6) .
C18I C17I C22I C21I -8(5) .
C16I C17I C22I C21I 175(3) .
Ru2C C17I C22I C21I -96(4) .
C20I C21I C22I C17I 7(6) .
C25G Ru3A Ru4A C26G 2.3(16) .
C24G Ru3A Ru4A C26G -85(2) .
C23G Ru3A Ru4A C26G 79.0(17) .
C31G Ru3A Ru4A C26G -143.1(17) .
C30G Ru3A Ru4A C26G -176.6(14) .
C27G Ru3A Ru4A C26G 149(6) .
C29G Ru3A Ru4A C26G 144.8(14) .
C28G Ru3A Ru4A C26G 115.4(15) .
C25G Ru3A Ru4A C23G -76.7(15) .
C24G Ru3A Ru4A C23G -164(2) .
C31G Ru3A Ru4A C23G 137.9(16) .
C30G Ru3A Ru4A C23G 104.5(13) .
C27G Ru3A Ru4A C23G 70(6) .
C29G Ru3A Ru4A C23G 65.9(13) .
C28G Ru3A Ru4A C23G 36.4(14) .
C25G Ru3A Ru4A C24G 86.9(19) .
C23G Ru3A Ru4A C24G 164(2) .
C31G Ru3A Ru4A C24G -59(2) .
C30G Ru3A Ru4A C24G -92.0(17) .
C27G Ru3A Ru4A C24G -126(6) .
C29G Ru3A Ru4A C24G -130.6(17) .
C28G Ru3A Ru4A C24G -160.0(18) .
C25G Ru3A Ru4A C36G -151(2) .
C24G Ru3A Ru4A C36G 122(3) .
C23G Ru3A Ru4A C36G -74(3) .
C31G Ru3A Ru4A C36G 64(3) .
C30G Ru3A Ru4A C36G 30(2) .
C27G Ru3A Ru4A C36G -4(7) .
C29G Ru3A Ru4A C36G -8(2) .
C28G Ru3A Ru4A C36G -38(3) .
C25G Ru3A Ru4A C40G 135.7(12) .
C24G Ru3A Ru4A C40G 48.7(18) .
C23G Ru3A Ru4A C40G -147.7(13) .
C31G Ru3A Ru4A C40G -9.8(15) .
C30G Ru3A Ru4A C40G -43.2(10) .
C27G Ru3A Ru4A C40G -78(6) .
C29G Ru3A Ru4A C40G -81.8(11) .
C28G Ru3A Ru4A C40G -111.2(12) .
C25G Ru3A Ru4A C37G -132.9(12) .
C24G Ru3A Ru4A C37G 140.2(17) .
C23G Ru3A Ru4A C37G -56.2(13) .
C31G Ru3A Ru4A C37G 81.7(13) .
C30G Ru3A Ru4A C37G 48.2(9) .
C27G Ru3A Ru4A C37G 14(6) .
C29G Ru3A Ru4A C37G 9.6(9) .
C28G Ru3A Ru4A C37G -19.8(11) .
C25G Ru3A Ru4A C39G 160.4(11) .
C24G Ru3A Ru4A C39G 73.5(16) .
C23G Ru3A Ru4A C39G -122.9(12) .
C31G Ru3A Ru4A C39G 15.0(13) .
C30G Ru3A Ru4A C39G -18.5(8) .
C27G Ru3A Ru4A C39G -53(6) .
C29G Ru3A Ru4A C39G -57.1(8) .
C28G Ru3A Ru4A C39G -86.5(10) .
C25G Ru3A Ru4A C38G -163.3(11) .
C24G Ru3A Ru4A C38G 109.8(17) .
C23G Ru3A Ru4A C38G -86.6(12) .
C31G Ru3A Ru4A C38G 51.3(13) .
C30G Ru3A Ru4A C38G 17.8(8) .
C27G Ru3A Ru4A C38G -17(6) .
C29G Ru3A Ru4A C38G -20.8(8) .
C28G Ru3A Ru4A C38G -50.2(10) .
C26G Ru4A C23G O23G 100(4) .
C24G Ru4A C23G O23G -170(4) .
C36G Ru4A C23G O23G 5(5) .
C40G Ru4A C23G O23G -32(6) .
C37G Ru4A C23G O23G -18(4) .
C39G Ru4A C23G O23G -73(4) .
C38G Ru4A C23G O23G -53(4) .
Ru3A Ru4A C23G O23G -158(5) .
C26G Ru4A C23G Ru3A -101.8(15) .
C24G Ru4A C23G Ru3A -12.2(14) .
C36G Ru4A C23G Ru3A 163.0(7) .
C40G Ru4A C23G Ru3A 125.3(15) .
C37G Ru4A C23G Ru3A 139.8(9) .
C39G Ru4A C23G Ru3A 85.0(10) .
C38G Ru4A C23G Ru3A 104.4(8) .
C25G Ru3A C23G O23G -94(4) .
C24G Ru3A C23G O23G 172(4) .
C31G Ru3A C23G O23G 36(5) .
C30G Ru3A C23G O23G 59(4) .
C27G Ru3A C23G O23G -11(4) .
C29G Ru3A C23G O23G 35(4) .
C28G Ru3A C23G O23G 2(4) .
Ru4A Ru3A C23G O23G 160(4) .
C25G Ru3A C23G Ru4A 106.2(12) .
C24G Ru3A C23G Ru4A 12.3(14) .
C31G Ru3A C23G Ru4A -124.2(14) .
C30G Ru3A C23G Ru4A -100.7(9) .
C27G Ru3A C23G Ru4A -171.2(8) .
C29G Ru3A C23G Ru4A -125.1(10) .
C28G Ru3A C23G Ru4A -157.7(9) .
C25G Ru3A C24G O24G 92(6) .
C23G Ru3A C24G O24G 179(6) .
C31G Ru3A C24G O24G -22(6) .
C30G Ru3A C24G O24G -61(6) .
C27G Ru3A C24G O24G 3(7) .
C29G Ru3A C24G O24G -83(6) .
C28G Ru3A C24G O24G -38(9) .
Ru4A Ru3A C24G O24G -169(7) .
C25G Ru3A C24G Ru4A -99.4(14) .
C23G Ru3A C24G Ru4A -12.2(14) .
C31G Ru3A C24G Ru4A 146.8(10) .
C30G Ru3A C24G Ru4A 108.3(11) .
C27G Ru3A C24G Ru4A 171.6(9) .
C29G Ru3A C24G Ru4A 85.4(16) .
C28G Ru3A C24G Ru4A 131(3) .
C26G Ru4A C24G O24G -92(5) .
C23G Ru4A C24G O24G -178(5) .
C36G Ru4A C24G O24G 8(6) .
C40G Ru4A C24G O24G 19(5) .
C37G Ru4A C24G O24G 72(6) .
C39G Ru4A C24G O24G 54(5) .
C38G Ru4A C24G O24G 80(5) .
Ru3A Ru4A C24G O24G 170(6) .
C26G Ru4A C24G Ru3A 98.2(17) .
C23G Ru4A C24G Ru3A 12.5(15) .
C36G Ru4A C24G Ru3A -161.5(9) .
C40G Ru4A C24G Ru3A -150.8(10) .
C37G Ru4A C24G Ru3A -98.0(16) .
C39G Ru4A C24G Ru3A -115.7(11) .
C38G Ru4A C24G Ru3A -89.1(12) .
C24G Ru3A C25G O25G 72(36) .
C23G Ru3A C25G O25G -23(36) .
C31G Ru3A C25G O25G -178(100) .
C30G Ru3A C25G O25G -158(35) .
C27G Ru3A C25G O25G -152(36) .
C29G Ru3A C25G O25G -112(36) .
C28G Ru3A C25G O25G -120(36) .
Ru4A Ru3A C25G O25G 24(36) .
C23G Ru4A C26G O26G -164(20) .
C24G Ru4A C26G O26G 100(20) .
C36G Ru4A C26G O26G -39(20) .
C40G Ru4A C26G O26G -3(20) .
C37G Ru4A C26G O26G -71(20) .
C39G Ru4A C26G O26G 6(21) .
C38G Ru4A C26G O26G -65(21) .
Ru3A Ru4A C26G O26G 147(19) .
C25G Ru3A C27G C28G 107.6(14) .
C24G Ru3A C27G C28G -160(2) .
C23G Ru3A C27G C28G 24.7(16) .
C31G Ru3A C27G C28G -116.7(12) .
C30G Ru3A C27G C28G -76.2(8) .
C29G Ru3A C27G C28G -35.0(7) .
Ru4A Ru3A C27G C28G -40(6) .
C25G Ru3A C27G C31G -135.7(15) .
C24G Ru3A C27G C31G -43(2) .
C23G Ru3A C27G C31G 141.4(15) .
C30G Ru3A C27G C31G 40.4(8) .
C29G Ru3A C27G C31G 81.6(10) .
C28G Ru3A C27G C31G 116.7(12) .
Ru4A Ru3A C27G C31G 77(6) .
C31G C27G C28G C29G 2.1(16) .
Ru3A C27G C28G C29G 60.7(8) .
C31G C27G C28G Ru3A -58.6(18) .
C25G Ru3A C28G C27G -73.2(14) .
C24G Ru3A C28G C27G 56(4) .
C23G Ru3A C28G C27G -160.9(13) .
C31G Ru3A C28G C27G 38.2(8) .
C30G Ru3A C28G C27G 82.2(9) .
C29G Ru3A C28G C27G 119.2(10) .
Ru4A Ru3A C28G C27G 172.6(11) .
C25G Ru3A C28G C29G 167.6(14) .
C24G Ru3A C28G C29G -63(4) .
C23G Ru3A C28G C29G 79.9(13) .
C31G Ru3A C28G C29G -81.0(9) .
C30G Ru3A C28G C29G -37.0(8) .
C27G Ru3A C28G C29G -119.2(10) .
Ru4A Ru3A C28G C29G 53.4(12) .
C27G C28G C29G C30G -0.2(13) .
Ru3A C28G C29G C30G 58.1(16) .
C27G C28G C29G Ru3A -58.4(8) .
C25G Ru3A C29G C28G -15.9(17) .
C24G Ru3A C29G C28G 158.1(14) .
C23G Ru3A C29G C28G -102.8(12) .
C31G Ru3A C29G C28G 77.7(9) .
C30G Ru3A C29G C28G 117.4(12) .
C27G Ru3A C29G C28G 35.1(7) .
Ru4A Ru3A C29G C28G -145.6(9) .
C25G Ru3A C29G C30G -133.3(17) .
C24G Ru3A C29G C30G 40.7(16) .
C23G Ru3A C29G C30G 139.8(12) .
C31G Ru3A C29G C30G -39.7(9) .
C27G Ru3A C29G C30G -82.3(11) .
C28G Ru3A C29G C30G -117.4(12) .
Ru4A Ru3A C29G C30G 97.0(10) .
C28G C29G C30G C35G 173(3) .
Ru3A C29G C30G C35G -123(3) .
C28G C29G C30G C31G -2(3) .
Ru3A C29G C30G C31G 62(2) .
C28G C29G C30G Ru3A -64.1(13) .
C25G Ru3A C30G C35G -146(2) .
C24G Ru3A C30G C35G -19.4(16) .
C23G Ru3A C30G C35G 86.3(14) .
C31G Ru3A C30G C35G -113.1(14) .
C27G Ru3A C30G C35G -152.4(14) .
C29G Ru3A C30G C35G 132.7(18) .
C28G Ru3A C30G C35G 168.2(15) .
Ru4A Ru3A C30G C35G 32.4(15) .
C25G Ru3A C30G C31G -33(2) .
C24G Ru3A C30G C31G 93.7(13) .
C23G Ru3A C30G C31G -160.6(11) .
C27G Ru3A C30G C31G -39.3(9) .
C29G Ru3A C30G C31G -114.2(13) .
C28G Ru3A C30G C31G -78.7(10) .
Ru4A Ru3A C30G C31G 145.5(10) .
C25G Ru3A C30G C29G 82(2) .
C24G Ru3A C30G C29G -152.1(13) .
C23G Ru3A C30G C29G -46.4(13) .
C31G Ru3A C30G C29G 114.2(13) .
C27G Ru3A C30G C29G 74.9(10) .
C28G Ru3A C30G C29G 35.5(8) .
Ru4A Ru3A C30G C29G -100.3(11) .
C28G C27G C31G C32G -176(3) .
Ru3A C27G C31G C32G 117(4) .
C28G C27G C31G C30G -3(3) .
Ru3A C27G C31G C30G -71(2) .
C28G C27G C31G Ru3A 67.5(14) .
C35G C30G C31G C32G 1(5) .
C29G C30G C31G C32G 177(3) .
Ru3A C30G C31G C32G -113(3) .
C35G C30G C31G C27G -173(3) .
C29G C30G C31G C27G 3(3) .
Ru3A C30G C31G C27G 73(2) .
C35G C30G C31G Ru3A 114(3) .
C29G C30G C31G Ru3A -70.2(19) .
C25G Ru3A C31G C32G -82.9(16) .
C24G Ru3A C31G C32G 18.4(17) .
C23G Ru3A C31G C32G 152.8(19) .
C30G Ru3A C31G C32G 116.5(13) .
C27G Ru3A C31G C32G -131.4(17) .
C29G Ru3A C31G C32G 153.8(13) .
C28G Ru3A C31G C32G -166.9(14) .
Ru4A Ru3A C31G C32G 60.1(18) .
C25G Ru3A C31G C27G 48.5(16) .
C24G Ru3A C31G C27G 149.9(15) .
C23G Ru3A C31G C27G -76(2) .
C30G Ru3A C31G C27G -112.1(13) .
C29G Ru3A C31G C27G -74.7(9) .
C28G Ru3A C31G C27G -35.4(8) .
Ru4A Ru3A C31G C27G -168.4(13) .
C25G Ru3A C31G C30G 160.6(13) .
C24G Ru3A C31G C30G -98.0(14) .
C23G Ru3A C31G C30G 36(2) .
C27G Ru3A C31G C30G 112.1(13) .
C29G Ru3A C31G C30G 37.4(8) .
C28G Ru3A C31G C30G 76.7(9) .
Ru4A Ru3A C31G C30G -56.3(15) .
C27G C31G C32G C33G -178(3) .
C30G C31G C32G C33G 10(5) .
Ru3A C31G C32G C33G -78(4) .
C31G C32G C33G C34G -17(6) .
C32G C33G C34G C35G 13(6) .
C31G C30G C35G C34G -5(5) .
C29G C30G C35G C34G -180(3) .
Ru3A C30G C35G C34G 75(3) .
C33G C34G C35G C30G -1(5) .
C26G Ru4A C36G C40G 115.3(15) .
C23G Ru4A C36G C40G -155.3(13) .
C24G Ru4A C36G C40G 17(2) .
C37G Ru4A C36G C40G -114.8(11) .
C39G Ru4A C36G C40G -37.7(7) .
C38G Ru4A C36G C40G -77.7(8) .
Ru3A Ru4A C36G C40G -92(3) .
C26G Ru4A C36G C37G -129.9(15) .
C23G Ru4A C36G C37G -40.5(14) .
C24G Ru4A C36G C37G 132(2) .
C40G Ru4A C36G C37G 114.8(11) .
C39G Ru4A C36G C37G 77.1(7) .
C38G Ru4A C36G C37G 37.1(6) .
Ru3A Ru4A C36G C37G 23(3) .
C40G C36G C37G C38G 0.1(13) .
Ru4A C36G C37G C38G -66.5(7) .
C40G C36G C37G Ru4A 66.6(14) .
C26G Ru4A C37G C38G 175.5(16) .
C23G Ru4A C37G C38G -96.9(11) .
C24G Ru4A C37G C38G 14.0(19) .
C36G Ru4A C37G C38G 115.3(9) .
C40G Ru4A C37G C38G 76.3(7) .
C39G Ru4A C37G C38G 34.6(7) .
Ru3A Ru4A C37G C38G -57.4(9) .
C26G Ru4A C37G C36G 60.2(17) .
C23G Ru4A C37G C36G 147.8(11) .
C24G Ru4A C37G C36G -101.3(18) .
C40G Ru4A C37G C36G -39.0(7) .
C39G Ru4A C37G C36G -80.7(8) .
C38G Ru4A C37G C36G -115.3(9) .
Ru3A Ru4A C37G C36G -172.7(8) .
C36G C37G C38G C39G 0.2(12) .
Ru4A C37G C38G C39G -59.7(13) .
C36G C37G C38G Ru4A 59.9(7) .
C26G Ru4A C38G C39G 112(3) .
C23G Ru4A C38G C39G -152.4(10) .
C24G Ru4A C38G C39G -51.8(11) .
C36G Ru4A C38G C39G 81.3(10) .
C40G Ru4A C38G C39G 37.5(8) .
C37G Ru4A C38G C39G 120.5(11) .
Ru3A Ru4A C38G C39G -102.2(9) .
C26G Ru4A C38G C37G -9(3) .
C23G Ru4A C38G C37G 87.1(10) .
C24G Ru4A C38G C37G -172.3(10) .
C36G Ru4A C38G C37G -39.2(7) .
C40G Ru4A C38G C37G -83.0(8) .
C39G Ru4A C38G C37G -120.5(11) .
Ru3A Ru4A C38G C37G 137.3(8) .
C37G C38G C39G C40G 0(2) .
Ru4A C38G C39G C40G -58.4(16) .
C37G C38G C39G C44G 180(2) .
Ru4A C38G C39G C44G 122(3) .
C37G C38G C39G Ru4A 58.0(10) .
C26G Ru4A C39G C38G -132(2) .
C23G Ru4A C39G C38G 35.4(13) .
C24G Ru4A C39G C38G 134.7(12) .
C36G Ru4A C39G C38G -78.3(9) .
C40G Ru4A C39G C38G -117.4(13) .
C37G Ru4A C39G C38G -35.2(8) .
Ru3A Ru4A C39G C38G 89.4(9) .
C26G Ru4A C39G C40G -15(3) .
C23G Ru4A C39G C40G 152.9(10) .
C24G Ru4A C39G C40G -107.9(11) .
C36G Ru4A C39G C40G 39.1(8) .
C37G Ru4A C39G C40G 82.2(9) .
C38G Ru4A C39G C40G 117.4(13) .
Ru3A Ru4A C39G C40G -153.2(8) .
C26G Ru4A C39G C44G 95(3) .
C23G Ru4A C39G C44G -97.0(12) .
C24G Ru4A C39G C44G 2.2(13) .
C36G Ru4A C39G C44G 149.3(13) .
C40G Ru4A C39G C44G 110.1(12) .
C37G Ru4A C39G C44G -167.7(13) .
C38G Ru4A C39G C44G -132.5(16) .
Ru3A Ru4A C39G C44G -43.1(11) .
C37G C36G C40G C41G 174(3) .
Ru4A C36G C40G C41G -117(3) .
C37G C36G C40G C39G 0(2) .
Ru4A C36G C40G C39G 68.3(17) .
C37G C36G C40G Ru4A -68.7(11) .
C38G C39G C40G C41G -175(2) .
C44G C39G C40G C41G 5(4) .
Ru4A C39G C40G C41G 122(2) .
C38G C39G C40G C36G 0(3) .
C44G C39G C40G C36G -180(2) .
Ru4A C39G C40G C36G -62.9(16) .
C38G C39G C40G Ru4A 63.3(15) .
C44G C39G C40G Ru4A -117(2) .
C26G Ru4A C40G C41G 53.8(18) .
C23G Ru4A C40G C41G -177.5(19) .
C24G Ru4A C40G C41G -40.9(16) .
C36G Ru4A C40G C41G 127.4(16) .
C37G Ru4A C40G C41G 166.0(13) .
C39G Ru4A C40G C41G -117.4(14) .
C38G Ru4A C40G C41G -153.3(13) .
Ru3A Ru4A C40G C41G -75.6(14) .
C26G Ru4A C40G C36G -73.6(16) .
C23G Ru4A C40G C36G 55(2) .
C24G Ru4A C40G C36G -168.3(14) .
C37G Ru4A C40G C36G 38.6(8) .
C39G Ru4A C40G C36G 115.2(12) .
C38G Ru4A C40G C36G 79.3(9) .
Ru3A Ru4A C40G C36G 157.0(10) .
C26G Ru4A C40G C39G 171.2(15) .
C23G Ru4A C40G C39G -60(2) .
C24G Ru4A C40G C39G 76.5(14) .
C36G Ru4A C40G C39G -115.2(12) .
C37G Ru4A C40G C39G -76.6(9) .
C38G Ru4A C40G C39G -35.9(8) .
Ru3A Ru4A C40G C39G 41.8(12) .
C36G C40G C41G C42G 174(2) .
C39G C40G C41G C42G -13(4) .
Ru4A C40G C41G C42G 82(2) .
C40G C41G C42G C43G 16(4) .
C41G C42G C43G C44G -12(4) .
C42G C43G C44G C39G 4(4) .
C38G C39G C44G C43G 179(3) .
C40G C39G C44G C43G -1(4) .
Ru4A C39G C44G C43G -81(3) .
C25H Ru3B Ru4B C26H 7.6(17) .
C24H Ru3B Ru4B C26H 89.9(18) .
C27H Ru3B Ru4B C26H 164(4) .
C23H Ru3B Ru4B C26H -78(2) .
C28H Ru3B Ru4B C26H -123.6(15) .
C31H Ru3B Ru4B C26H 140.5(14) .
C29H Ru3B Ru4B C26H -152.8(14) .
C30H Ru3B Ru4B C26H 170.2(13) .
C25H Ru3B Ru4B C23H 86(2) .
C24H Ru3B Ru4B C23H 168(2) .
C27H Ru3B Ru4B C23H -117(4) .
C28H Ru3B Ru4B C23H -45(2) .
C31H Ru3B Ru4B C23H -141(2) .
C29H Ru3B Ru4B C23H -74(2) .
C30H Ru3B Ru4B C23H -111.4(19) .
C25H Ru3B Ru4B C24H -82.3(18) .
C27H Ru3B Ru4B C24H 74(4) .
C23H Ru3B Ru4B C24H -168(2) .
C28H Ru3B Ru4B C24H 146.5(16) .
C31H Ru3B Ru4B C24H 50.6(16) .
C29H Ru3B Ru4B C24H 117.3(15) .
C30H Ru3B Ru4B C24H 80.3(15) .
C25H Ru3B Ru4B C36H 145(2) .
C24H Ru3B Ru4B C36H -133(2) .
C27H Ru3B Ru4B C36H -58(4) .
C23H Ru3B Ru4B C36H 59(2) .
C28H Ru3B Ru4B C36H 13.8(19) .
C31H Ru3B Ru4B C36H -82.1(18) .
C29H Ru3B Ru4B C36H -15.4(17) .
C30H Ru3B Ru4B C36H -52.4(17) .
C25H Ru3B Ru4B C40H -128.3(16) .
C24H Ru3B Ru4B C40H -46.0(17) .
C27H Ru3B Ru4B C40H 28(4) .
C23H Ru3B Ru4B C40H 146(2) .
C28H Ru3B Ru4B C40H 100.4(13) .
C31H Ru3B Ru4B C40H 4.5(13) .
C29H Ru3B Ru4B C40H 71.3(12) .
C30H Ru3B Ru4B C40H 34.3(11) .
C25H Ru3B Ru4B C37H 144.4(14) .
C24H Ru3B Ru4B C37H -133.3(15) .
C27H Ru3B Ru4B C37H -59(4) .
C23H Ru3B Ru4B C37H 58.4(19) .
C28H Ru3B Ru4B C37H 13.2(11) .
C31H Ru3B Ru4B C37H -82.7(10) .
C29H Ru3B Ru4B C37H -16.0(9) .
C30H Ru3B Ru4B C37H -53.0(8) .
C25H Ru3B Ru4B C38H 176.8(13) .
C24H Ru3B Ru4B C38H -100.9(15) .
C27H Ru3B Ru4B C38H -27(4) .
C23H Ru3B Ru4B C38H 90.8(19) .
C28H Ru3B Ru4B C38H 45.6(10) .
C31H Ru3B Ru4B C38H -50.3(9) .
C29H Ru3B Ru4B C38H 16.5(8) .
C30H Ru3B Ru4B C38H -20.6(7) .
C25H Ru3B Ru4B C39H -147.3(13) .
C24H Ru3B Ru4B C39H -65.0(15) .
C27H Ru3B Ru4B C39H 9(4) .
C23H Ru3B Ru4B C39H 126.7(19) .
C28H Ru3B Ru4B C39H 81.5(10) .
C31H Ru3B Ru4B C39H -14.4(9) .
C29H Ru3B Ru4B C39H 52.4(8) .
C30H Ru3B Ru4B C39H 15.3(7) .
C26H Ru4B C23H O23H -97(5) .
C24H Ru4B C23H O23H 170(5) .
C36H Ru4B C23H O23H 1(5) .
C40H Ru4B C23H O23H 26(7) .
C37H Ru4B C23H O23H 26(5) .
C38H Ru4B C23H O23H 61(5) .
C39H Ru4B C23H O23H 77(5) .
Ru3B Ru4B C23H O23H 162(6) .
C26H Ru4B C23H Ru3B 101.6(18) .
C24H Ru4B C23H Ru3B 8.2(16) .
C36H Ru4B C23H Ru3B -160.7(8) .
C40H Ru4B C23H Ru3B -135.8(16) .
C37H Ru4B C23H Ru3B -135.7(13) .
C38H Ru4B C23H Ru3B -100.5(13) .
C39H Ru4B C23H Ru3B -85.0(16) .
C25H Ru3B C23H O23H 106(5) .
C24H Ru3B C23H O23H -169(5) .
C27H Ru3B C23H O23H 5(6) .
C28H Ru3B C23H O23H -10(5) .
C31H Ru3B C23H O23H -63(6) .
C29H Ru3B C23H O23H -46(5) .
C30H Ru3B C23H O23H -73(5) .
Ru4B Ru3B C23H O23H -160(6) .
C25H Ru3B C23H Ru4B -93.2(18) .
C24H Ru3B C23H Ru4B -8.3(16) .
C27H Ru3B C23H Ru4B 165.0(10) .
C28H Ru3B C23H Ru4B 150.4(13) .
C31H Ru3B C23H Ru4B 97.5(17) .
C29H Ru3B C23H Ru4B 114.2(14) .
C30H Ru3B C23H Ru4B 87.6(15) .
C25H Ru3B C24H O24H -66(4) .
C27H Ru3B C24H O24H 33(5) .
C23H Ru3B C24H O24H -153(4) .
C28H Ru3B C24H O24H 92(5) .
C31H Ru3B C24H O24H 54(4) .
C29H Ru3B C24H O24H 114(4) .
C30H Ru3B C24H O24H 90(4) .
Ru4B Ru3B C24H O24H -161(5) .
C25H Ru3B C24H Ru4B 95.8(15) .
C27H Ru3B C24H Ru4B -166.0(9) .
C23H Ru3B C24H Ru4B 8.2(16) .
C28H Ru3B C24H Ru4B -107(2) .
C31H Ru3B C24H Ru4B -144.6(10) .
C29H Ru3B C24H Ru4B -84.9(13) .
C30H Ru3B C24H Ru4B -109.0(11) .
C26H Ru4B C24H O24H 71(3) .
C23H Ru4B C24H O24H 156(3) .
C36H Ru4B C24H O24H -41(4) .
C40H Ru4B C24H O24H -40(3) .
C37H Ru4B C24H O24H -105(3) .
C38H Ru4B C24H O24H -103(3) .
C39H Ru4B C24H O24H -71(3) .
Ru3B Ru4B C24H O24H 164(4) .
C26H Ru4B C24H Ru3B -93.6(15) .
C23H Ru4B C24H Ru3B -8.5(17) .
C36H Ru4B C24H Ru3B 154.6(11) .
C40H Ru4B C24H Ru3B 155.9(9) .
C37H Ru4B C24H Ru3B 90.5(15) .
C38H Ru4B C24H Ru3B 93.2(11) .
C39H Ru4B C24H Ru3B 124.9(11) .
C24H Ru3B C25H O25H -166(10) .
C27H Ru3B C25H O25H 64(10) .
C23H Ru3B C25H O25H -76(10) .
C28H Ru3B C25H O25H 24(10) .
C31H Ru3B C25H O25H 98(9) .
C29H Ru3B C25H O25H 15(12) .
C30H Ru3B C25H O25H 102(10) .
Ru4B Ru3B C25H O25H -121(10) .
C23H Ru4B C26H O26H -119(75) .
C24H Ru4B C26H O26H -29(75) .
C36H Ru4B C26H O26H 119(74) .
C40H Ru4B C26H O26H 83(75) .
C37H Ru4B C26H O26H 148(74) .
C38H Ru4B C26H O26H 134(73) .
C39H Ru4B C26H O26H 68(75) .
Ru3B Ru4B C26H O26H -74(74) .
C25H Ru3B C27H C31H 127.4(15) .
C24H Ru3B C27H C31H 35.8(18) .
C23H Ru3B C27H C31H -135(2) .
C28H Ru3B C27H C31H -113.0(11) .
C29H Ru3B C27H C31H -75.2(9) .
C30H Ru3B C27H C31H -35.4(8) .
Ru4B Ru3B C27H C31H -29(5) .
C25H Ru3B C27H C28H -119.7(15) .
C24H Ru3B C27H C28H 148.8(16) .
C23H Ru3B C27H C28H -22(2) .
C31H Ru3B C27H C28H 113.0(11) .
C29H Ru3B C27H C28H 37.8(7) .
C30H Ru3B C27H C28H 77.6(8) .
Ru4B Ru3B C27H C28H 84(4) .
C31H C27H C28H C29H -0.5(14) .
Ru3B C27H C28H C29H -72.6(8) .
C31H C27H C28H Ru3B 72.1(17) .
C25H Ru3B C28H C29H -173.4(16) .
C24H Ru3B C28H C29H 32(3) .
C27H Ru3B C28H C29H 113.5(10) .
C23H Ru3B C28H C29H -81.1(15) .
C31H Ru3B C28H C29H 74.3(8) .
C30H Ru3B C28H C29H 34.4(8) .
Ru4B Ru3B C28H C29H -50.6(11) .
C25H Ru3B C28H C27H 73.1(16) .
C24H Ru3B C28H C27H -82(3) .
C23H Ru3B C28H C27H 165.5(15) .
C31H Ru3B C28H C27H -39.1(7) .
C29H Ru3B C28H C27H -113.5(10) .
C30H Ru3B C28H C27H -79.0(8) .
Ru4B Ru3B C28H C27H -164.0(10) .
C27H C28H C29H C30H 1.7(16) .
Ru3B C28H C29H C30H -61.0(18) .
C27H C28H C29H Ru3B 62.7(8) .
C25H Ru3B C29H C28H 13(3) .
C24H Ru3B C29H C28H -165.7(11) .
C27H Ru3B C29H C28H -42.4(8) .
C23H Ru3B C29H C28H 103.2(12) .
C31H Ru3B C29H C28H -85.8(9) .
C30H Ru3B C29H C28H -120.6(14) .
Ru4B Ru3B C29H C28H 146.0(9) .
C25H Ru3B C29H C30H 133(3) .
C24H Ru3B C29H C30H -45.0(14) .
C27H Ru3B C29H C30H 78.2(12) .
C23H Ru3B C29H C30H -136.2(13) .
C28H Ru3B C29H C30H 120.6(14) .
C31H Ru3B C29H C30H 34.8(11) .
Ru4B Ru3B C29H C30H -93.4(11) .
C28H C29H C30H C35H -179(3) .
Ru3B C29H C30H C35H 129(4) .
C28H C29H C30H C31H -2(3) .
Ru3B C29H C30H C31H -55(2) .
C28H C29H C30H Ru3B 52.8(12) .
C25H Ru3B C30H C35H 102(4) .
C24H Ru3B C30H C35H 12.5(15) .
C27H Ru3B C30H C35H 146.5(15) .
C23H Ru3B C30H C35H -79.6(14) .
C28H Ru3B C30H C35H -166.5(16) .
C31H Ru3B C30H C35H 108.4(16) .
C29H Ru3B C30H C35H -131(2) .
Ru4B Ru3B C30H C35H -32.2(14) .
C25H Ru3B C30H C31H -6(4) .
C24H Ru3B C30H C31H -95.9(12) .
C27H Ru3B C30H C31H 38.2(11) .
C23H Ru3B C30H C31H 172.0(11) .
C28H Ru3B C30H C31H 85.2(13) .
C29H Ru3B C30H C31H 121.0(17) .
Ru4B Ru3B C30H C31H -140.5(11) .
C25H Ru3B C30H C29H -127(3) .
C24H Ru3B C30H C29H 143.2(12) .
C27H Ru3B C30H C29H -82.8(12) .
C23H Ru3B C30H C29H 51.0(14) .
C28H Ru3B C30H C29H -35.8(10) .
C31H Ru3B C30H C29H -121.0(17) .
Ru4B Ru3B C30H C29H 98.5(11) .
C28H C27H C31H C32H 177(3) .
Ru3B C27H C31H C32H -116(3) .
C28H C27H C31H C30H -1(3) .
Ru3B C27H C31H C30H 66(2) .
C28H C27H C31H Ru3B -66.8(12) .
C35H C30H C31H C27H 179(3) .
C29H C30H C31H C27H 2(3) .
Ru3B C30H C31H C27H -55.5(18) .
C35H C30H C31H C32H 1(5) .
C29H C30H C31H C32H -176(3) .
Ru3B C30H C31H C32H 127(3) .
C35H C30H C31H Ru3B -125(3) .
C29H C30H C31H Ru3B 57(2) .
C25H Ru3B C31H C27H -64.8(18) .
C24H Ru3B C31H C27H -153.5(13) .
C23H Ru3B C31H C27H 102.8(18) .
C28H Ru3B C31H C27H 42.2(9) .
C29H Ru3B C31H C27H 83.5(10) .
C30H Ru3B C31H C27H 118.1(16) .
Ru4B Ru3B C31H C27H 172.9(11) .
C25H Ru3B C31H C32H 57(2) .
C24H Ru3B C31H C32H -31.9(15) .
C27H Ru3B C31H C32H 121.6(17) .
C23H Ru3B C31H C32H -135.6(17) .
C28H Ru3B C31H C32H 163.7(15) .
C29H Ru3B C31H C32H -154.9(15) .
C30H Ru3B C31H C32H -120.3(18) .
Ru4B Ru3B C31H C32H -65.5(15) .
C25H Ru3B C31H C30H 177.1(17) .
C24H Ru3B C31H C30H 88.4(14) .
C27H Ru3B C31H C30H -118.1(16) .
C23H Ru3B C31H C30H -15(2) .
C28H Ru3B C31H C30H -76.0(12) .
C29H Ru3B C31H C30H -34.6(11) .
Ru4B Ru3B C31H C30H 54.8(14) .
C27H C31H C32H C33H -177(3) .
C30H C31H C32H C33H 0(5) .
Ru3B C31H C32H C33H 100(3) .
C31H C32H C33H C34H -6(5) .
C32H C33H C34H C35H 10(5) .
C33H C34H C35H C30H -8(5) .
C31H C30H C35H C34H 3(5) .
C29H C30H C35H C34H 179(3) .
Ru3B C30H C35H C34H -79(3) .
C26H Ru4B C36H C37H 136.1(15) .
C23H Ru4B C36H C37H 46.2(18) .
C24H Ru4B C36H C37H -114(2) .
C40H Ru4B C36H C37H -115.7(11) .
C38H Ru4B C36H C37H -37.3(7) .
C39H Ru4B C36H C37H -78.4(8) .
Ru3B Ru4B C36H C37H -1(2) .
C26H Ru4B C36H C40H -108.2(15) .
C23H Ru4B C36H C40H 162.0(18) .
C24H Ru4B C36H C40H 2(2) .
C37H Ru4B C36H C40H 115.7(11) .
C38H Ru4B C36H C40H 78.4(9) .
C39H Ru4B C36H C40H 37.3(8) .
Ru3B Ru4B C36H C40H 114.9(17) .
C40H C36H C37H C38H 0.4(14) .
Ru4B C36H C37H C38H 64.7(7) .
C40H C36H C37H Ru4B -64.3(16) .
C26H Ru4B C37H C38H -170.6(16) .
C23H Ru4B C37H C38H 102.0(14) .
C24H Ru4B C37H C38H 4.5(15) .
C36H Ru4B C37H C38H -115.9(9) .
C40H Ru4B C37H C38H -78.0(8) .
C39H Ru4B C37H C38H -36.8(7) .
Ru3B Ru4B C37H C38H 63.7(9) .
C26H Ru4B C37H C36H -54.7(17) .
C23H Ru4B C37H C36H -142.0(14) .
C24H Ru4B C37H C36H 120.5(14) .
C40H Ru4B C37H C36H 37.9(7) .
C38H Ru4B C37H C36H 115.9(9) .
C39H Ru4B C37H C36H 79.2(8) .
Ru3B Ru4B C37H C36H 179.6(8) .
C36H C37H C38H C39H 1.0(15) .
Ru4B C37H C38H C39H 64.3(16) .
C36H C37H C38H Ru4B -63.3(7) .
C26H Ru4B C38H C37H 21(4) .
C23H Ru4B C38H C37H -83.0(10) .
C24H Ru4B C38H C37H -177.2(10) .
C36H Ru4B C38H C37H 37.8(7) .
C40H Ru4B C38H C37H 80.1(8) .
C39H Ru4B C38H C37H 116.9(12) .
Ru3B Ru4B C38H C37H -130.6(8) .
C26H Ru4B C38H C39H -96(3) .
C23H Ru4B C38H C39H 160.1(12) .
C24H Ru4B C38H C39H 65.9(12) .
C36H Ru4B C38H C39H -79.2(10) .
C40H Ru4B C38H C39H -36.9(9) .
C37H Ru4B C38H C39H -116.9(12) .
Ru3B Ru4B C38H C39H 112.5(10) .
C37H C38H C39H C40H -2(3) .
Ru4B C38H C39H C40H 61(2) .
C37H C38H C39H C44H 180(3) .
Ru4B C38H C39H C44H -117(4) .
C37H C38H C39H Ru4B -63.0(11) .
C26H Ru4B C39H C40H 25(2) .
C23H Ru4B C39H C40H -144.5(11) .
C24H Ru4B C39H C40H 123.0(11) .
C36H Ru4B C39H C40H -38.1(9) .
C37H Ru4B C39H C40H -80.1(10) .
C38H Ru4B C39H C40H -117.2(14) .
Ru3B Ru4B C39H C40H 162.5(9) .
C26H Ru4B C39H C38H 142(2) .
C23H Ru4B C39H C38H -27.3(15) .
C24H Ru4B C39H C38H -119.8(12) .
C36H Ru4B C39H C38H 79.0(10) .
C40H Ru4B C39H C38H 117.2(14) .
C37H Ru4B C39H C38H 37.1(8) .
Ru3B Ru4B C39H C38H -80.3(11) .
C26H Ru4B C39H C44H -88(2) .
C23H Ru4B C39H C44H 103.0(12) .
C24H Ru4B C39H C44H 10.5(13) .
C36H Ru4B C39H C44H -150.7(13) .
C40H Ru4B C39H C44H -112.5(12) .
C37H Ru4B C39H C44H 167.4(13) .
C38H Ru4B C39H C44H 130.3(17) .
Ru3B Ru4B C39H C44H 50.0(11) .
C38H C39H C40H C41H -178(3) .
C44H C39H C40H C41H 1(5) .
Ru4B C39H C40H C41H -115(3) .
C38H C39H C40H C36H 2(3) .
C44H C39H C40H C36H -179(3) .
Ru4B C39H C40H C36H 64.5(18) .
C38H C39H C40H Ru4B -62.2(19) .
C44H C39H C40H Ru4B 116(3) .
C37H C36H C40H C41H 178(3) .
Ru4B C36H C40H C41H 113(3) .
C37H C36H C40H C39H -2(3) .
Ru4B C36H C40H C39H -67(2) .
C37H C36H C40H Ru4B 64.9(11) .
C26H Ru4B C40H C41H -43.2(17) .
C23H Ru4B C40H C41H -161(3) .
C24H Ru4B C40H C41H 57.5(14) .
C36H Ru4B C40H C41H -123.7(15) .
C37H Ru4B C40H C41H -161.4(12) .
C38H Ru4B C40H C41H 157.3(12) .
C39H Ru4B C40H C41H 120.6(13) .
Ru3B Ru4B C40H C41H 90.0(15) .
C26H Ru4B C40H C39H -163.8(16) .
C23H Ru4B C40H C39H 78(3) .
C24H Ru4B C40H C39H -63.1(13) .
C36H Ru4B C40H C39H 115.7(14) .
C37H Ru4B C40H C39H 78.0(10) .
C38H Ru4B C40H C39H 36.7(9) .
Ru3B Ru4B C40H C39H -30.6(15) .
C26H Ru4B C40H C36H 80.5(16) .
C23H Ru4B C40H C36H -37(3) .
C24H Ru4B C40H C36H -178.8(13) .
C37H Ru4B C40H C36H -37.6(8) .
C38H Ru4B C40H C36H -79.0(9) .
C39H Ru4B C40H C36H -115.7(14) .
Ru3B Ru4B C40H C36H -146.3(11) .
C39H C40H C41H C42H -2(5) .
C36H C40H C41H C42H 178(3) .
Ru4B C40H C41H C42H -93(3) .
C40H C41H C42H C43H 3(5) .
C41H C42H C43H C44H -3(4) .
C42H C43H C44H C39H 2(4) .
C40H C39H C44H C43H -1(4) .
C38H C39H C44H C43H 177(3) .
Ru4B C39H C44H C43H 82(3) .
